data_4133891
loop_
_publ_author_name
'Zhao, Yan'
'Zhuang, Shengli'
'Liao, Lingwen'
'Wang, Chengming'
'Xia, Nan'
'Gan, Zibao'
'Gu, Wanmiao'
'Li, Jin'
'Deng, Haiteng'
'Wu, Zhikun'

_publ_section_title
;
 A Dual Purpose Strategy to Endow Gold Nanoclusters with Both Catalysis
 Activity and Water Solubility.
;
_journal_name_full 'Journal of the American Chemical Society'
_journal_paper_doi 10.1021/jacs.9b11017
_journal_year 2019
_chemical_formula_moiety 'C220 H330 Au40 S22'
_chemical_formula_sum 'C220 H330 Au40 S22'
_chemical_formula_weight 11558.94
_space_group_crystal_system triclinic
_space_group_IT_number 2
_space_group_name_Hall '-P 1'
_space_group_name_H-M_alt 'P -1'
_atom_sites_solution_hydrogens geom
_audit_creation_date 2018-03-12
_audit_creation_method
;
Olex2 1.2-alpha
(compiled 2018.02.02 svn.r3481 for OlexSys, GUI svn.r5470)
;
_cell_angle_alpha 87.060(3)
_cell_angle_beta 89.023(3)
_cell_angle_gamma 83.801(3)
_cell_formula_units_Z 2
_cell_length_a 22.007(2)
_cell_length_b 24.624(3)
_cell_length_c 28.245(3)
_cell_measurement_reflns_used 2217
_cell_measurement_temperature 296(2)
_cell_measurement_theta_max 22
_cell_measurement_theta_min 2
_cell_volume 15195(3)
_computing_molecular_graphics 'Olex2 (Dolomanov et al., 2009)'
_computing_publication_material 'Olex2 (Dolomanov et al., 2009)'
_computing_structure_refinement 'ShelXL (Sheldrick, 2015)'
_diffrn_ambient_temperature 296.15
_diffrn_measured_fraction_theta_full 0.964
_diffrn_measured_fraction_theta_max 0.964
_diffrn_measurement_device_type 'Bruker P4'
_diffrn_radiation_type MoK\a
_diffrn_radiation_wavelength 0.71073
_diffrn_reflns_av_R_equivalents 0.0645
_diffrn_reflns_av_unetI/netI 0.0969
_diffrn_reflns_Laue_measured_fraction_full 0.964
_diffrn_reflns_Laue_measured_fraction_max 0.964
_diffrn_reflns_limit_h_max 26
_diffrn_reflns_limit_h_min -26
_diffrn_reflns_limit_k_max 23
_diffrn_reflns_limit_k_min -30
_diffrn_reflns_limit_l_max 34
_diffrn_reflns_limit_l_min -32
_diffrn_reflns_number 105770
_diffrn_reflns_point_group_measured_fraction_full 0.964
_diffrn_reflns_point_group_measured_fraction_max 0.964
_diffrn_reflns_theta_full 25.242
_diffrn_reflns_theta_max 25.709
_diffrn_reflns_theta_min 2.005
_exptl_absorpt_coefficient_mu 19.406
_exptl_absorpt_correction_type none
_exptl_crystal_colour colourless
_exptl_crystal_colour_primary colourless
_exptl_crystal_density_diffrn 2.526
_exptl_crystal_description block
_exptl_crystal_F_000 10321
_platon_squeeze_details
;
TITL 20180306zkP -1_0m_a    R = 0.13
CELL   22.0070   24.6240   28.2450     87.06     89.02     83.80
SPGR P-1
# Solvent Accessible Volume =      4633
# Electrons Found in S.A.V. =      3628
# Note: Atoms in Void as Cxxx and Qxxx all others
Q101 0.358 0.771 0.185 !      12.60 eA-3
Q102 0.290 0.768 0.103 !      12.35 eA-3
Q103 0.538 0.710 0.284 !      11.51 eA-3
Q104 0.109 0.765 0.202 !      11.43 eA-3
Q105 0.389 0.684 0.274 !      11.24 eA-3
Q106 0.609 0.765 0.299 !      10.89 eA-3
Q107 0.550 0.903 0.234 !      10.79 eA-3
Q108 0.298 0.777 0.281 !      10.76 eA-3
Q109 0.455 0.767 0.174 !      10.75 eA-3
Q110 0.328 0.932 0.313 !      10.66 eA-3
Q111 0.539 0.838 0.233 !      10.55 eA-3
Q112 0.438 0.852 0.155 !      10.52 eA-3
Q113 0.189 0.926 0.328 !      10.50 eA-3
Q114 0.350 0.685 0.041 !      10.17 eA-3
Q115 0.424 0.639 0.225 !      10.08 eA-3
Q116 0.547 0.658 0.206 !       9.82 eA-3
Q117 0.275 0.843 0.421 !       9.81 eA-3
Q118 0.385 0.787 0.343 !       9.80 eA-3
Q119 0.313 0.694 0.350 !       9.79 eA-3
Q120 0.522 0.652 0.266 !       9.69 eA-3
Q121 0.445 0.677 0.241 !       9.57 eA-3
Q122 0.260 0.596 0.094 !       9.57 eA-3
Q123 0.493 0.750 0.345 !       9.57 eA-3
Q124 0.702 0.845 0.177 !       9.56 eA-3
Q125 0.326 0.922 0.351 !       9.53 eA-3
Q126 0.506 0.810 0.352 !       9.53 eA-3
Q127 0.459 0.733 0.126 !       9.50 eA-3
Q128 0.282 0.730 0.280 !       9.48 eA-3
Q129 0.304 0.814 0.327 !       9.38 eA-3
Q130 0.312 0.735 0.398 !       9.37 eA-3
Q131 0.392 0.729 0.318 !       9.36 eA-3
Q132 0.273 0.698 0.319 !       9.27 eA-3
Q133 0.275 0.797 0.376 !       9.24 eA-3
Q134 0.288 0.864 0.209 !       9.23 eA-3
Q135 0.444 0.875 0.211 !       9.20 eA-3
Q136 0.271 0.745 0.139 !       9.16 eA-3
Q137 0.320 0.881 0.306 !       9.13 eA-3
Q138 0.491 0.773 0.263 !       9.13 eA-3
Q139 0.468 0.793 0.127 !       9.13 eA-3
C140 0.853 0.775 0.448 !       9.06 eA-3
C141 0.877 0.481 0.224 !       9.04 eA-3
Q142 0.171 0.906 0.366 !       9.02 eA-3
Q143 0.421 0.871 0.304 !       9.01 eA-3
Q144 0.244 0.801 0.243 !       8.98 eA-3
Q145 0.327 0.694 0.220 !       8.94 eA-3
Q146 0.523 0.560 0.139 !       8.93 eA-3
Q147 0.468 0.970 0.320 !       8.93 eA-3
Q148 0.327 0.839 0.288 !       8.93 eA-3
Q149 0.568 0.705 0.218 !       8.87 eA-3
Q150 0.476 0.754 0.209 !       8.87 eA-3
Q151 0.360 0.714 0.092 !       8.84 eA-3
Q152 0.553 0.797 0.140 !       8.80 eA-3
Q153 0.415 0.830 0.259 !       8.76 eA-3
Q154 0.224 0.611 0.248 !       8.76 eA-3
Q155 0.275 0.849 0.242 !       8.72 eA-3
Q156 0.446 0.889 0.172 !       8.70 eA-3
Q157 0.189 0.844 0.258 !       8.68 eA-3
Q158 0.451 0.711 0.103 !       8.61 eA-3
Q159 0.366 0.723 0.056 !       8.54 eA-3
Q160 0.312 0.881 0.265 !       8.54 eA-3
Q161 0.438 0.820 0.138 !       8.50 eA-3
Q162 0.470 0.991 0.282 !       8.50 eA-3
Q163 0.217 0.747 0.140 !       8.42 eA-3
Q164 0.289 0.862 0.383 !       8.42 eA-3
Q165 0.108 0.807 0.249 !       8.41 eA-3
Q166 0.244 0.757 0.201 !       8.34 eA-3
Q167 0.508 0.645 0.305 !       8.31 eA-3
Q168 0.390 0.595 0.121 !       8.26 eA-3
Q169 0.196 0.874 0.312 !       8.25 eA-3
Q170 0.459 0.930 0.284 !       8.24 eA-3
Q171 0.203 0.887 0.264 !       8.19 eA-3
Q172 0.411 0.801 0.274 !       8.19 eA-3
Q173 0.349 0.736 0.173 !       8.17 eA-3
Q174 0.256 0.795 0.405 !       8.13 eA-3
Q175 0.515 0.841 0.260 !       8.08 eA-3
Q176 0.537 0.569 0.101 !       8.05 eA-3
Q177 0.367 0.651 0.226 !       8.02 eA-3
Q178 0.532 0.898 0.277 !       8.01 eA-3
Q179 0.510 0.758 0.313 !       7.98 eA-3
Q180 0.337 0.569 0.259 !       7.94 eA-3
Q181 0.218 0.923 0.125 !       7.93 eA-3
Q182 0.525 0.863 0.220 !       7.92 eA-3
Q183 0.393 0.640 0.171 !       7.88 eA-3
Q184 0.452 0.964 0.261 !       7.88 eA-3
Q185 0.304 0.912 0.223 !       7.86 eA-3
Q186 0.282 0.774 0.313 !       7.83 eA-3
Q187 0.431 0.795 0.458 !       7.83 eA-3
Q188 0.805 0.844 0.288 !       7.81 eA-3
Q189 0.234 0.783 0.188 !       7.81 eA-3
Q190 0.454 0.829 0.477 !       7.81 eA-3
Q191 0.296 0.689 0.382 !       7.79 eA-3
Q192 0.188 0.904 0.299 !       7.79 eA-3
C193 0.968 0.475 0.280 !       7.74 eA-3
Q194 0.540 0.606 0.148 !       7.73 eA-3
Q195 0.392 0.823 0.390 !       7.73 eA-3
Q196 0.336 0.801 0.463 !       7.69 eA-3
Q197 0.493 0.780 0.305 !       7.67 eA-3
C198 0.432 0.188 0.256 !       7.65 eA-3
Q199 0.526 0.687 0.321 !       7.65 eA-3
;
_refine_diff_density_max 7.717
_refine_diff_density_min -7.456
_refine_diff_density_rms 0.827
_refine_ls_extinction_method none
_refine_ls_goodness_of_fit_ref 1.058
_refine_ls_hydrogen_treatment constr
_refine_ls_matrix_type full
_refine_ls_number_parameters 2539
_refine_ls_number_reflns 55778
_refine_ls_number_restraints 4228
_refine_ls_restrained_S_all 1.020
_refine_ls_R_factor_all 0.1404
_refine_ls_R_factor_gt 0.1119
_refine_ls_shift/su_max 0.001
_refine_ls_shift/su_mean 0.000
_refine_ls_structure_factor_coef Fsqd
_refine_ls_weighting_details 'w=1/[\s^2^(Fo^2^)+(0.1274P)^2^+5763.1729P] where P=(Fo^2^+2Fc^2^)/3'
_refine_ls_weighting_scheme calc
_refine_ls_wR_factor_gt 0.2926
_refine_ls_wR_factor_ref 0.3170
_reflns_Friedel_coverage 0.000
_reflns_number_gt 41488
_reflns_number_total 55778
_reflns_threshold_expression 'I > 2\s(I)'
_cod_data_source_file ja9b11017_si_002.cif
_cod_data_source_block 20180306zkdzy1_0m_a_sq
_cod_database_code 4133891
_shelx_shelxl_version_number 2014/7
_shelx_space_group_comment
;
The symmetry employed for this shelxl refinement is uniquely defined
by the following loop, which should always be used as a source of
symmetry information in preference to the above space-group names.
They are only intended as comments.
;
_olex2_refinement_description
;
1. Fixed Uiso
 At 1.2 times of:
  All C(H) groups, All C(H,H) groups
2. Restrained distances
 C98-C100
 1.5 with sigma of 0.02
3. Uiso/Uaniso restraints and constraints
Uanis(C33) \\sim Ueq, Uanis(C37) \\sim Ueq, Uanis(C38) \\sim Ueq, Uanis(C40)
\\sim Ueq, Uanis(S11) \\sim Ueq, Uanis(C32) \\sim Ueq, Uanis(C34) \\sim Ueq,
Uanis(C201) \\sim Ueq, Uanis(C208) \\sim Ueq, Uanis(C209) \\sim Ueq: with sigma
of 0.01 and sigma for terminal atoms of 0.01
Uanis(S21) \\sim Ueq: with sigma of 0.001 and sigma for terminal atoms of 0.001
4. Rigid body (RIGU) restrains
 All non-hydrogen atoms
 with sigma for 1-2 distances of 0.004 and sigma for 1-3 distances of 0.004
5.a Ternary CH refined with riding coordinates:
 C3(H3), C5(H5), C8(H8), C13(H13), C15(H15), C18(H18), C23(H23), C25(H25),
 C28(H28), C33(H33), C35(H35), C38(H38), C43(H43), C45(H45), C48(H48), C53(H53),
  C55(H55), C58(H58), C63(H63), C65(H65), C68(H68), C73(H73), C75(H75),
 C78(H78), C83(H83), C85(H85), C88(H88), C93(H93), C95(H95), C98(H98),
 C103(H103), C105(H105), C108(H108), C113(H113), C115(H115), C118(H118),
 C123(H123), C125(H125), C128(H128), C133(H133), C135(H135), C138(H138),
 C143(H143), C145(H145), C148(H148), C153(H153), C155(H155), C158(H158),
 C163(H163), C165(H165), C168(H168), C173(H173), C175(H175), C178(H178),
 C183(H183), C185(H185), C188(H188), C193(H193), C195(H195), C198(H198),
 C203(H203), C205(H205), C208(H208), C213(H213), C215(H215), C217(H217)
5.b Secondary CH2 refined with riding coordinates:
 C2(H2A,H2B), C4(H4A,H4B), C6(H6A,H6B), C7(H7A,H7B), C9(H9A,H9B), C10(H10A,
 H10B), C12(H12A,H12B), C14(H14A,H14B), C16(H16A,H16B), C17(H17A,H17B),
 C19(H19A,H19B), C20(H20A,H20B), C22(H22A,H22B), C24(H24A,H24B), C26(H26A,H26B),
  C27(H27A,H27B), C29(H29A,H29B), C30(H30A,H30B), C32(H32A,H32B), C34(H34A,
 H34B), C36(H36A,H36B), C37(H37A,H37B), C39(H39A,H39B), C40(H40A,H40B),
 C42(H42A,H42B), C44(H44A,H44B), C46(H46A,H46B), C47(H47A,H47B), C49(H49A,H49B),
  C50(H50A,H50B), C52(H52A,H52B), C54(H54A,H54B), C56(H56A,H56B), C57(H57A,
 H57B), C59(H59A,H59B), C60(H60A,H60B), C62(H62A,H62B), C64(H64A,H64B),
 C66(H66A,H66B), C67(H67A,H67B), C69(H69A,H69B), C70(H70A,H70B), C72(H72A,H72B),
  C74(H74A,H74B), C76(H76A,H76B), C77(H77A,H77B), C79(H79A,H79B), C80(H80A,
 H80B), C82(H82A,H82B), C84(H84A,H84B), C86(H86A,H86B), C87(H87A,H87B),
 C89(H89A,H89B), C90(H90A,H90B), C92(H92A,H92B), C94(H94A,H94B), C96(H96A,H96B),
  C97(H97A,H97B), C99(H99A,H99B), C100(H10C,H10D), C102(H10E,H10F), C104(H10G,
 H10H), C106(H10I,H10J), C107(H10K,H10L), C109(H10M,H10N), C110(H11A,H11B),
 C112(H11C,H11D), C114(H11E,H11F), C116(H11G,H11H), C117(H11I,H11J), C119(H11K,
 H11L), C120(H12C,H12D), C122(H12E,H12F), C124(H12G,H12H), C126(H12I,H12J),
 C127(H12K,H12L), C129(H12M,H12N), C130(H13A,H13B), C132(H13C,H13D), C134(H13E,
 H13F), C136(H13G,H13H), C137(H13I,H13J), C139(H13K,H13L), C140(H14C,H14D),
 C142(H14E,H14F), C144(H14G,H14H), C146(H14I,H14J), C147(H14K,H14L), C149(H14M,
 H14N), C150(H15A,H15B), C152(H15C,H15D), C154(H15E,H15F), C156(H15G,H15H),
 C157(H15I,H15J), C159(H15K,H15L), C160(H16C,H16D), C162(H16E,H16F), C164(H16G,
 H16H), C166(H16I,H16J), C167(H16K,H16L), C169(H16M,H16N), C170(H17C,H17D),
 C172(H17E,H17F), C174(H17G,H17H), C176(H17I,H17J), C177(H17K,H17L), C179(H17M,
 H17N), C180(H18A,H18B), C182(H18C,H18D), C184(H18E,H18F), C186(H18G,H18H),
 C187(H18I,H18J), C189(H18K,H18L), C190(H19C,H19D), C192(H19E,H19F), C194(H19G,
 H19H), C196(H19I,H19J), C197(H19K,H19L), C199(H19M,H19N), C200(H20C,H20D),
 C202(H20E,H20F), C204(H20G,H20H), C206(H20I,H20J), C207(H20K,H20L), C209(H20M,
 H20N), C210(H21A,H21B), C212(H21C,H21D), C214(H21E,H21F), C216(H21G,H21H),
 C218(H21I,H21J), C219(H21K,H21L), C220(H22C,H22D)
;
_platon_squeeze_void_probe_radius 1.20
_olex2_submission_special_instructions 'No special instructions were received'

loop_
_space_group_symop_operation_xyz
'x, y, z'
'-x, -y, -z'

loop_
_atom_site_label
_atom_site_type_symbol
_atom_site_fract_x
_atom_site_fract_y
_atom_site_fract_z
_atom_site_U_iso_or_equiv
_atom_site_adp_type
_atom_site_occupancy
_atom_site_site_symmetry_order
_atom_site_calc_flag
_atom_site_refinement_flags_posn
_atom_site_refinement_flags_adp
Au1 Au 0.43907(6) 0.86156(5) 0.18124(5) 0.0149(3) Uani 1 1 d . U
Au2 Au 0.48716(6) 0.76796(5) 0.23752(5) 0.0106(3) Uani 1 1 d . U
Au3 Au 0.41287(6) 0.85011(5) 0.28011(5) 0.0144(3) Uani 1 1 d . U
Au4 Au 0.30249(6) 0.79757(5) 0.30312(5) 0.0139(3) Uani 1 1 d . U
Au5 Au 0.39059(7) 0.70906(6) 0.29863(5) 0.0216(3) Uani 1 1 d . U
Au6 Au 0.36438(6) 0.77970(5) 0.21361(5) 0.0131(3) Uani 1 1 d . U
Au7 Au 0.45540(7) 0.75443(6) 0.14325(5) 0.0175(3) Uani 1 1 d . U
Au8 Au 0.55576(6) 0.81144(6) 0.16421(5) 0.0167(3) Uani 1 1 d . U
Au9 Au 0.53272(6) 0.86566(6) 0.25003(5) 0.0168(3) Uani 1 1 d . U
Au10 Au 0.60524(6) 0.75832(6) 0.26775(5) 0.0183(3) Uani 1 1 d . U
Au11 Au 0.56351(6) 0.69220(5) 0.19321(5) 0.0164(3) Uani 1 1 d . U
Au12 Au 0.44030(6) 0.67083(5) 0.21429(5) 0.0148(3) Uani 1 1 d . U
Au13 Au 0.31889(6) 0.68788(5) 0.18340(5) 0.0149(3) Uani 1 1 d . U
Au14 Au 0.24000(6) 0.78345(5) 0.21884(5) 0.0146(3) Uani 1 1 d . U
Au15 Au 0.28905(6) 0.88467(5) 0.22911(5) 0.0172(3) Uani 1 1 d . U
Au16 Au 0.31749(7) 0.90304(6) 0.32693(6) 0.0206(3) Uani 1 1 d . U
Au17 Au 0.27278(7) 0.83199(6) 0.39501(5) 0.0196(3) Uani 1 1 d . U
Au18 Au 0.38925(6) 0.80168(6) 0.36988(5) 0.0177(3) Uani 1 1 d . U
Au19 Au 0.50616(6) 0.78585(6) 0.33165(5) 0.0183(3) Uani 1 1 d . U
Au20 Au 0.52257(6) 0.67827(5) 0.29217(5) 0.0171(3) Uani 1 1 d . U
Au21 Au 0.43996(7) 0.58638(6) 0.33117(6) 0.0233(3) Uani 1 1 d . U
Au22 Au 0.35290(7) 0.60392(6) 0.24584(6) 0.0198(3) Uani 1 1 d . U
Au23 Au 0.39439(7) 0.60288(6) 0.15348(6) 0.0202(3) Uani 1 1 d . U
Au24 Au 0.53717(7) 0.59394(6) 0.12458(6) 0.0240(3) Uani 1 1 d . U
Au25 Au 0.44912(7) 0.82203(6) 0.45217(5) 0.0228(3) Uani 1 1 d . U
Au26 Au 0.32093(7) 0.76234(6) 0.47365(6) 0.0244(3) Uani 1 1 d . U
Au27 Au 0.31282(7) 0.71327(6) 0.37544(5) 0.0209(3) Uani 1 1 d . U
Au28 Au 0.26773(7) 0.69301(6) 0.28965(5) 0.0208(3) Uani 1 1 d . U
Au29 Au 0.21548(7) 0.60249(6) 0.22389(6) 0.0222(3) Uani 1 1 d . U
Au30 Au 0.26195(7) 0.60830(6) 0.12096(6) 0.0208(3) Uani 1 1 d . U
Au31 Au 0.20283(7) 0.71208(6) 0.15838(6) 0.0209(3) Uani 1 1 d . U
Au32 Au 0.29204(7) 0.78032(6) 0.12746(5) 0.0171(3) Uani 1 1 d . U
Au33 Au 0.35588(7) 0.69295(6) 0.06932(5) 0.0184(3) Uani 1 1 d . U
Au34 Au 0.20468(7) 0.88790(6) 0.13852(5) 0.0210(3) Uani 1 1 d . U
Au35 Au 0.17326(7) 0.96501(6) 0.24392(5) 0.0207(3) Uani 1 1 d . U
Au36 Au 0.19208(6) 0.85562(6) 0.28459(5) 0.0188(3) Uani 1 1 d . U
Au37 Au 0.18990(7) 0.94010(6) 0.35662(5) 0.0220(3) Uani 1 1 d . U
Au38 Au 0.10543(7) 0.78481(6) 0.22392(6) 0.0219(3) Uani 1 1 d . U
Au39 Au 0.45863(7) 0.96406(6) 0.29218(5) 0.0202(3) Uani 1 1 d . U
Au40 Au 0.68470(7) 0.80499(6) 0.19245(6) 0.0232(3) Uani 1 1 d . U
S1 S 0.5397(5) 0.6004(4) 0.3441(4) 0.0238(19) Uani 1 1 d . U
S2 S 0.3436(5) 0.5594(4) 0.3211(4) 0.0229(19) Uani 1 1 d . U
S3 S 0.4526(5) 0.5632(4) 0.0906(4) 0.026(2) Uani 1 1 d . U
S4 S 0.6238(4) 0.6222(4) 0.1561(4) 0.0225(19) Uani 1 1 d . U
S5 S 0.5366(5) 0.8109(4) 0.4071(4) 0.0256(19) Uani 1 1 d . U
S6 S 0.3658(5) 0.8345(4) 0.5032(4) 0.0244(19) Uani 1 1 d . U
S7 S 0.2794(4) 0.6851(4) 0.4514(3) 0.0216(18) Uani 1 1 d . U
S8 S 0.1704(5) 0.6662(4) 0.2735(4) 0.0253(19) Uani 1 1 d . U
S9 S 0.2615(5) 0.5352(4) 0.1775(4) 0.0234(19) Uani 1 1 d . U
S10 S 0.4558(4) 0.7139(3) 0.0706(3) 0.0175(17) Uani 1 1 d . U
S11 S 0.2579(4) 0.6719(3) 0.0577(4) 0.0184(17) Uani 1 1 d . U
S12 S 0.2714(4) 0.8611(4) 0.0776(3) 0.0176(17) Uani 1 1 d . U
S13 S 0.1262(4) 0.9213(4) 0.1864(3) 0.0201(18) Uani 1 1 d . U
S14 S 0.1719(5) 0.8693(4) 0.4106(4) 0.0250(19) Uani 1 1 d . U
S15 S 0.2044(5) 1.0150(4) 0.3052(4) 0.027(2) Uani 1 1 d . U
S16 S 0.1020(5) 0.8100(4) 0.3018(4) 0.0228(19) Uani 1 1 d . U
S17 S 0.1058(5) 0.7605(4) 0.1461(4) 0.027(2) Uani 1 1 d . U
S18 S 0.3607(4) 0.9874(4) 0.3211(3) 0.0183(17) Uani 1 1 d . U
S19 S 0.5549(4) 0.9564(4) 0.2561(3) 0.0178(17) Uani 1 1 d . U
S20 S 0.3467(4) 0.9132(4) 0.1615(3) 0.0190(17) Uani 1 1 d . U
S21 S 0.6437(4) 0.8264(4) 0.1178(3) 0.0168(17) Uani 1 1 d . U
S22 S 0.7063(4) 0.7834(4) 0.2713(3) 0.0183(17) Uani 1 1 d . U
C1 C 0.6712(18) 0.6457(15) 0.1062(14) 0.019(4) Uani 1 1 d . U
C2 C 0.6363(18) 0.6854(16) 0.0724(14) 0.021(5) Uani 1 1 d . U
H2A H 0.6203 0.7178 0.0886 0.025 Uiso 1 1 calc R .
H2B H 0.6022 0.6691 0.0598 0.025 Uiso 1 1 calc R .
C3 C 0.681(2) 0.7013(17) 0.0307(16) 0.029(5) Uani 1 1 d . U
H3 H 0.6588 0.7280 0.0085 0.034 Uiso 1 1 calc R .
C4 C 0.736(2) 0.7254(17) 0.0484(18) 0.033(6) Uani 1 1 d . U
H4A H 0.7631 0.7340 0.0222 0.039 Uiso 1 1 calc R .
H4B H 0.7235 0.7587 0.0645 0.039 Uiso 1 1 calc R .
C5 C 0.768(2) 0.6838(17) 0.0817(17) 0.031(5) Uani 1 1 d . U
H5 H 0.8039 0.6988 0.0940 0.037 Uiso 1 1 calc R .
C6 C 0.7258(19) 0.6686(17) 0.1249(16) 0.027(5) Uani 1 1 d . U
H6A H 0.7481 0.6417 0.1463 0.033 Uiso 1 1 calc R .
H6B H 0.7129 0.7008 0.1423 0.033 Uiso 1 1 calc R .
C7 C 0.791(2) 0.6290(17) 0.0560(17) 0.030(6) Uani 1 1 d . U
H7A H 0.8177 0.6372 0.0297 0.036 Uiso 1 1 calc R .
H7B H 0.8135 0.6035 0.0781 0.036 Uiso 1 1 calc R .
C8 C 0.738(2) 0.6039(17) 0.0383(17) 0.031(5) Uani 1 1 d . U
H8 H 0.7510 0.5714 0.0207 0.037 Uiso 1 1 calc R .
C9 C 0.694(2) 0.5907(16) 0.0798(17) 0.030(5) Uani 1 1 d . U
H9A H 0.7149 0.5641 0.1021 0.036 Uiso 1 1 calc R .
H9B H 0.6590 0.5751 0.0678 0.036 Uiso 1 1 calc R .
C10 C 0.701(2) 0.6502(18) 0.0056(17) 0.033(6) Uani 1 1 d . U
H10A H 0.7257 0.6591 -0.0216 0.039 Uiso 1 1 calc R .
H10B H 0.6645 0.6359 -0.0061 0.039 Uiso 1 1 calc R .
C11 C 0.4593(18) 0.4902(16) 0.1023(16) 0.024(4) Uani 1 1 d . U
C12 C 0.3937(18) 0.4701(16) 0.0890(16) 0.024(5) Uani 1 1 d . U
H12A H 0.3618 0.4863 0.1096 0.028 Uiso 1 1 calc R .
H12B H 0.3835 0.4817 0.0565 0.028 Uiso 1 1 calc R .
C13 C 0.3984(17) 0.4072(15) 0.0951(16) 0.024(5) Uani 1 1 d . U
H13 H 0.3591 0.3947 0.0874 0.028 Uiso 1 1 calc R .
C14 C 0.4472(18) 0.3845(18) 0.0605(17) 0.030(6) Uani 1 1 d . U
H14A H 0.4351 0.3962 0.0284 0.036 Uiso 1 1 calc R .
H14B H 0.4507 0.3449 0.0630 0.036 Uiso 1 1 calc R .
C15 C 0.5115(19) 0.4046(17) 0.0706(18) 0.031(5) Uani 1 1 d . U
H15 H 0.5410 0.3888 0.0474 0.038 Uiso 1 1 calc R .
C16 C 0.5068(19) 0.4663(16) 0.0631(17) 0.027(5) Uani 1 1 d . U
H16A H 0.4923 0.4775 0.0315 0.033 Uiso 1 1 calc R .
H16B H 0.5464 0.4794 0.0670 0.033 Uiso 1 1 calc R .
C17 C 0.5288(19) 0.3795(17) 0.1181(17) 0.031(6) Uani 1 1 d . U
H17A H 0.5709 0.3844 0.1248 0.037 Uiso 1 1 calc R .
H17B H 0.5249 0.3406 0.1192 0.037 Uiso 1 1 calc R .
C18 C 0.4824(19) 0.4100(17) 0.1577(18) 0.031(5) Uani 1 1 d . U
H18 H 0.4961 0.3987 0.1899 0.037 Uiso 1 1 calc R .
C19 C 0.4759(17) 0.4714(16) 0.1508(16) 0.024(5) Uani 1 1 d . U
H19A H 0.4449 0.4868 0.1725 0.029 Uiso 1 1 calc R .
H19B H 0.5143 0.4847 0.1585 0.029 Uiso 1 1 calc R .
C20 C 0.4163(19) 0.3867(18) 0.1473(17) 0.030(6) Uani 1 1 d . U
H20A H 0.4203 0.3471 0.1503 0.036 Uiso 1 1 calc R .
H20B H 0.3852 0.4008 0.1696 0.036 Uiso 1 1 calc R .
C21 C 0.353(2) 0.4849(16) 0.3196(16) 0.029(5) Uani 1 1 d . U
C22 C 0.396(2) 0.4663(17) 0.2739(17) 0.033(6) Uani 1 1 d . U
H22A H 0.3777 0.4814 0.2444 0.039 Uiso 1 1 calc R .
H22B H 0.4363 0.4780 0.2764 0.039 Uiso 1 1 calc R .
C23 C 0.399(2) 0.4031(17) 0.2770(18) 0.036(6) Uani 1 1 d . U
H23 H 0.4226 0.3900 0.2495 0.044 Uiso 1 1 calc R .
C24 C 0.431(2) 0.3809(16) 0.3183(16) 0.033(6) Uani 1 1 d . U
H24A H 0.4701 0.3954 0.3194 0.039 Uiso 1 1 calc R .
H24B H 0.4383 0.3414 0.3172 0.039 Uiso 1 1 calc R .
C25 C 0.391(2) 0.3969(16) 0.3643(17) 0.034(6) Uani 1 1 d . U
H25 H 0.4112 0.3796 0.3928 0.041 Uiso 1 1 calc R .
C26 C 0.388(2) 0.4587(15) 0.3656(16) 0.028(5) Uani 1 1 d . U
H26A H 0.4291 0.4698 0.3657 0.033 Uiso 1 1 calc R .
H26B H 0.3667 0.4710 0.3940 0.033 Uiso 1 1 calc R .
C27 C 0.330(2) 0.3772(18) 0.3591(18) 0.037(6) Uani 1 1 d . U
H27A H 0.3050 0.3861 0.3869 0.044 Uiso 1 1 calc R .
H27B H 0.3348 0.3377 0.3574 0.044 Uiso 1 1 calc R .
C28 C 0.297(2) 0.4025(17) 0.3150(18) 0.037(6) Uani 1 1 d . U
H28 H 0.2561 0.3898 0.3136 0.045 Uiso 1 1 calc R .
C29 C 0.290(2) 0.4644(16) 0.3193(17) 0.029(6) Uani 1 1 d . U
H29A H 0.2672 0.4820 0.2928 0.035 Uiso 1 1 calc R .
H29B H 0.2685 0.4738 0.3483 0.035 Uiso 1 1 calc R .
C30 C 0.335(2) 0.3840(18) 0.2726(18) 0.038(6) Uani 1 1 d . U
H30A H 0.3159 0.3995 0.2436 0.046 Uiso 1 1 calc R .
H30B H 0.3384 0.3445 0.2718 0.046 Uiso 1 1 calc R .
C31 C 0.5845(19) 0.5441(16) 0.3121(15) 0.024(4) Uani 1 1 d . U
C32 C 0.6528(18) 0.5525(16) 0.3181(15) 0.024(5) Uani 1 1 d . U
H32A H 0.6620 0.5538 0.3515 0.029 Uiso 1 1 calc R .
H32B H 0.6614 0.5868 0.3023 0.029 Uiso 1 1 calc R .
C33 C 0.6938(18) 0.5024(15) 0.2953(14) 0.019(5) Uani 1 1 d . U
H33 H 0.7372 0.5068 0.2987 0.023 Uiso 1 1 calc R .
C34 C 0.6760(18) 0.5077(16) 0.2397(14) 0.021(5) Uani 1 1 d . U
H34A H 0.6827 0.5437 0.2264 0.025 Uiso 1 1 calc R .
H34B H 0.7014 0.4807 0.2223 0.025 Uiso 1 1 calc R .
C35 C 0.6087(18) 0.4987(16) 0.2354(15) 0.023(5) Uani 1 1 d . U
H35 H 0.5983 0.4996 0.2018 0.028 Uiso 1 1 calc R .
C36 C 0.5720(18) 0.5469(16) 0.2585(15) 0.023(5) Uani 1 1 d . U
H36A H 0.5287 0.5457 0.2533 0.028 Uiso 1 1 calc R .
H36B H 0.5835 0.5810 0.2442 0.028 Uiso 1 1 calc R .
C37 C 0.5958(19) 0.4454(16) 0.2580(15) 0.024(5) Uani 1 1 d . U
H37A H 0.6213 0.4163 0.2431 0.029 Uiso 1 1 calc R .
H37B H 0.5535 0.4402 0.2525 0.029 Uiso 1 1 calc R .
C38 C 0.6076(19) 0.4412(16) 0.3119(15) 0.024(5) Uani 1 1 d . U
H38 H 0.5974 0.4062 0.3263 0.029 Uiso 1 1 calc R .
C39 C 0.572(2) 0.4898(16) 0.3356(15) 0.026(5) Uani 1 1 d . U
H39A H 0.5286 0.4864 0.3343 0.031 Uiso 1 1 calc R .
H39B H 0.5832 0.4890 0.3687 0.031 Uiso 1 1 calc R .
C40 C 0.6806(19) 0.4484(16) 0.3175(15) 0.024(5) Uani 1 1 d . U
H40A H 0.6910 0.4464 0.3509 0.029 Uiso 1 1 calc R .
H40B H 0.7053 0.4190 0.3023 0.029 Uiso 1 1 calc R .
C41 C 0.4614(18) 0.7643(15) 0.0213(14) 0.021(4) Uani 1 1 d . U
C42 C 0.5273(19) 0.7867(16) 0.0228(16) 0.027(5) Uani 1 1 d . U
H42A H 0.5323 0.8036 0.0525 0.032 Uiso 1 1 calc R .
H42B H 0.5595 0.7568 0.0199 0.032 Uiso 1 1 calc R .
C43 C 0.531(2) 0.8275(18) -0.0176(17) 0.032(5) Uani 1 1 d . U
H43 H 0.5706 0.8415 -0.0180 0.039 Uiso 1 1 calc R .
C44 C 0.482(2) 0.8741(17) -0.0171(16) 0.030(6) Uani 1 1 d . U
H44A H 0.4861 0.8986 -0.0446 0.036 Uiso 1 1 calc R .
H44B H 0.4853 0.8945 0.0111 0.036 Uiso 1 1 calc R .
C45 C 0.4185(19) 0.8536(16) -0.0174(14) 0.024(5) Uani 1 1 d . U
H45 H 0.3868 0.8845 -0.0152 0.029 Uiso 1 1 calc R .
C46 C 0.4115(17) 0.8126(14) 0.0234(13) 0.017(5) Uani 1 1 d . U
H46A H 0.3716 0.7994 0.0221 0.021 Uiso 1 1 calc R .
H46B H 0.4140 0.8302 0.0531 0.021 Uiso 1 1 calc R .
C47 C 0.412(2) 0.8253(18) -0.0642(15) 0.030(6) Uani 1 1 d . U
H47A H 0.3719 0.8117 -0.0646 0.036 Uiso 1 1 calc R .
H47B H 0.4138 0.8518 -0.0906 0.036 Uiso 1 1 calc R .
C48 C 0.462(2) 0.7776(18) -0.0698(17) 0.033(5) Uani 1 1 d . U
H48 H 0.4579 0.7603 -0.0999 0.039 Uiso 1 1 calc R .
C49 C 0.452(2) 0.7352(17) -0.0249(15) 0.027(5) Uani 1 1 d . U
H49A H 0.4116 0.7237 -0.0254 0.032 Uiso 1 1 calc R .
H49B H 0.4817 0.7030 -0.0267 0.032 Uiso 1 1 calc R .
C50 C 0.522(2) 0.797(2) -0.0665(18) 0.038(6) Uani 1 1 d . U
H50A H 0.5276 0.8229 -0.0932 0.045 Uiso 1 1 calc R .
H50B H 0.5534 0.7667 -0.0687 0.045 Uiso 1 1 calc R .
C51 C 0.2602(17) 0.6328(14) 0.0034(15) 0.020(4) Uani 1 1 d . U
C52 C 0.2918(18) 0.5729(15) 0.0146(15) 0.021(5) Uani 1 1 d . U
H52A H 0.2697 0.5542 0.0393 0.025 Uiso 1 1 calc R .
H52B H 0.3338 0.5735 0.0244 0.025 Uiso 1 1 calc R .
C53 C 0.289(2) 0.5439(16) -0.0354(16) 0.027(5) Uani 1 1 d . U
H53 H 0.3122 0.5077 -0.0318 0.033 Uiso 1 1 calc R .
C54 C 0.223(2) 0.5350(16) -0.0452(17) 0.029(6) Uani 1 1 d . U
H54A H 0.2054 0.5146 -0.0190 0.035 Uiso 1 1 calc R .
H54B H 0.2201 0.5153 -0.0739 0.035 Uiso 1 1 calc R .
C55 C 0.187(2) 0.5960(16) -0.0516(17) 0.030(5) Uani 1 1 d . U
H55 H 0.1440 0.5939 -0.0588 0.036 Uiso 1 1 calc R .
C56 C 0.1919(18) 0.6257(16) -0.0066(16) 0.026(5) Uani 1 1 d . U
H56A H 0.1750 0.6052 0.0198 0.031 Uiso 1 1 calc R .
H56B H 0.1684 0.6614 -0.0096 0.031 Uiso 1 1 calc R .
C57 C 0.220(2) 0.6263(18) -0.0945(18) 0.034(6) Uani 1 1 d . U
H57A H 0.2171 0.6062 -0.1230 0.041 Uiso 1 1 calc R .
H57B H 0.1985 0.6627 -0.1004 0.041 Uiso 1 1 calc R .
C58 C 0.282(2) 0.6304(17) -0.0843(16) 0.028(5) Uani 1 1 d . U
H58 H 0.3008 0.6490 -0.1113 0.034 Uiso 1 1 calc R .
C59 C 0.284(2) 0.6654(17) -0.0393(16) 0.027(5) Uani 1 1 d . U
H59A H 0.3257 0.6728 -0.0339 0.033 Uiso 1 1 calc R .
H59B H 0.2589 0.7000 -0.0441 0.033 Uiso 1 1 calc R .
C60 C 0.317(2) 0.5737(17) -0.0746(16) 0.031(6) Uani 1 1 d . U
H60A H 0.3167 0.5530 -0.1029 0.037 Uiso 1 1 calc R .
H60B H 0.3587 0.5777 -0.0672 0.037 Uiso 1 1 calc R .
C61 C 0.159(2) 0.898(2) 0.4690(17) 0.041(5) Uani 1 1 d . U
C62 C 0.200(2) 0.942(2) 0.4773(18) 0.043(6) Uani 1 1 d . U
H62A H 0.1922 0.9716 0.4532 0.052 Uiso 1 1 calc R .
H62B H 0.2423 0.9273 0.4748 0.052 Uiso 1 1 calc R .
C63 C 0.188(3) 0.965(3) 0.5259(18) 0.050(7) Uani 1 1 d . U
H63 H 0.2151 0.9929 0.5305 0.060 Uiso 1 1 calc R .
C64 C 0.198(3) 0.922(3) 0.564(2) 0.056(7) Uani 1 1 d . U
H64A H 0.2397 0.9048 0.5633 0.067 Uiso 1 1 calc R .
H64B H 0.1904 0.9375 0.5950 0.067 Uiso 1 1 calc R .
C65 C 0.158(3) 0.882(3) 0.558(2) 0.056(7) Uani 1 1 d . U
H65 H 0.1645 0.8531 0.5834 0.067 Uiso 1 1 calc R .
C66 C 0.170(3) 0.856(2) 0.5071(18) 0.049(7) Uani 1 1 d . U
H66A H 0.2115 0.8394 0.5053 0.059 Uiso 1 1 calc R .
H66B H 0.1427 0.8282 0.5035 0.059 Uiso 1 1 calc R .
C67 C 0.091(3) 0.904(3) 0.558(2) 0.058(7) Uani 1 1 d . U
H67A H 0.0671 0.8743 0.5514 0.070 Uiso 1 1 calc R .
H67B H 0.0792 0.9168 0.5888 0.070 Uiso 1 1 calc R .
C68 C 0.080(3) 0.947(3) 0.5226(19) 0.054(7) Uani 1 1 d . U
H68 H 0.0375 0.9640 0.5245 0.065 Uiso 1 1 calc R .
C69 C 0.095(2) 0.924(2) 0.4709(18) 0.047(7) Uani 1 1 d . U
H69A H 0.0675 0.8977 0.4641 0.056 Uiso 1 1 calc R .
H69B H 0.0898 0.9540 0.4470 0.056 Uiso 1 1 calc R .
C70 C 0.125(3) 0.990(3) 0.5275(19) 0.052(7) Uani 1 1 d . U
H70A H 0.1184 1.0178 0.5019 0.063 Uiso 1 1 calc R .
H70B H 0.1171 1.0076 0.5572 0.063 Uiso 1 1 calc R .
C71 C 0.1414(19) 1.0693(18) 0.3116(16) 0.028(5) Uani 1 1 d . U
C72 C 0.0775(18) 1.0447(17) 0.3244(16) 0.026(5) Uani 1 1 d . U
H72A H 0.0674 1.0214 0.2996 0.031 Uiso 1 1 calc R .
H72B H 0.0810 1.0229 0.3540 0.031 Uiso 1 1 calc R .
C73 C 0.026(2) 1.0941(19) 0.3289(17) 0.034(6) Uani 1 1 d . U
H73 H -0.0142 1.0808 0.3356 0.040 Uiso 1 1 calc R .
C74 C 0.024(2) 1.130(2) 0.2844(18) 0.039(6) Uani 1 1 d . U
H74A H -0.0099 1.1585 0.2861 0.046 Uiso 1 1 calc R .
H74B H 0.0171 1.1083 0.2575 0.046 Uiso 1 1 calc R .
C75 C 0.084(2) 1.155(2) 0.2777(19) 0.040(6) Uani 1 1 d . U
H75 H 0.0796 1.1814 0.2504 0.048 Uiso 1 1 calc R .
C76 C 0.136(2) 1.1073(19) 0.2660(17) 0.033(6) Uani 1 1 d . U
H76A H 0.1245 1.0876 0.2392 0.040 Uiso 1 1 calc R .
H76B H 0.1741 1.1221 0.2586 0.040 Uiso 1 1 calc R .
C77 C 0.100(2) 1.185(2) 0.3209(18) 0.040(6) Uani 1 1 d . U
H77A H 0.1387 1.1998 0.3147 0.048 Uiso 1 1 calc R .
H77B H 0.0692 1.2147 0.3262 0.048 Uiso 1 1 calc R .
C78 C 0.106(2) 1.1479(19) 0.3641(19) 0.037(6) Uani 1 1 d . U
H78 H 0.1149 1.1685 0.3915 0.045 Uiso 1 1 calc R .
C79 C 0.155(2) 1.1014(18) 0.3586(17) 0.032(6) Uani 1 1 d . U
H79A H 0.1548 1.0765 0.3864 0.038 Uiso 1 1 calc R .
H79B H 0.1943 1.1150 0.3557 0.038 Uiso 1 1 calc R .
C80 C 0.047(2) 1.1234(19) 0.3718(18) 0.035(6) Uani 1 1 d . U
H80A H 0.0158 1.1522 0.3798 0.042 Uiso 1 1 calc R .
H80B H 0.0518 1.0974 0.3987 0.042 Uiso 1 1 calc R .
C81 C 0.052(2) 0.714(2) 0.1347(18) 0.039(5) Uani 1 1 d . U
C82 C 0.029(2) 0.686(2) 0.1775(19) 0.044(6) Uani 1 1 d . U
H82A H 0.0118 0.7123 0.1994 0.053 Uiso 1 1 calc R .
H82B H 0.0628 0.6634 0.1932 0.053 Uiso 1 1 calc R .
C83 C -0.024(2) 0.645(3) 0.164(2) 0.051(7) Uani 1 1 d . U
H83 H -0.0394 0.6257 0.1923 0.061 Uiso 1 1 calc R .
C84 C 0.007(3) 0.610(3) 0.132(2) 0.057(8) Uani 1 1 d . U
H84A H -0.0191 0.5818 0.1255 0.069 Uiso 1 1 calc R .
H84B H 0.0432 0.5916 0.1479 0.069 Uiso 1 1 calc R .
C85 C 0.026(3) 0.638(3) 0.085(2) 0.061(7) Uani 1 1 d . U
H85 H 0.0429 0.6111 0.0623 0.074 Uiso 1 1 calc R .
C86 C 0.074(3) 0.681(3) 0.094(2) 0.056(7) Uani 1 1 d . U
H86A H 0.1140 0.6621 0.1016 0.067 Uiso 1 1 calc R .
H86B H 0.0781 0.7051 0.0665 0.067 Uiso 1 1 calc R .
C87 C -0.023(3) 0.678(3) 0.063(3) 0.069(8) Uani 1 1 d . U
H87A H -0.0040 0.7022 0.0408 0.082 Uiso 1 1 calc R .
H87B H -0.0499 0.6578 0.0459 0.082 Uiso 1 1 calc R .
C88 C -0.057(3) 0.709(3) 0.096(2) 0.061(7) Uani 1 1 d . U
H88 H -0.0924 0.7305 0.0808 0.073 Uiso 1 1 calc R .
C89 C -0.076(3) 0.684(3) 0.139(2) 0.057(8) Uani 1 1 d . U
H89A H -0.1099 0.6635 0.1326 0.069 Uiso 1 1 calc R .
H89B H -0.0912 0.7125 0.1603 0.069 Uiso 1 1 calc R .
C90 C -0.004(2) 0.755(2) 0.116(2) 0.047(7) Uani 1 1 d . U
H90A H 0.0077 0.7785 0.0899 0.057 Uiso 1 1 calc R .
H90B H -0.0223 0.7768 0.1411 0.057 Uiso 1 1 calc R .
C91 C 0.026(2) 0.8521(17) 0.3109(17) 0.031(5) Uani 1 1 d . U
C92 C -0.025(2) 0.8273(19) 0.284(2) 0.038(6) Uani 1 1 d . U
H92A H -0.0292 0.7902 0.2964 0.046 Uiso 1 1 calc R .
H92B H -0.0167 0.8271 0.2506 0.046 Uiso 1 1 calc R .
C93 C -0.084(2) 0.8669(19) 0.2956(19) 0.038(6) Uani 1 1 d . U
H93 H -0.1181 0.8543 0.2783 0.046 Uiso 1 1 calc R .
C94 C -0.097(2) 0.856(2) 0.348(2) 0.044(7) Uani 1 1 d . U
H94A H -0.0921 0.8172 0.3559 0.053 Uiso 1 1 calc R .
H94B H -0.1381 0.8708 0.3561 0.053 Uiso 1 1 calc R .
C95 C -0.051(2) 0.884(2) 0.375(2) 0.040(6) Uani 1 1 d . U
H95 H -0.0607 0.8829 0.4086 0.048 Uiso 1 1 calc R .
C96 C 0.017(2) 0.849(2) 0.3656(18) 0.041(6) Uani 1 1 d . U
H96A H 0.0488 0.8656 0.3811 0.049 Uiso 1 1 calc R .
H96B H 0.0167 0.8117 0.3777 0.049 Uiso 1 1 calc R .
C97 C -0.045(2) 0.939(2) 0.3591(19) 0.042(6) Uani 1 1 d . U
H97A H -0.0128 0.9525 0.3763 0.050 Uiso 1 1 calc R .
H97B H -0.0831 0.9612 0.3662 0.050 Uiso 1 1 calc R .
C98 C -0.032(2) 0.945(2) 0.3075(19) 0.041(6) Uani 1 1 d D U
H98 H -0.0296 0.9834 0.2980 0.049 Uiso 1 1 calc R .
C99 C 0.026(2) 0.9117(18) 0.2960(19) 0.037(6) Uani 1 1 d . U
H99A H 0.0589 0.9263 0.3115 0.044 Uiso 1 1 calc R .
H99B H 0.0329 0.9151 0.2621 0.044 Uiso 1 1 calc R .
C100 C -0.080(2) 0.9228(19) 0.2794(19) 0.042(6) Uani 1 1 d D U
H10C H -0.1186 0.9445 0.2833 0.051 Uiso 1 1 calc R .
H10D H -0.0684 0.9244 0.2460 0.051 Uiso 1 1 calc R .
C101 C 0.0825(19) 0.9754(18) 0.1523(16) 0.029(5) Uani 1 1 d . U
C102 C 0.0365(19) 1.0071(18) 0.1853(16) 0.030(6) Uani 1 1 d . U
H10E H 0.0587 1.0233 0.2094 0.036 Uiso 1 1 calc R .
H10F H 0.0109 0.9819 0.2011 0.036 Uiso 1 1 calc R .
C103 C -0.004(2) 1.053(2) 0.1578(19) 0.041(6) Uani 1 1 d . U
H103 H -0.0343 1.0723 0.1786 0.049 Uiso 1 1 calc R .
C104 C -0.034(2) 1.026(2) 0.1193(19) 0.043(6) Uani 1 1 d . U
H10G H -0.0597 1.0547 0.1013 0.052 Uiso 1 1 calc R .
H10H H -0.0614 1.0016 0.1339 0.052 Uiso 1 1 calc R .
C105 C 0.009(2) 0.9938(19) 0.0835(17) 0.038(6) Uani 1 1 d . U
H105 H -0.0140 0.9774 0.0595 0.045 Uiso 1 1 calc R .
C106 C 0.049(2) 0.9506(18) 0.1131(16) 0.032(6) Uani 1 1 d . U
H10I H 0.0239 0.9240 0.1272 0.038 Uiso 1 1 calc R .
H10J H 0.0790 0.9315 0.0925 0.038 Uiso 1 1 calc R .
C107 C 0.049(2) 1.0335(19) 0.0619(19) 0.041(6) Uani 1 1 d . U
H10K H 0.0799 1.0138 0.0422 0.049 Uiso 1 1 calc R .
H10L H 0.0250 1.0599 0.0415 0.049 Uiso 1 1 calc R .
C108 C 0.080(2) 1.063(2) 0.0953(19) 0.043(6) Uani 1 1 d . U
H108 H 0.1052 1.0885 0.0786 0.052 Uiso 1 1 calc R .
C109 C 0.122(2) 1.0186(19) 0.1261(18) 0.036(6) Uani 1 1 d . U
H10M H 0.1436 1.0367 0.1495 0.043 Uiso 1 1 calc R .
H10N H 0.1528 0.9996 0.1058 0.043 Uiso 1 1 calc R .
C110 C 0.037(2) 1.092(2) 0.1309(19) 0.044(7) Uani 1 1 d . U
H11A H 0.0113 1.1213 0.1143 0.052 Uiso 1 1 calc R .
H11B H 0.0608 1.1088 0.1537 0.052 Uiso 1 1 calc R .
C111 C 0.216(2) 0.8517(19) 0.0285(16) 0.030(5) Uani 1 1 d . U
C112 C 0.164(2) 0.818(2) 0.0443(17) 0.035(6) Uani 1 1 d . U
H11C H 0.1803 0.7815 0.0551 0.042 Uiso 1 1 calc R .
H11D H 0.1414 0.8351 0.0704 0.042 Uiso 1 1 calc R .
C113 C 0.122(2) 0.8150(19) 0.0032(17) 0.033(5) Uani 1 1 d . U
H113 H 0.0876 0.7943 0.0132 0.040 Uiso 1 1 calc R .
C114 C 0.157(2) 0.7870(19) -0.0383(17) 0.033(6) Uani 1 1 d . U
H11E H 0.1296 0.7841 -0.0642 0.040 Uiso 1 1 calc R .
H11F H 0.1738 0.7503 -0.0279 0.040 Uiso 1 1 calc R .
C115 C 0.211(2) 0.8209(18) -0.0563(16) 0.030(5) Uani 1 1 d . U
H115 H 0.2343 0.8035 -0.0826 0.036 Uiso 1 1 calc R .
C116 C 0.255(2) 0.8233(19) -0.0103(16) 0.030(6) Uani 1 1 d . U
H11G H 0.2703 0.7866 0.0008 0.036 Uiso 1 1 calc R .
H11H H 0.2892 0.8435 -0.0187 0.036 Uiso 1 1 calc R .
C117 C 0.184(2) 0.8779(18) -0.0709(15) 0.028(6) Uani 1 1 d . U
H11I H 0.1549 0.8753 -0.0962 0.034 Uiso 1 1 calc R .
H11J H 0.2158 0.8985 -0.0838 0.034 Uiso 1 1 calc R .
C118 C 0.150(2) 0.9101(18) -0.0313(15) 0.030(5) Uani 1 1 d . U
H118 H 0.1349 0.9474 -0.0424 0.036 Uiso 1 1 calc R .
C119 C 0.188(2) 0.9098(18) 0.0129(15) 0.028(5) Uani 1 1 d . U
H11K H 0.1631 0.9251 0.0384 0.034 Uiso 1 1 calc R .
H11L H 0.2210 0.9329 0.0067 0.034 Uiso 1 1 calc R .
C120 C 0.096(2) 0.8754(19) -0.0143(17) 0.033(6) Uani 1 1 d . U
H12C H 0.0734 0.8933 0.0113 0.040 Uiso 1 1 calc R .
H12D H 0.0682 0.8739 -0.0403 0.040 Uiso 1 1 calc R .
C121 C 0.207(2) 0.4906(19) 0.1591(18) 0.036(5) Uani 1 1 d . U
C122 C 0.157(2) 0.5164(19) 0.1253(18) 0.037(6) Uani 1 1 d . U
H12E H 0.1324 0.5456 0.1410 0.044 Uiso 1 1 calc R .
H12F H 0.1759 0.5326 0.0976 0.044 Uiso 1 1 calc R .
C123 C 0.115(2) 0.4768(19) 0.1095(18) 0.036(6) Uani 1 1 d . U
H123 H 0.0863 0.4947 0.0863 0.043 Uiso 1 1 calc R .
C124 C 0.082(2) 0.456(2) 0.1536(19) 0.042(6) Uani 1 1 d . U
H12G H 0.0539 0.4298 0.1446 0.050 Uiso 1 1 calc R .
H12H H 0.0578 0.4857 0.1684 0.050 Uiso 1 1 calc R .
C125 C 0.132(2) 0.425(2) 0.191(2) 0.045(6) Uani 1 1 d . U
H125 H 0.1116 0.4125 0.2193 0.054 Uiso 1 1 calc R .
C126 C 0.173(2) 0.468(2) 0.2030(19) 0.044(6) Uani 1 1 d . U
H12I H 0.2028 0.4513 0.2259 0.053 Uiso 1 1 calc R .
H12J H 0.1485 0.4974 0.2177 0.053 Uiso 1 1 calc R .
C127 C 0.165(3) 0.378(2) 0.167(2) 0.052(7) Uani 1 1 d . U
H12K H 0.1363 0.3531 0.1589 0.062 Uiso 1 1 calc R .
H12L H 0.1952 0.3590 0.1884 0.062 Uiso 1 1 calc R .
C128 C 0.196(2) 0.401(2) 0.122(2) 0.045(6) Uani 1 1 d . U
H128 H 0.2193 0.3704 0.1068 0.054 Uiso 1 1 calc R .
C129 C 0.239(2) 0.442(2) 0.135(2) 0.043(6) Uani 1 1 d . U
H12M H 0.2705 0.4240 0.1565 0.052 Uiso 1 1 calc R .
H12N H 0.2598 0.4547 0.1069 0.052 Uiso 1 1 calc R .
C130 C 0.150(2) 0.428(2) 0.0899(19) 0.040(6) Uani 1 1 d . U
H13A H 0.1209 0.4019 0.0830 0.048 Uiso 1 1 calc R .
H13B H 0.1692 0.4381 0.0604 0.048 Uiso 1 1 calc R .
C131 C 0.1384(19) 0.6339(16) 0.3259(15) 0.025(4) Uani 1 1 d . U
C132 C 0.125(2) 0.6740(19) 0.3639(17) 0.035(6) Uani 1 1 d . U
H13C H 0.0980 0.7053 0.3517 0.042 Uiso 1 1 calc R .
H13D H 0.1625 0.6870 0.3738 0.042 Uiso 1 1 calc R .
C133 C 0.093(2) 0.645(2) 0.4082(18) 0.038(6) Uani 1 1 d . U
H133 H 0.0834 0.6697 0.4339 0.046 Uiso 1 1 calc R .
C134 C 0.137(2) 0.595(2) 0.4244(19) 0.040(6) Uani 1 1 d . U
H13E H 0.1195 0.5768 0.4519 0.048 Uiso 1 1 calc R .
H13F H 0.1752 0.6071 0.4333 0.048 Uiso 1 1 calc R .
C135 C 0.148(2) 0.554(2) 0.3828(18) 0.037(6) Uani 1 1 d . U
H135 H 0.1742 0.5221 0.3944 0.044 Uiso 1 1 calc R .
C136 C 0.180(2) 0.5826(17) 0.3438(16) 0.029(5) Uani 1 1 d . U
H13G H 0.1889 0.5582 0.3181 0.035 Uiso 1 1 calc R .
H13H H 0.2179 0.5930 0.3552 0.035 Uiso 1 1 calc R .
C137 C 0.085(2) 0.536(2) 0.3705(19) 0.040(6) Uani 1 1 d . U
H13I H 0.0909 0.5081 0.3474 0.049 Uiso 1 1 calc R .
H13J H 0.0669 0.5201 0.3988 0.049 Uiso 1 1 calc R .
C138 C 0.042(2) 0.583(2) 0.3511(19) 0.042(6) Uani 1 1 d . U
H138 H 0.0037 0.5712 0.3409 0.050 Uiso 1 1 calc R .
C139 C 0.076(2) 0.6119(19) 0.3109(17) 0.033(6) Uani 1 1 d . U
H13K H 0.0493 0.6425 0.2981 0.040 Uiso 1 1 calc R .
H13L H 0.0856 0.5867 0.2858 0.040 Uiso 1 1 calc R .
C140 C 0.034(2) 0.623(2) 0.3901(19) 0.043(6) Uani 1 1 d . U
H14C H 0.0143 0.6054 0.4169 0.051 Uiso 1 1 calc R .
H14D H 0.0064 0.6539 0.3788 0.051 Uiso 1 1 calc R .
C141 C 0.3336(19) 0.6284(17) 0.4772(15) 0.026(4) Uani 1 1 d . U
C142 C 0.4011(19) 0.6336(18) 0.4595(16) 0.030(6) Uani 1 1 d . U
H14E H 0.4037 0.6320 0.4253 0.036 Uiso 1 1 calc R .
H14F H 0.4139 0.6682 0.4682 0.036 Uiso 1 1 calc R .
C143 C 0.441(2) 0.5868(19) 0.4826(17) 0.034(5) Uani 1 1 d . U
H143 H 0.4839 0.5890 0.4724 0.041 Uiso 1 1 calc R .
C144 C 0.436(2) 0.589(2) 0.5380(17) 0.035(6) Uani 1 1 d . U
H14G H 0.4631 0.5591 0.5527 0.042 Uiso 1 1 calc R .
H14H H 0.4493 0.6231 0.5478 0.042 Uiso 1 1 calc R .
C145 C 0.371(2) 0.5845(19) 0.5541(17) 0.034(5) Uani 1 1 d . U
H145 H 0.3681 0.5857 0.5887 0.041 Uiso 1 1 calc R .
C146 C 0.3289(19) 0.6293(18) 0.5315(15) 0.026(5) Uani 1 1 d . U
H14I H 0.3390 0.6642 0.5416 0.032 Uiso 1 1 calc R .
H14J H 0.2873 0.6250 0.5416 0.032 Uiso 1 1 calc R .
C147 C 0.354(2) 0.5305(19) 0.5386(16) 0.036(6) Uani 1 1 d . U
H14K H 0.3126 0.5261 0.5491 0.043 Uiso 1 1 calc R .
H14L H 0.3809 0.5010 0.5536 0.043 Uiso 1 1 calc R .
C148 C 0.358(2) 0.5256(18) 0.4820(16) 0.032(5) Uani 1 1 d . U
H148 H 0.3487 0.4896 0.4731 0.039 Uiso 1 1 calc R .
C149 C 0.311(2) 0.5727(17) 0.4597(16) 0.031(6) Uani 1 1 d . U
H14M H 0.2696 0.5686 0.4713 0.037 Uiso 1 1 calc R .
H14N H 0.3112 0.5724 0.4254 0.037 Uiso 1 1 calc R .
C150 C 0.422(2) 0.5333(19) 0.4697(17) 0.035(6) Uani 1 1 d . U
H15A H 0.4277 0.5300 0.4358 0.042 Uiso 1 1 calc R .
H15B H 0.4484 0.5041 0.4855 0.042 Uiso 1 1 calc R .
C151 C 0.396(2) 0.8087(18) 0.5636(15) 0.029(4) Uani 1 1 d . U
C152 C 0.341(2) 0.8002(18) 0.5962(15) 0.031(5) Uani 1 1 d . U
H15C H 0.3181 0.7723 0.5842 0.037 Uiso 1 1 calc R .
H15D H 0.3137 0.8340 0.5972 0.037 Uiso 1 1 calc R .
C153 C 0.365(2) 0.7824(19) 0.6467(16) 0.037(6) Uani 1 1 d . U
H153 H 0.3297 0.7780 0.6680 0.045 Uiso 1 1 calc R .
C154 C 0.403(2) 0.821(2) 0.6669(18) 0.041(6) Uani 1 1 d . U
H15E H 0.4189 0.8065 0.6973 0.050 Uiso 1 1 calc R .
H15F H 0.3786 0.8557 0.6718 0.050 Uiso 1 1 calc R .
C155 C 0.457(2) 0.830(2) 0.6305(17) 0.039(6) Uani 1 1 d . U
H155 H 0.4822 0.8567 0.6427 0.047 Uiso 1 1 calc R .
C156 C 0.435(2) 0.8503(19) 0.5797(16) 0.034(6) Uani 1 1 d . U
H15G H 0.4109 0.8857 0.5808 0.040 Uiso 1 1 calc R .
H15H H 0.4691 0.8534 0.5582 0.040 Uiso 1 1 calc R .
C157 C 0.497(2) 0.776(2) 0.6268(19) 0.042(6) Uani 1 1 d . U
H15I H 0.5140 0.7638 0.6574 0.050 Uiso 1 1 calc R .
H15J H 0.5303 0.7800 0.6045 0.050 Uiso 1 1 calc R .
C158 C 0.455(2) 0.7319(18) 0.6090(14) 0.031(5) Uani 1 1 d . U
H158 H 0.4788 0.6959 0.6078 0.037 Uiso 1 1 calc R .
C159 C 0.433(2) 0.7520(18) 0.5598(14) 0.028(6) Uani 1 1 d . U
H15K H 0.4077 0.7264 0.5473 0.034 Uiso 1 1 calc R .
H15L H 0.4679 0.7548 0.5385 0.034 Uiso 1 1 calc R .
C160 C 0.401(2) 0.7290(19) 0.6429(15) 0.035(6) Uani 1 1 d . U
H16C H 0.3749 0.7029 0.6320 0.042 Uiso 1 1 calc R .
H16D H 0.4158 0.7160 0.6741 0.042 Uiso 1 1 calc R .
C161 C 0.584(2) 0.752(2) 0.4373(17) 0.035(5) Uani 1 1 d . U
C162 C 0.644(2) 0.748(2) 0.4160(17) 0.033(6) Uani 1 1 d . U
H16E H 0.6612 0.7823 0.4191 0.039 Uiso 1 1 calc R .
H16F H 0.6402 0.7427 0.3824 0.039 Uiso 1 1 calc R .
C163 C 0.688(2) 0.701(2) 0.4383(17) 0.037(6) Uani 1 1 d . U
H163 H 0.7274 0.6975 0.4211 0.044 Uiso 1 1 calc R .
C164 C 0.661(2) 0.650(2) 0.4384(19) 0.040(6) Uani 1 1 d . U
H16G H 0.6874 0.6219 0.4552 0.048 Uiso 1 1 calc R .
H16H H 0.6576 0.6398 0.4060 0.048 Uiso 1 1 calc R .
C165 C 0.596(2) 0.655(2) 0.4626(18) 0.040(6) Uani 1 1 d . U
H165 H 0.5787 0.6203 0.4630 0.048 Uiso 1 1 calc R .
C166 C 0.554(2) 0.700(2) 0.4374(19) 0.041(6) Uani 1 1 d . U
H16I H 0.5150 0.7041 0.4536 0.049 Uiso 1 1 calc R .
H16J H 0.5479 0.6900 0.4051 0.049 Uiso 1 1 calc R .
C167 C 0.608(2) 0.672(2) 0.5150(19) 0.047(7) Uani 1 1 d . U
H16K H 0.5694 0.6751 0.5325 0.057 Uiso 1 1 calc R .
H16L H 0.6350 0.6433 0.5308 0.057 Uiso 1 1 calc R .
C168 C 0.634(2) 0.722(2) 0.5160(19) 0.041(6) Uani 1 1 d . U
H168 H 0.6406 0.7313 0.5488 0.049 Uiso 1 1 calc R .
C169 C 0.597(2) 0.775(2) 0.4868(18) 0.041(6) Uani 1 1 d . U
H16M H 0.5592 0.7867 0.5030 0.049 Uiso 1 1 calc R .
H16N H 0.6219 0.8049 0.4832 0.049 Uiso 1 1 calc R .
C170 C 0.696(2) 0.716(2) 0.4881(17) 0.039(6) Uani 1 1 d . U
H17C H 0.7143 0.7506 0.4876 0.047 Uiso 1 1 calc R .
H17D H 0.7245 0.6886 0.5042 0.047 Uiso 1 1 calc R .
C171 C 0.6151(18) 0.9576(19) 0.3004(15) 0.027(5) Uani 1 1 d . U
C172 C 0.603(2) 0.926(2) 0.3452(17) 0.038(6) Uani 1 1 d . U
H17E H 0.5979 0.8885 0.3380 0.046 Uiso 1 1 calc R .
H17F H 0.5644 0.9415 0.3590 0.046 Uiso 1 1 calc R .
C173 C 0.656(2) 0.926(2) 0.3826(19) 0.043(6) Uani 1 1 d . U
H173 H 0.6459 0.9070 0.4126 0.052 Uiso 1 1 calc R .
C174 C 0.712(2) 0.901(2) 0.3625(19) 0.046(7) Uani 1 1 d . U
H17G H 0.7071 0.8633 0.3558 0.055 Uiso 1 1 calc R .
H17H H 0.7446 0.9004 0.3851 0.055 Uiso 1 1 calc R .
C175 C 0.729(2) 0.933(2) 0.3157(17) 0.037(6) Uani 1 1 d . U
H175 H 0.7666 0.9154 0.3024 0.044 Uiso 1 1 calc R .
C176 C 0.675(2) 0.935(2) 0.2769(17) 0.035(6) Uani 1 1 d . U
H17I H 0.6838 0.9592 0.2498 0.043 Uiso 1 1 calc R .
H17J H 0.6713 0.8992 0.2660 0.043 Uiso 1 1 calc R .
C177 C 0.735(2) 0.995(2) 0.3218(18) 0.040(6) Uani 1 1 d . U
H17K H 0.7697 0.9985 0.3412 0.047 Uiso 1 1 calc R .
H17L H 0.7404 1.0130 0.2911 0.047 Uiso 1 1 calc R .
C178 C 0.679(2) 1.018(2) 0.3444(18) 0.039(6) Uani 1 1 d . U
H178 H 0.6838 1.0555 0.3525 0.047 Uiso 1 1 calc R .
C179 C 0.625(2) 1.0197(19) 0.3069(17) 0.033(6) Uani 1 1 d . U
H17M H 0.5880 1.0397 0.3187 0.040 Uiso 1 1 calc R .
H17N H 0.6366 1.0370 0.2769 0.040 Uiso 1 1 calc R .
C180 C 0.664(3) 0.985(2) 0.3900(19) 0.048(7) Uani 1 1 d . U
H18A H 0.6970 0.9857 0.4123 0.058 Uiso 1 1 calc R .
H18B H 0.6271 1.0020 0.4042 0.058 Uiso 1 1 calc R .
C181 C 0.376(2) 1.0082(18) 0.3825(15) 0.029(5) Uani 1 1 d . U
C182 C 0.312(2) 1.0175(17) 0.4072(15) 0.028(5) Uani 1 1 d . U
H18C H 0.2845 1.0425 0.3877 0.034 Uiso 1 1 calc R .
H18D H 0.2945 0.9831 0.4118 0.034 Uiso 1 1 calc R .
C183 C 0.321(3) 1.041(2) 0.4539(17) 0.038(6) Uani 1 1 d . U
H183 H 0.2814 1.0462 0.4701 0.046 Uiso 1 1 calc R .
C184 C 0.346(2) 1.094(2) 0.4507(17) 0.038(6) Uani 1 1 d . U
H18E H 0.3524 1.1056 0.4822 0.045 Uiso 1 1 calc R .
H18F H 0.3175 1.1208 0.4344 0.045 Uiso 1 1 calc R .
C185 C 0.409(2) 1.087(2) 0.4225(18) 0.041(6) Uani 1 1 d . U
H185 H 0.4259 1.1220 0.4185 0.050 Uiso 1 1 calc R .
C186 C 0.399(2) 1.0651(18) 0.3771(16) 0.032(6) Uani 1 1 d . U
H18G H 0.4369 1.0625 0.3591 0.038 Uiso 1 1 calc R .
H18H H 0.3692 1.0899 0.3595 0.038 Uiso 1 1 calc R .
C187 C 0.453(3) 1.043(2) 0.4550(19) 0.045(7) Uani 1 1 d . U
H18I H 0.4931 1.0368 0.4401 0.054 Uiso 1 1 calc R .
H18J H 0.4579 1.0567 0.4860 0.054 Uiso 1 1 calc R .
C188 C 0.426(3) 0.992(2) 0.4598(17) 0.043(6) Uani 1 1 d . U
H188 H 0.4523 0.9663 0.4803 0.051 Uiso 1 1 calc R .
C189 C 0.418(2) 0.963(2) 0.4092(16) 0.036(6) Uani 1 1 d . U
H18K H 0.4572 0.9558 0.3928 0.043 Uiso 1 1 calc R .
H18L H 0.3994 0.9293 0.4137 0.043 Uiso 1 1 calc R .
C190 C 0.362(3) 1.000(2) 0.4829(17) 0.042(6) Uani 1 1 d . U
H19C H 0.3446 0.9651 0.4850 0.050 Uiso 1 1 calc R .
H19D H 0.3651 1.0120 0.5148 0.050 Uiso 1 1 calc R .
C191 C 0.348(2) 0.9887(17) 0.1538(17) 0.033(5) Uani 1 1 d . U
C192 C 0.359(3) 1.0093(19) 0.1984(19) 0.042(6) Uani 1 1 d . U
H19E H 0.3969 0.9913 0.2110 0.050 Uiso 1 1 calc R .
H19F H 0.3262 1.0016 0.2205 0.050 Uiso 1 1 calc R .
C193 C 0.362(3) 1.074(2) 0.193(2) 0.047(6) Uani 1 1 d . U
H193 H 0.3720 1.0897 0.2228 0.056 Uiso 1 1 calc R .
C194 C 0.296(3) 1.095(2) 0.1741(19) 0.046(7) Uani 1 1 d . U
H19G H 0.2657 1.0831 0.1966 0.055 Uiso 1 1 calc R .
H19H H 0.2913 1.1347 0.1725 0.055 Uiso 1 1 calc R .
C195 C 0.284(3) 1.0764(19) 0.1288(19) 0.043(6) Uani 1 1 d . U
H195 H 0.2441 1.0934 0.1175 0.052 Uiso 1 1 calc R .
C196 C 0.283(2) 1.0150(18) 0.1364(19) 0.039(6) Uani 1 1 d . U
H19I H 0.2731 0.9995 0.1069 0.047 Uiso 1 1 calc R .
H19J H 0.2520 1.0072 0.1599 0.047 Uiso 1 1 calc R .
C197 C 0.331(3) 1.084(2) 0.092(2) 0.045(7) Uani 1 1 d . U
H19K H 0.3298 1.1222 0.0832 0.054 Uiso 1 1 calc R .
H19L H 0.3215 1.0646 0.0647 0.054 Uiso 1 1 calc R .
C198 C 0.397(3) 1.0628(18) 0.1074(19) 0.042(6) Uani 1 1 d . U
H198 H 0.4272 1.0724 0.0834 0.051 Uiso 1 1 calc R .
C199 C 0.396(2) 0.9998(18) 0.1143(18) 0.039(6) Uani 1 1 d . U
H19M H 0.3844 0.9849 0.0849 0.046 Uiso 1 1 calc R .
H19N H 0.4356 0.9825 0.1234 0.046 Uiso 1 1 calc R .
C200 C 0.409(3) 1.082(2) 0.153(2) 0.047(7) Uani 1 1 d . U
H20C H 0.4130 1.1212 0.1496 0.056 Uiso 1 1 calc R .
H20D H 0.4485 1.0644 0.1638 0.056 Uiso 1 1 calc R .
C201 C 0.640(2) 0.9043(16) 0.1056(16) 0.027(4) Uani 1 1 d . U
C202 C 0.569(2) 0.9181(16) 0.0876(17) 0.029(5) Uani 1 1 d . U
H20E H 0.5618 0.8983 0.0599 0.035 Uiso 1 1 calc R .
H20F H 0.5403 0.9099 0.1125 0.035 Uiso 1 1 calc R .
C203 C 0.567(2) 0.9795(17) 0.0760(17) 0.032(5) Uani 1 1 d . U
H203 H 0.5241 0.9920 0.0684 0.039 Uiso 1 1 calc R .
C204 C 0.583(2) 1.0137(18) 0.1155(17) 0.034(6) Uani 1 1 d . U
H20G H 0.5557 1.0097 0.1422 0.041 Uiso 1 1 calc R .
H20H H 0.5798 1.0520 0.1048 0.041 Uiso 1 1 calc R .
C205 C 0.648(2) 0.9959(18) 0.1309(18) 0.035(5) Uani 1 1 d . U
H205 H 0.6604 1.0169 0.1571 0.042 Uiso 1 1 calc R .
C206 C 0.657(2) 0.9350(17) 0.1426(17) 0.033(6) Uani 1 1 d . U
H20I H 0.7002 0.9243 0.1495 0.039 Uiso 1 1 calc R .
H20J H 0.6338 0.9267 0.1708 0.039 Uiso 1 1 calc R .
C207 C 0.690(2) 1.0020(18) 0.0870(17) 0.035(6) Uani 1 1 d . U
H20K H 0.6866 1.0404 0.0767 0.042 Uiso 1 1 calc R .
H20L H 0.7315 0.9910 0.0961 0.042 Uiso 1 1 calc R .
C208 C 0.675(2) 0.9696(18) 0.0455(17) 0.033(5) Uani 1 1 d . U
H208 H 0.7034 0.9749 0.0190 0.040 Uiso 1 1 calc R .
C209 C 0.676(2) 0.9088(17) 0.0606(16) 0.029(5) Uani 1 1 d . U
H20M H 0.6580 0.8894 0.0361 0.035 Uiso 1 1 calc R .
H20N H 0.7177 0.8926 0.0653 0.035 Uiso 1 1 calc R .
C210 C 0.604(2) 0.9873(18) 0.0290(17) 0.033(6) Uani 1 1 d . U
H21A H 0.5986 1.0250 0.0168 0.039 Uiso 1 1 calc R .
H21B H 0.5923 0.9638 0.0050 0.039 Uiso 1 1 calc R .
C211 C 0.765(2) 0.7233(18) 0.2783(16) 0.030(5) Uani 1 1 d . U
C212 C 0.743(2) 0.6707(19) 0.2624(19) 0.039(6) Uani 1 1 d . U
H21C H 0.7346 0.6743 0.2288 0.047 Uiso 1 1 calc R .
H21D H 0.7053 0.6643 0.2791 0.047 Uiso 1 1 calc R .
C213 C 0.792(2) 0.621(2) 0.273(2) 0.043(6) Uani 1 1 d . U
H213 H 0.7789 0.5880 0.2600 0.052 Uiso 1 1 calc R .
C214 C 0.846(2) 0.633(2) 0.250(2) 0.045(7) Uani 1 1 d . U
H21E H 0.8756 0.6003 0.2540 0.054 Uiso 1 1 calc R .
H21F H 0.8385 0.6390 0.2168 0.054 Uiso 1 1 calc R .
C215 C 0.874(2) 0.676(2) 0.265(2) 0.045(6) Uani 1 1 d . U
H215 H 0.9127 0.6790 0.2487 0.054 Uiso 1 1 calc R .
C216 C 0.880(2) 0.682(2) 0.318(2) 0.045(7) Uani 1 1 d . U
H21G H 0.9145 0.6577 0.3292 0.054 Uiso 1 1 calc R .
H21H H 0.8885 0.7192 0.3227 0.054 Uiso 1 1 calc R .
C217 C 0.827(2) 0.671(2) 0.347(2) 0.048(6) Uani 1 1 d . U
H217 H 0.8325 0.6700 0.3818 0.058 Uiso 1 1 calc R .
C218 C 0.796(2) 0.614(2) 0.324(2) 0.047(7) Uani 1 1 d . U
H21I H 0.8225 0.5810 0.3322 0.056 Uiso 1 1 calc R .
H21J H 0.7561 0.6109 0.3372 0.056 Uiso 1 1 calc R .
C219 C 0.823(2) 0.7325(19) 0.2532(18) 0.035(6) Uani 1 1 d . U
H21K H 0.8382 0.7650 0.2640 0.042 Uiso 1 1 calc R .
H21L H 0.8157 0.7374 0.2193 0.042 Uiso 1 1 calc R .
C220 C 0.775(2) 0.715(2) 0.3267(18) 0.041(6) Uani 1 1 d . U
H22C H 0.7366 0.7057 0.3409 0.049 Uiso 1 1 calc R .
H22D H 0.7821 0.7500 0.3384 0.049 Uiso 1 1 calc R .

loop_
_atom_site_aniso_label
_atom_site_aniso_U_11
_atom_site_aniso_U_22
_atom_site_aniso_U_33
_atom_site_aniso_U_23
_atom_site_aniso_U_13
_atom_site_aniso_U_12
Au1 0.0157(7) 0.0095(6) 0.0195(7) -0.0018(5) -0.0024(5) -0.0013(5)
Au2 0.0102(6) 0.0075(6) 0.0145(6) -0.0037(5) -0.0027(5) -0.0011(4)
Au3 0.0130(6) 0.0121(6) 0.0182(7) -0.0050(5) -0.0011(5) -0.0003(5)
Au4 0.0145(6) 0.0118(6) 0.0159(7) -0.0022(5) -0.0036(5) -0.0023(5)
Au5 0.0188(7) 0.0203(7) 0.0239(8) 0.0009(6) 0.0013(6) 0.0058(6)
Au6 0.0115(6) 0.0109(6) 0.0172(7) -0.0040(5) -0.0033(5) -0.0013(5)
Au7 0.0247(7) 0.0112(6) 0.0177(7) -0.0044(5) -0.0027(6) -0.0048(5)
Au8 0.0167(7) 0.0123(6) 0.0216(7) -0.0028(5) 0.0014(5) -0.0036(5)
Au9 0.0153(7) 0.0124(6) 0.0240(7) -0.0070(5) -0.0027(5) -0.0038(5)
Au10 0.0109(6) 0.0190(7) 0.0251(8) -0.0047(6) -0.0023(5) -0.0002(5)
Au11 0.0154(7) 0.0120(6) 0.0220(7) -0.0056(5) -0.0010(5) 0.0005(5)
Au12 0.0140(6) 0.0090(6) 0.0221(7) -0.0036(5) -0.0033(5) -0.0031(5)
Au13 0.0166(7) 0.0084(6) 0.0201(7) -0.0036(5) -0.0043(5) -0.0006(5)
Au14 0.0125(6) 0.0137(6) 0.0188(7) -0.0058(5) -0.0027(5) -0.0037(5)
Au15 0.0161(7) 0.0105(6) 0.0255(8) -0.0007(5) -0.0054(6) -0.0029(5)
Au16 0.0190(7) 0.0139(7) 0.0290(8) -0.0058(6) 0.0040(6) -0.0007(5)
Au17 0.0203(7) 0.0177(7) 0.0208(7) -0.0045(5) 0.0012(6) -0.0016(5)
Au18 0.0147(7) 0.0211(7) 0.0181(7) -0.0028(5) -0.0049(5) -0.0033(5)
Au19 0.0169(7) 0.0214(7) 0.0166(7) -0.0043(5) -0.0030(5) 0.0008(5)
Au20 0.0177(7) 0.0112(6) 0.0229(7) -0.0001(5) -0.0067(6) -0.0033(5)
Au21 0.0246(8) 0.0185(7) 0.0271(8) 0.0024(6) -0.0034(6) -0.0046(6)
Au22 0.0198(7) 0.0112(6) 0.0293(8) 0.0011(5) -0.0037(6) -0.0064(5)
Au23 0.0182(7) 0.0134(7) 0.0301(8) -0.0112(6) 0.0008(6) -0.0017(5)
Au24 0.0252(8) 0.0127(7) 0.0346(9) -0.0061(6) 0.0051(6) -0.0034(6)
Au25 0.0264(8) 0.0251(8) 0.0179(7) -0.0041(6) -0.0055(6) -0.0056(6)
Au26 0.0257(8) 0.0237(8) 0.0235(8) -0.0013(6) -0.0066(6) -0.0008(6)
Au27 0.0228(7) 0.0203(7) 0.0202(7) 0.0016(6) -0.0033(6) -0.0062(6)
Au28 0.0261(8) 0.0155(7) 0.0223(8) -0.0022(5) -0.0042(6) -0.0082(6)
Au29 0.0257(8) 0.0176(7) 0.0248(8) -0.0049(6) -0.0028(6) -0.0072(6)
Au30 0.0218(7) 0.0144(7) 0.0277(8) -0.0069(6) -0.0020(6) -0.0062(5)
Au31 0.0144(7) 0.0226(7) 0.0273(8) -0.0112(6) -0.0049(6) -0.0033(6)
Au32 0.0196(7) 0.0135(6) 0.0183(7) -0.0018(5) -0.0037(5) -0.0010(5)
Au33 0.0231(7) 0.0116(6) 0.0219(7) -0.0049(5) -0.0013(6) -0.0059(5)
Au34 0.0191(7) 0.0181(7) 0.0254(8) -0.0033(6) -0.0034(6) 0.0012(6)
Au35 0.0197(7) 0.0168(7) 0.0248(8) -0.0028(6) -0.0038(6) 0.0034(5)
Au36 0.0158(7) 0.0180(7) 0.0217(7) -0.0051(5) -0.0014(5) 0.0041(5)
Au37 0.0180(7) 0.0251(8) 0.0231(8) -0.0085(6) -0.0041(6) 0.0006(6)
Au38 0.0160(7) 0.0185(7) 0.0319(8) -0.0074(6) -0.0013(6) -0.0029(5)
Au39 0.0163(7) 0.0195(7) 0.0255(8) -0.0050(6) 0.0002(6) -0.0028(5)
Au40 0.0184(7) 0.0159(7) 0.0352(9) 0.0002(6) -0.0017(6) -0.0021(6)
S1 0.028(4) 0.013(4) 0.029(5) 0.003(3) -0.005(3) -0.004(3)
S2 0.024(4) 0.017(4) 0.027(4) 0.001(3) 0.003(3) -0.001(3)
S3 0.024(4) 0.018(4) 0.036(5) -0.009(3) 0.005(4) -0.002(3)
S4 0.021(4) 0.016(4) 0.031(5) -0.003(3) 0.002(3) 0.001(3)
S5 0.020(4) 0.032(5) 0.026(4) -0.004(3) 0.001(3) -0.007(3)
S6 0.023(4) 0.024(4) 0.026(4) -0.005(3) 0.000(3) 0.001(3)
S7 0.018(4) 0.030(4) 0.017(4) 0.003(3) -0.001(3) -0.004(3)
S8 0.023(4) 0.019(4) 0.035(4) -0.002(3) -0.005(3) -0.003(3)
S9 0.021(4) 0.016(4) 0.035(5) -0.006(3) -0.005(3) -0.004(3)
S10 0.022(4) 0.008(3) 0.024(4) -0.001(3) -0.003(3) -0.004(3)
S11 0.019(4) 0.006(3) 0.032(4) -0.009(3) -0.004(3) -0.002(3)
S12 0.017(4) 0.014(4) 0.020(4) 0.000(3) 0.000(3) 0.004(3)
S13 0.016(4) 0.022(4) 0.021(4) -0.002(3) -0.005(3) 0.005(3)
S14 0.022(4) 0.026(4) 0.027(4) -0.010(3) -0.002(3) 0.000(3)
S15 0.020(4) 0.029(4) 0.032(5) -0.011(3) -0.004(4) 0.005(3)
S16 0.022(4) 0.014(4) 0.034(5) -0.005(3) 0.002(3) -0.005(3)
S17 0.020(4) 0.027(5) 0.035(5) -0.002(4) 0.003(3) -0.005(3)
S18 0.018(4) 0.015(4) 0.023(4) -0.006(3) 0.005(3) -0.002(3)
S19 0.019(4) 0.011(4) 0.026(4) -0.009(3) 0.003(3) -0.010(3)
S20 0.021(4) 0.012(3) 0.023(4) 0.005(3) -0.008(3) -0.003(3)
S21 0.0169(19) 0.0158(18) 0.0177(19) -0.0014(10) 0.0005(10) -0.0020(10)
S22 0.019(4) 0.012(4) 0.024(4) -0.009(3) -0.002(3) 0.001(3)
C1 0.022(7) 0.012(8) 0.026(7) -0.010(6) 0.000(6) -0.009(6)
C2 0.019(9) 0.018(10) 0.028(9) -0.007(7) 0.001(7) -0.010(7)
C3 0.032(10) 0.023(10) 0.033(9) -0.010(7) 0.011(8) -0.012(7)
C4 0.031(11) 0.021(10) 0.049(12) -0.016(8) 0.008(8) -0.011(8)
C5 0.030(9) 0.021(10) 0.045(10) -0.019(8) 0.008(7) -0.013(7)
C6 0.022(8) 0.023(11) 0.039(10) -0.017(8) 0.003(7) -0.009(7)
C7 0.033(10) 0.019(10) 0.042(12) -0.016(9) 0.010(8) -0.014(8)
C8 0.036(10) 0.018(9) 0.042(10) -0.017(7) 0.009(8) -0.015(7)
C9 0.034(11) 0.016(9) 0.042(10) -0.014(7) 0.009(8) -0.011(7)
C10 0.035(12) 0.026(10) 0.041(10) -0.014(8) 0.013(8) -0.015(8)
C11 0.018(9) 0.015(6) 0.041(10) -0.011(5) 0.001(7) -0.003(5)
C12 0.016(9) 0.018(8) 0.038(12) -0.012(7) 0.004(7) -0.004(6)
C13 0.014(9) 0.015(9) 0.044(12) -0.014(7) 0.004(8) -0.004(6)
C14 0.018(9) 0.025(11) 0.049(12) -0.016(8) 0.005(8) -0.002(7)
C15 0.019(10) 0.022(9) 0.054(12) -0.011(7) 0.001(8) -0.003(7)
C16 0.019(10) 0.021(8) 0.043(11) -0.013(7) 0.002(8) -0.003(6)
C17 0.015(10) 0.023(10) 0.055(12) -0.008(8) 0.001(8) -0.008(7)
C18 0.017(10) 0.024(9) 0.051(11) -0.006(7) -0.001(8) -0.005(7)
C19 0.012(11) 0.022(9) 0.040(10) -0.008(6) 0.002(7) -0.007(7)
C20 0.018(10) 0.027(11) 0.047(12) -0.009(8) 0.003(8) -0.007(8)
C21 0.036(10) 0.011(6) 0.039(10) 0.000(5) -0.007(7) -0.002(5)
C22 0.042(12) 0.015(9) 0.039(11) 0.002(6) -0.005(9) 0.003(7)
C23 0.053(12) 0.014(9) 0.041(11) 0.001(7) -0.012(8) 0.001(7)
C24 0.050(12) 0.006(10) 0.042(11) 0.001(8) -0.011(9) -0.004(8)
C25 0.049(12) 0.010(9) 0.043(11) 0.002(7) -0.012(9) -0.003(7)
C26 0.034(12) 0.010(8) 0.039(10) 0.002(6) -0.009(8) -0.006(7)
C27 0.051(12) 0.016(10) 0.044(12) 0.004(8) -0.014(9) -0.008(8)
C28 0.052(11) 0.016(9) 0.044(12) 0.001(7) -0.013(9) -0.004(7)
C29 0.036(10) 0.015(8) 0.037(13) 0.002(7) -0.008(8) -0.005(6)
C30 0.053(12) 0.016(11) 0.045(12) 0.002(8) -0.012(9) -0.002(8)
C31 0.025(7) 0.018(7) 0.031(8) -0.001(5) -0.006(5) -0.007(5)
C32 0.024(6) 0.019(7) 0.030(8) -0.003(6) -0.004(5) -0.006(5)
C33 0.019(7) 0.015(7) 0.024(7) -0.001(5) -0.005(5) -0.009(5)
C34 0.021(7) 0.017(8) 0.025(7) 0.000(5) -0.004(5) -0.004(6)
C35 0.021(8) 0.020(8) 0.031(8) -0.002(6) -0.006(6) -0.006(6)
C36 0.022(9) 0.018(8) 0.031(8) -0.001(6) -0.006(6) -0.007(7)
C37 0.023(8) 0.019(7) 0.030(7) -0.002(5) -0.002(6) -0.008(6)
C38 0.024(7) 0.019(7) 0.031(7) -0.002(5) -0.003(5) -0.009(5)
C39 0.029(9) 0.020(7) 0.030(9) -0.001(6) -0.004(7) -0.006(6)
C40 0.026(7) 0.018(7) 0.029(8) -0.001(6) -0.003(6) -0.008(5)
C41 0.025(9) 0.012(7) 0.024(7) 0.004(5) -0.004(6) -0.003(6)
C42 0.027(9) 0.018(10) 0.036(11) 0.009(8) -0.004(7) -0.006(7)
C43 0.035(10) 0.023(9) 0.039(10) 0.011(8) -0.005(7) -0.008(7)
C44 0.036(10) 0.024(9) 0.029(12) 0.012(8) -0.005(8) -0.007(8)
C45 0.032(10) 0.015(9) 0.023(10) 0.009(7) -0.004(7) -0.002(7)
C46 0.023(10) 0.012(8) 0.018(9) 0.003(6) -0.008(7) -0.005(7)
C47 0.035(12) 0.030(10) 0.026(10) 0.002(7) -0.003(7) -0.007(8)
C48 0.037(11) 0.030(10) 0.031(9) 0.003(7) -0.002(7) -0.005(8)
C49 0.031(12) 0.022(9) 0.028(7) -0.001(6) -0.003(7) -0.003(8)
C50 0.038(11) 0.036(12) 0.040(11) 0.006(8) -0.003(7) -0.008(9)
C51 0.018(9) 0.008(8) 0.034(7) -0.010(5) -0.002(5) -0.001(6)
C52 0.020(11) 0.010(8) 0.033(10) -0.012(6) -0.001(7) -0.001(7)
C53 0.034(11) 0.013(9) 0.035(10) -0.016(7) -0.003(7) 0.003(7)
C54 0.035(11) 0.014(9) 0.038(13) -0.013(8) -0.008(8) 0.002(7)
C55 0.030(10) 0.015(10) 0.045(10) -0.012(7) -0.005(7) -0.001(7)
C56 0.020(9) 0.016(10) 0.043(10) -0.012(8) -0.003(6) -0.002(7)
C57 0.031(11) 0.023(11) 0.047(10) -0.008(8) -0.004(7) 0.000(8)
C58 0.030(11) 0.018(10) 0.038(9) -0.010(7) -0.001(7) 0.000(8)
C59 0.027(12) 0.019(9) 0.038(8) -0.008(6) 0.001(7) -0.004(8)
C60 0.035(11) 0.023(10) 0.035(11) -0.011(7) -0.003(8) 0.003(8)
C61 0.038(11) 0.053(11) 0.031(7) -0.017(6) 0.003(6) 0.006(8)
C62 0.043(12) 0.056(12) 0.031(10) -0.017(8) 0.004(8) 0.001(10)
C63 0.056(13) 0.062(13) 0.031(11) -0.020(9) 0.006(8) 0.004(10)
C64 0.059(15) 0.070(14) 0.037(11) -0.013(9) 0.003(9) 0.003(11)
C65 0.059(14) 0.071(14) 0.038(10) -0.015(8) 0.006(8) 0.002(10)
C66 0.048(15) 0.062(12) 0.035(8) -0.011(8) 0.002(8) 0.005(10)
C67 0.058(14) 0.074(15) 0.040(12) -0.015(10) 0.005(8) 0.004(10)
C68 0.056(13) 0.069(14) 0.037(11) -0.021(9) 0.008(8) 0.007(10)
C69 0.040(11) 0.063(14) 0.036(11) -0.018(9) 0.004(7) 0.010(9)
C70 0.058(13) 0.067(13) 0.031(13) -0.019(10) 0.007(9) 0.008(10)
C71 0.021(8) 0.027(7) 0.037(10) -0.010(6) -0.003(6) 0.002(6)
C72 0.019(8) 0.027(9) 0.033(13) -0.011(8) -0.001(7) 0.003(7)
C73 0.025(9) 0.031(10) 0.044(12) -0.013(8) 0.001(8) 0.005(7)
C74 0.027(10) 0.040(12) 0.047(12) -0.006(9) 0.001(8) 0.008(8)
C75 0.027(10) 0.039(10) 0.052(12) -0.003(8) 0.000(8) 0.007(8)
C76 0.020(11) 0.038(10) 0.040(10) -0.002(7) -0.002(7) 0.005(8)
C77 0.031(13) 0.037(10) 0.051(12) -0.002(8) 0.001(9) 0.004(9)
C78 0.034(11) 0.029(10) 0.048(12) -0.009(8) -0.001(8) 0.000(8)
C79 0.033(10) 0.027(10) 0.037(11) -0.010(8) -0.004(8) -0.001(8)
C80 0.035(11) 0.027(12) 0.043(12) -0.008(9) -0.001(8) 0.001(8)
C81 0.029(8) 0.047(10) 0.044(11) -0.009(8) 0.000(7) -0.015(7)
C82 0.033(12) 0.055(13) 0.047(11) -0.007(9) 0.002(8) -0.016(10)
C83 0.036(11) 0.064(13) 0.057(13) -0.015(10) 0.005(9) -0.020(10)
C84 0.043(14) 0.068(13) 0.064(14) -0.021(11) 0.009(11) -0.018(10)
C85 0.055(13) 0.073(13) 0.063(14) -0.022(10) 0.007(10) -0.026(10)
C86 0.049(12) 0.064(12) 0.059(12) -0.022(10) 0.008(9) -0.017(9)
C87 0.061(13) 0.081(15) 0.069(14) -0.018(11) 0.003(10) -0.022(11)
C88 0.048(11) 0.078(14) 0.061(14) -0.013(11) -0.003(9) -0.022(10)
C89 0.043(11) 0.071(15) 0.062(15) -0.015(11) -0.001(10) -0.016(10)
C90 0.034(9) 0.063(12) 0.047(14) -0.006(10) 0.000(8) -0.010(8)
C91 0.024(7) 0.023(9) 0.045(10) -0.014(7) 0.002(6) 0.001(6)
C92 0.031(8) 0.027(11) 0.057(13) -0.017(9) -0.005(8) 0.001(7)
C93 0.031(9) 0.026(11) 0.057(13) -0.018(9) -0.002(8) 0.002(8)
C94 0.038(11) 0.037(13) 0.059(13) -0.017(9) -0.002(8) 0.000(9)
C95 0.033(10) 0.033(11) 0.054(12) -0.019(8) 0.002(8) 0.004(8)
C96 0.036(10) 0.039(12) 0.046(10) -0.014(8) 0.003(7) 0.005(8)
C97 0.032(13) 0.035(11) 0.058(13) -0.018(8) -0.005(9) 0.001(8)
C98 0.038(11) 0.029(10) 0.058(13) -0.018(8) -0.004(8) 0.001(7)
C99 0.038(10) 0.023(9) 0.050(13) -0.014(8) -0.005(8) 0.001(6)
C100 0.039(12) 0.027(11) 0.062(14) -0.016(9) -0.006(9) 0.000(8)
C101 0.023(8) 0.027(8) 0.035(9) 0.002(6) -0.015(6) 0.009(6)
C102 0.021(10) 0.028(10) 0.039(10) -0.002(7) -0.016(8) 0.009(8)
C103 0.032(10) 0.037(10) 0.049(11) 0.001(8) -0.019(8) 0.018(8)
C104 0.036(10) 0.039(12) 0.050(12) 0.001(9) -0.021(9) 0.015(9)
C105 0.035(11) 0.032(10) 0.042(11) 0.006(8) -0.024(8) 0.015(8)
C106 0.029(11) 0.027(9) 0.037(10) 0.004(7) -0.021(8) 0.010(8)
C107 0.037(12) 0.027(11) 0.053(11) 0.005(8) -0.017(9) 0.017(9)
C108 0.041(11) 0.031(10) 0.054(11) 0.005(8) -0.015(9) 0.012(8)
C109 0.030(10) 0.030(9) 0.044(12) 0.006(8) -0.010(8) 0.008(7)
C110 0.037(12) 0.036(10) 0.054(13) 0.002(9) -0.017(10) 0.015(9)
C111 0.025(8) 0.034(10) 0.031(7) -0.005(6) -0.009(6) 0.005(7)
C112 0.027(9) 0.040(12) 0.038(10) -0.003(8) -0.011(7) 0.001(8)
C113 0.026(9) 0.038(11) 0.035(10) -0.003(8) -0.011(8) 0.003(8)
C114 0.028(11) 0.034(11) 0.037(11) -0.002(8) -0.008(8) 0.001(8)
C115 0.026(10) 0.030(11) 0.033(9) -0.004(7) -0.009(7) 0.003(8)
C116 0.026(9) 0.031(12) 0.033(8) -0.005(7) -0.007(7) 0.002(8)
C117 0.029(12) 0.029(11) 0.027(10) -0.006(7) -0.011(8) 0.003(8)
C118 0.028(10) 0.032(10) 0.028(10) -0.006(7) -0.013(8) 0.007(8)
C119 0.028(10) 0.034(10) 0.023(10) -0.006(7) -0.010(8) 0.006(7)
C120 0.028(10) 0.037(11) 0.034(12) -0.004(8) -0.012(8) 0.004(8)
C121 0.035(9) 0.031(8) 0.044(10) -0.012(7) -0.003(7) -0.015(7)
C122 0.037(10) 0.032(10) 0.045(12) -0.015(8) -0.006(9) -0.016(8)
C123 0.036(10) 0.032(11) 0.045(12) -0.018(9) -0.004(8) -0.015(8)
C124 0.045(11) 0.036(13) 0.050(13) -0.020(9) 0.001(9) -0.021(9)
C125 0.046(11) 0.041(11) 0.053(12) -0.014(9) -0.002(9) -0.021(9)
C126 0.044(11) 0.044(12) 0.048(11) -0.011(8) -0.001(8) -0.021(9)
C127 0.054(14) 0.046(11) 0.059(14) -0.017(9) -0.002(10) -0.016(9)
C128 0.043(11) 0.039(10) 0.057(13) -0.018(8) -0.007(9) -0.012(8)
C129 0.042(10) 0.038(9) 0.053(13) -0.018(9) -0.005(9) -0.011(8)
C130 0.038(12) 0.035(11) 0.051(12) -0.021(9) -0.003(9) -0.014(9)
C131 0.023(8) 0.019(9) 0.033(7) -0.001(6) -0.003(6) -0.009(7)
C132 0.039(13) 0.028(10) 0.038(9) -0.005(7) 0.000(8) -0.009(8)
C133 0.036(11) 0.039(11) 0.040(10) 0.001(8) -0.002(8) -0.011(9)
C134 0.038(13) 0.040(11) 0.044(10) 0.001(8) -0.006(9) -0.011(9)
C135 0.038(11) 0.033(10) 0.042(11) 0.006(8) -0.002(8) -0.014(8)
C136 0.028(10) 0.022(9) 0.039(10) 0.001(7) -0.004(8) -0.010(7)
C137 0.038(11) 0.038(11) 0.048(14) 0.005(9) -0.002(9) -0.019(8)
C138 0.037(10) 0.042(11) 0.049(11) 0.004(9) -0.003(8) -0.018(8)
C139 0.027(9) 0.030(12) 0.044(11) 0.000(8) -0.006(7) -0.013(8)
C140 0.038(11) 0.043(13) 0.048(12) 0.004(9) -0.007(8) -0.013(9)
C141 0.025(9) 0.026(7) 0.026(9) 0.003(6) -0.004(6) 0.002(6)
C142 0.026(8) 0.031(10) 0.033(11) 0.002(8) -0.001(7) 0.002(7)
C143 0.033(10) 0.031(10) 0.038(11) 0.000(8) -0.004(7) 0.007(7)
C144 0.035(11) 0.032(13) 0.037(11) 0.000(8) -0.006(7) 0.002(8)
C145 0.036(11) 0.030(10) 0.033(10) 0.002(7) -0.007(7) 0.002(8)
C146 0.024(11) 0.029(10) 0.026(9) 0.003(6) -0.001(7) -0.003(8)
C147 0.043(13) 0.032(10) 0.032(11) 0.004(7) -0.008(9) 0.000(9)
C148 0.039(11) 0.025(9) 0.030(11) 0.004(7) -0.008(8) 0.006(7)
C149 0.035(11) 0.026(8) 0.031(12) 0.004(7) -0.007(9) 0.001(7)
C150 0.039(11) 0.031(11) 0.034(13) 0.003(8) -0.008(9) 0.004(7)
C151 0.033(9) 0.029(9) 0.023(6) -0.007(5) -0.001(6) 0.008(7)
C152 0.037(10) 0.027(12) 0.027(8) -0.009(7) 0.005(7) 0.007(8)
C153 0.047(11) 0.035(11) 0.028(9) -0.011(7) 0.003(7) 0.010(9)
C154 0.052(12) 0.034(12) 0.036(10) -0.009(8) -0.004(9) 0.010(9)
C155 0.048(11) 0.035(11) 0.033(10) -0.007(7) -0.008(8) 0.010(9)
C156 0.040(11) 0.030(10) 0.031(10) -0.008(7) -0.006(8) 0.006(8)
C157 0.049(11) 0.037(11) 0.038(13) -0.005(8) -0.003(9) 0.009(9)
C158 0.043(11) 0.029(10) 0.018(9) -0.005(7) 0.004(8) 0.013(8)
C159 0.032(11) 0.029(10) 0.020(9) -0.005(6) 0.007(7) 0.009(8)
C160 0.046(12) 0.035(11) 0.020(11) -0.008(7) 0.006(8) 0.010(9)
C161 0.025(8) 0.041(9) 0.038(9) 0.004(7) -0.004(6) -0.004(6)
C162 0.024(8) 0.039(11) 0.037(11) -0.003(8) -0.007(7) -0.008(7)
C163 0.026(9) 0.046(11) 0.038(11) 0.001(8) -0.003(8) -0.002(7)
C164 0.033(11) 0.046(11) 0.041(13) 0.005(9) -0.009(9) -0.005(8)
C165 0.033(11) 0.046(10) 0.041(12) 0.009(8) -0.005(9) -0.003(8)
C166 0.031(10) 0.044(9) 0.049(14) 0.006(8) -0.010(9) -0.007(7)
C167 0.033(13) 0.062(13) 0.046(12) 0.004(8) -0.006(9) -0.002(10)
C168 0.021(11) 0.059(12) 0.040(10) 0.002(8) -0.003(8) 0.002(9)
C169 0.024(12) 0.057(11) 0.040(9) -0.002(7) -0.006(7) 0.001(8)
C170 0.023(10) 0.054(14) 0.038(11) -0.001(9) -0.006(8) 0.000(9)
C171 0.018(7) 0.038(10) 0.028(8) -0.014(7) 0.001(6) -0.005(6)
C172 0.033(11) 0.048(13) 0.033(9) -0.006(8) 0.004(7) -0.002(9)
C173 0.032(11) 0.061(13) 0.037(10) -0.009(8) 0.000(8) -0.002(9)
C174 0.035(11) 0.061(13) 0.041(12) -0.006(9) 0.002(8) -0.001(9)
C175 0.022(9) 0.052(13) 0.037(11) -0.012(9) 0.001(8) -0.001(8)
C176 0.024(8) 0.049(13) 0.034(10) -0.013(9) 0.002(7) -0.001(7)
C177 0.031(10) 0.053(13) 0.035(13) -0.011(9) -0.002(9) -0.003(8)
C178 0.030(10) 0.051(12) 0.038(11) -0.016(8) -0.004(8) -0.006(8)
C179 0.027(11) 0.037(10) 0.038(12) -0.014(8) -0.002(9) -0.007(7)
C180 0.040(14) 0.063(13) 0.042(11) -0.011(9) 0.001(9) -0.004(9)
C181 0.039(10) 0.026(9) 0.023(7) -0.012(6) 0.003(6) -0.006(7)
C182 0.038(10) 0.023(12) 0.024(9) -0.011(8) 0.005(7) -0.007(8)
C183 0.054(12) 0.034(11) 0.029(9) -0.016(8) 0.001(8) -0.007(9)
C184 0.051(13) 0.034(11) 0.030(12) -0.015(8) -0.001(9) -0.007(9)
C185 0.054(13) 0.039(11) 0.035(10) -0.018(8) -0.001(8) -0.009(9)
C186 0.039(13) 0.029(9) 0.030(10) -0.012(7) 0.001(8) -0.010(8)
C187 0.056(13) 0.043(11) 0.037(12) -0.016(9) -0.004(9) -0.006(9)
C188 0.056(12) 0.043(11) 0.030(10) -0.015(8) -0.003(8) -0.004(9)
C189 0.047(12) 0.033(10) 0.028(9) -0.009(7) -0.002(8) -0.001(8)
C190 0.058(12) 0.038(12) 0.030(10) -0.015(8) -0.001(8) -0.004(9)
C191 0.042(10) 0.014(6) 0.043(10) 0.006(5) 0.004(8) -0.004(5)
C192 0.052(14) 0.028(9) 0.045(10) 0.000(6) 0.004(9) -0.010(8)
C193 0.061(14) 0.028(10) 0.052(12) 0.001(7) 0.008(10) -0.009(8)
C194 0.060(14) 0.028(11) 0.049(13) 0.003(8) 0.010(10) -0.008(9)
C195 0.056(12) 0.023(10) 0.049(12) 0.004(8) 0.007(9) -0.001(7)
C196 0.045(11) 0.022(9) 0.049(13) 0.005(8) 0.003(9) 0.000(6)
C197 0.057(12) 0.026(12) 0.050(13) 0.004(8) 0.009(10) -0.002(8)
C198 0.056(13) 0.019(10) 0.052(12) 0.008(8) 0.009(9) -0.005(8)
C199 0.048(12) 0.020(9) 0.047(12) 0.007(7) 0.007(9) -0.005(7)
C200 0.059(14) 0.028(12) 0.053(12) 0.004(9) 0.008(10) -0.006(9)
C201 0.030(7) 0.018(5) 0.033(7) -0.002(4) 0.002(5) -0.006(5)
C202 0.030(8) 0.018(8) 0.040(12) -0.002(7) 0.000(7) -0.004(5)
C203 0.036(9) 0.018(9) 0.044(11) -0.001(7) -0.001(7) -0.006(6)
C204 0.040(11) 0.020(10) 0.043(12) -0.002(8) 0.000(8) -0.009(7)
C205 0.041(11) 0.022(9) 0.042(10) -0.005(7) 0.000(8) -0.007(7)
C206 0.039(12) 0.023(8) 0.038(8) -0.006(6) -0.001(8) -0.008(7)
C207 0.040(11) 0.024(10) 0.042(9) -0.003(7) -0.002(8) -0.009(8)
C208 0.036(8) 0.025(7) 0.039(8) -0.001(5) 0.000(6) -0.008(6)
C209 0.031(8) 0.024(7) 0.033(7) -0.002(5) 0.002(6) -0.007(5)
C210 0.038(9) 0.018(11) 0.044(10) -0.002(7) -0.001(7) -0.008(7)
C211 0.024(8) 0.028(8) 0.036(10) -0.002(7) -0.001(6) 0.003(6)
C212 0.038(10) 0.031(8) 0.048(13) -0.005(8) 0.001(9) -0.001(7)
C213 0.039(11) 0.035(10) 0.055(13) -0.002(8) 0.001(9) 0.001(8)
C214 0.038(11) 0.037(11) 0.059(14) -0.003(9) 0.004(9) 0.002(8)
C215 0.037(10) 0.037(11) 0.061(13) 0.000(9) 0.002(8) 0.003(8)
C216 0.039(11) 0.035(14) 0.059(13) 0.003(9) -0.002(8) 0.000(9)
C217 0.041(11) 0.051(12) 0.053(12) 0.003(8) -0.006(8) -0.004(9)
C218 0.036(14) 0.050(11) 0.054(13) 0.001(8) -0.001(9) -0.004(9)
C219 0.029(8) 0.031(10) 0.045(13) -0.003(8) 0.003(8) 0.003(7)
C220 0.035(11) 0.047(11) 0.041(10) 0.001(7) -0.002(7) -0.005(8)

loop_
_atom_type_symbol
_atom_type_description
_atom_type_scat_dispersion_real
_atom_type_scat_dispersion_imag
_atom_type_scat_source
C C 0.0030 0.0020 'International Tables Vol C Tables 4.2.6.8 and 6.1.1.4'
H H 0.0000 0.0000 'International Tables Vol C Tables 4.2.6.8 and 6.1.1.4'
Au Au -2.0130 8.8020 'International Tables Vol C Tables 4.2.6.8 and 6.1.1.4'
S S 0.1250 0.1230 'International Tables Vol C Tables 4.2.6.8 and 6.1.1.4'

loop_
_geom_angle_atom_site_label_1
_geom_angle_atom_site_label_2
_geom_angle_atom_site_label_3
_geom_angle
Au2 Au1 Au7 58.71(5)
Au2 Au1 Au9 57.39(5)
Au3 Au1 Au2 58.23(5)
Au3 Au1 Au7 108.77(6)
Au3 Au1 Au9 59.03(5)
Au6 Au1 Au2 58.43(4)
Au6 Au1 Au3 61.55(5)
Au6 Au1 Au7 59.50(5)
Au6 Au1 Au9 107.85(6)
Au8 Au1 Au2 59.28(5)
Au8 Au1 Au3 108.63(6)
Au8 Au1 Au6 108.26(6)
Au8 Au1 Au7 59.98(5)
Au8 Au1 Au9 60.40(5)
Au9 Au1 Au7 107.50(6)
S20 Au1 Au2 141.5(2)
S20 Au1 Au3 95.7(2)
S20 Au1 Au6 85.0(2)
S20 Au1 Au7 114.7(2)
S20 Au1 Au8 155.5(3)
S20 Au1 Au9 136.3(2)
Au1 Au2 Au5 115.48(6)
Au3 Au2 Au1 60.87(5)
Au3 Au2 Au5 73.96(5)
Au3 Au2 Au6 63.29(5)
Au3 Au2 Au7 113.18(6)
Au3 Au2 Au8 110.61(6)
Au3 Au2 Au12 120.52(6)
Au6 Au2 Au1 60.67(5)
Au6 Au2 Au5 58.71(5)
Au6 Au2 Au7 61.12(5)
Au6 Au2 Au8 109.88(6)
Au6 Au2 Au12 64.89(5)
Au7 Au2 Au1 61.26(5)
Au7 Au2 Au5 104.40(6)
Au7 Au2 Au12 60.68(5)
Au8 Au2 Au1 58.99(5)
Au8 Au2 Au5 165.19(6)
Au8 Au2 Au7 60.79(5)
Au8 Au2 Au12 112.77(6)
Au9 Au2 Au1 61.69(5)
Au9 Au2 Au3 61.40(5)
Au9 Au2 Au5 129.72(6)
Au9 Au2 Au6 113.41(6)
Au9 Au2 Au7 113.25(6)
Au9 Au2 Au8 61.83(5)
Au9 Au2 Au12 173.90(7)
Au9 Au2 Au19 67.05(5)
Au10 Au2 Au1 120.48(6)
Au10 Au2 Au3 113.26(6)
Au10 Au2 Au5 118.49(6)
Au10 Au2 Au6 175.73(7)
Au10 Au2 Au7 123.15(6)
Au10 Au2 Au8 73.43(5)
Au10 Au2 Au9 65.44(5)
Au10 Au2 Au12 116.71(6)
Au10 Au2 Au19 62.58(5)
Au11 Au2 Au1 116.73(6)
Au11 Au2 Au3 176.60(7)
Au11 Au2 Au5 109.43(6)
Au11 Au2 Au6 118.13(6)
Au11 Au2 Au7 66.21(5)
Au11 Au2 Au8 66.07(5)
Au11 Au2 Au9 115.53(6)
Au11 Au2 Au10 65.47(5)
Au11 Au2 Au12 62.37(5)
Au11 Au2 Au19 119.28(6)
Au12 Au2 Au1 113.54(6)
Au12 Au2 Au5 55.08(5)
Au19 Au2 Au1 115.44(6)
Au19 Au2 Au3 61.48(5)
Au19 Au2 Au5 72.22(5)
Au19 Au2 Au6 113.15(6)
Au19 Au2 Au7 174.12(7)
Au19 Au2 Au8 122.52(6)
Au19 Au2 Au12 119.05(6)
Au20 Au2 Au1 175.12(7)
Au20 Au2 Au3 116.61(6)
Au20 Au2 Au5 59.70(5)
Au20 Au2 Au6 114.59(6)
Au20 Au2 Au7 118.19(6)
Au20 Au2 Au8 125.45(6)
Au20 Au2 Au9 121.46(6)
Au20 Au2 Au10 64.16(5)
Au20 Au2 Au11 65.97(5)
Au20 Au2 Au12 63.58(5)
Au20 Au2 Au19 64.63(5)
Au1 Au3 Au4 114.26(6)
Au1 Au3 Au6 59.13(5)
Au1 Au3 Au15 72.76(5)
Au1 Au3 Au39 88.82(5)
Au2 Au3 Au1 60.90(5)
Au2 Au3 Au4 102.51(6)
Au2 Au3 Au6 58.46(4)
Au2 Au3 Au9 58.85(5)
Au2 Au3 Au15 114.51(6)
Au2 Au3 Au18 102.55(6)
Au2 Au3 Au19 59.12(5)
Au2 Au3 Au39 120.48(6)
Au4 Au3 Au15 57.53(4)
Au4 Au3 Au39 137.01(6)
Au6 Au3 Au4 59.23(5)
Au6 Au3 Au15 58.77(4)
Au6 Au3 Au39 144.94(6)
Au9 Au3 Au1 60.87(5)
Au9 Au3 Au4 161.20(6)
Au9 Au3 Au6 107.39(6)
Au9 Au3 Au15 129.58(6)
Au9 Au3 Au19 65.22(5)
Au9 Au3 Au39 61.68(5)
Au16 Au3 Au1 126.34(6)
Au16 Au3 Au2 161.16(7)
Au16 Au3 Au4 58.80(5)
Au16 Au3 Au6 108.18(6)
Au16 Au3 Au9 139.65(7)
Au16 Au3 Au15 59.43(5)
Au16 Au3 Au18 66.21(5)
Au16 Au3 Au19 119.84(7)
Au16 Au3 Au39 78.23(5)
Au18 Au3 Au1 160.59(7)
Au18 Au3 Au4 56.60(5)
Au18 Au3 Au6 104.47(6)
Au18 Au3 Au9 121.35(6)
Au18 Au3 Au15 108.99(6)
Au18 Au3 Au19 58.82(5)
Au18 Au3 Au39 109.38(6)
Au19 Au3 Au1 113.40(6)
Au19 Au3 Au4 104.38(6)
Au19 Au3 Au6 107.33(6)
Au19 Au3 Au15 160.56(7)
Au19 Au3 Au39 97.87(6)
Au39 Au3 Au15 100.74(5)
Au5 Au4 Au3 77.78(5)
Au5 Au4 Au6 62.26(5)
Au5 Au4 Au14 98.57(6)
Au5 Au4 Au15 122.42(7)
Au5 Au4 Au16 127.97(7)
Au5 Au4 Au17 115.27(6)
Au5 Au4 Au27 58.63(5)
Au5 Au4 Au28 60.13(5)
Au6 Au4 Au3 60.21(5)
Au6 Au4 Au15 61.54(5)
Au14 Au4 Au3 109.51(6)
Au14 Au4 Au6 57.16(5)
Au14 Au4 Au15 59.57(5)
Au14 Au4 Au27 119.96(6)
Au15 Au4 Au3 64.65(5)
Au16 Au4 Au3 56.79(5)
Au16 Au4 Au6 107.32(6)
Au16 Au4 Au14 118.33(6)
Au16 Au4 Au15 61.58(5)
Au16 Au4 Au17 59.51(5)
Au16 Au4 Au27 118.47(7)
Au16 Au4 Au28 169.36(7)
Au17 Au4 Au3 102.56(6)
Au17 Au4 Au6 162.70(7)
Au17 Au4 Au14 137.44(7)
Au17 Au4 Au15 114.40(6)
Au17 Au4 Au27 65.07(5)
Au18 Au4 Au3 59.64(5)
Au18 Au4 Au5 69.26(5)
Au18 Au4 Au6 107.69(6)
Au18 Au4 Au14 164.55(7)
Au18 Au4 Au15 118.11(6)
Au18 Au4 Au16 66.65(5)
Au18 Au4 Au17 58.01(5)
Au18 Au4 Au27 62.68(5)
Au18 Au4 Au28 115.30(6)
Au18 Au4 Au36 134.23(7)
Au27 Au4 Au3 116.48(6)
Au27 Au4 Au6 119.32(6)
Au27 Au4 Au15 178.77(7)
Au28 Au4 Au3 133.69(6)
Au28 Au4 Au6 82.35(5)
Au28 Au4 Au14 62.82(5)
Au28 Au4 Au15 121.96(6)
Au28 Au4 Au17 111.87(6)
Au28 Au4 Au27 57.74(5)
Au36 Au4 Au3 118.11(6)
Au36 Au4 Au5 155.42(7)
Au36 Au4 Au6 107.55(6)
Au36 Au4 Au14 59.45(5)
Au36 Au4 Au15 58.51(5)
Au36 Au4 Au16 75.62(6)
Au36 Au4 Au17 81.13(6)
Au36 Au4 Au27 120.26(7)
Au36 Au4 Au28 97.50(6)
Au2 Au5 Au19 48.84(4)
Au2 Au5 Au21 112.52(6)
Au2 Au5 Au22 110.55(6)
Au4 Au5 Au2 97.30(6)
Au4 Au5 Au6 60.88(5)
Au4 Au5 Au12 123.38(7)
Au4 Au5 Au18 54.72(5)
Au4 Au5 Au19 92.36(6)
Au4 Au5 Au20 143.24(7)
Au4 Au5 Au21 149.91(7)
Au4 Au5 Au22 116.61(6)
Au4 Au5 Au28 60.77(5)
Au6 Au5 Au2 54.37(4)
Au6 Au5 Au18 97.05(6)
Au6 Au5 Au19 91.80(5)
Au6 Au5 Au20 103.56(6)
Au6 Au5 Au21 141.50(7)
Au6 Au5 Au22 91.23(6)
Au12 Au5 Au2 56.45(5)
Au12 Au5 Au6 63.59(5)
Au12 Au5 Au18 144.62(7)
Au12 Au5 Au19 99.61(6)
Au12 Au5 Au20 61.08(5)
Au12 Au5 Au21 79.09(5)
Au12 Au5 Au22 54.21(5)
Au12 Au5 Au28 101.84(7)
Au18 Au5 Au2 88.17(5)
Au18 Au5 Au19 49.12(4)
Au18 Au5 Au21 119.93(6)
Au18 Au5 Au22 160.89(7)
Au20 Au5 Au2 52.27(4)
Au20 Au5 Au18 99.24(6)
Au20 Au5 Au19 53.02(4)
Au20 Au5 Au21 62.76(5)
Au20 Au5 Au22 95.48(6)
Au21 Au5 Au19 103.99(5)
Au21 Au5 Au22 57.35(5)
Au22 Au5 Au19 148.11(6)
Au27 Au5 Au2 146.66(7)
Au27 Au5 Au4 61.92(5)
Au27 Au5 Au6 121.18(6)
Au27 Au5 Au12 156.47(8)
Au27 Au5 Au18 58.69(5)
Au27 Au5 Au19 103.12(6)
Au27 Au5 Au20 130.87(7)
Au27 Au5 Au21 89.51(6)
Au27 Au5 Au22 102.33(6)
Au27 Au5 Au28 58.98(5)
Au28 Au5 Au2 135.95(7)
Au28 Au5 Au6 81.98(6)
Au28 Au5 Au18 104.38(6)
Au28 Au5 Au19 152.04(6)
Au28 Au5 Au20 154.91(7)
Au28 Au5 Au21 97.52(6)
Au28 Au5 Au22 59.67(5)
Au1 Au6 Au3 59.32(5)
Au1 Au6 Au4 115.67(6)
Au1 Au6 Au5 123.24(6)
Au1 Au6 Au12 108.35(6)
Au1 Au6 Au15 75.25(5)
Au1 Au6 Au32 96.90(6)
Au2 Au6 Au1 60.90(5)
Au2 Au6 Au3 58.25(4)
Au2 Au6 Au4 103.36(6)
Au2 Au6 Au5 66.92(5)
Au2 Au6 Au7 60.00(5)
Au2 Au6 Au12 58.18(4)
Au2 Au6 Au15 119.39(6)
Au2 Au6 Au32 137.41(6)
Au3 Au6 Au5 75.52(5)
Au3 Au6 Au12 110.28(5)
Au3 Au6 Au15 64.13(5)
Au3 Au6 Au32 143.44(6)
Au4 Au6 Au3 60.56(5)
Au4 Au6 Au5 56.86(5)
Au4 Au6 Au12 111.78(6)
Au4 Au6 Au15 59.73(5)
Au4 Au6 Au32 119.21(6)
Au5 Au6 Au12 55.78(5)
Au5 Au6 Au15 115.40(6)
Au5 Au6 Au32 138.03(6)
Au7 Au6 Au1 60.97(5)
Au7 Au6 Au3 108.17(6)
Au7 Au6 Au4 163.05(6)
Au7 Au6 Au5 109.63(6)
Au7 Au6 Au12 58.13(5)
Au7 Au6 Au15 129.31(6)
Au7 Au6 Au32 77.54(5)
Au13 Au6 Au1 140.55(7)
Au13 Au6 Au2 116.21(6)
Au13 Au6 Au3 157.24(7)
Au13 Au6 Au4 103.43(6)
Au13 Au6 Au5 82.11(6)
Au13 Au6 Au7 83.10(5)
Au13 Au6 Au12 58.23(5)
Au13 Au6 Au15 124.19(6)
Au13 Au6 Au32 57.15(5)
Au14 Au6 Au1 129.82(6)
Au14 Au6 Au2 162.54(7)
Au14 Au6 Au3 112.55(6)
Au14 Au6 Au4 60.36(5)
Au14 Au6 Au5 97.04(6)
Au14 Au6 Au7 135.64(6)
Au14 Au6 Au12 119.43(6)
Au14 Au6 Au13 65.78(5)
Au14 Au6 Au15 59.91(5)
Au14 Au6 Au32 59.35(5)
Au15 Au6 Au12 171.14(7)
Au32 Au6 Au12 103.28(5)
Au32 Au6 Au15 84.04(5)
Au1 Au7 Au11 106.73(6)
Au2 Au7 Au1 60.03(5)
Au2 Au7 Au6 58.88(5)
Au2 Au7 Au8 59.09(5)
Au2 Au7 Au11 55.36(4)
Au2 Au7 Au12 59.78(5)
Au6 Au7 Au1 59.53(5)
Au6 Au7 Au11 106.97(6)
Au6 Au7 Au12 63.76(5)
Au8 Au7 Au1 58.06(5)
Au8 Au7 Au6 106.73(6)
Au8 Au7 Au11 61.55(5)
Au8 Au7 Au12 110.57(6)
Au12 Au7 Au1 111.73(6)
Au12 Au7 Au11 58.44(5)
S10 Au7 Au1 139.7(2)
S10 Au7 Au2 158.0(2)
S10 Au7 Au6 134.1(2)
S10 Au7 Au8 118.0(2)
S10 Au7 Au11 103.2(2)
S10 Au7 Au12 106.8(2)
Au1 Au8 Au2 61.73(5)
Au1 Au8 Au7 61.96(5)
Au1 Au8 Au9 61.51(5)
Au1 Au8 Au10 105.64(6)
Au1 Au8 Au11 110.34(6)
Au1 Au8 Au40 144.42(7)
Au2 Au8 Au7 60.13(5)
Au2 Au8 Au9 58.49(5)
Au2 Au8 Au10 52.60(4)
Au2 Au8 Au11 55.89(4)
Au2 Au8 Au40 109.58(6)
Au7 Au8 Au9 109.90(6)
Au7 Au8 Au10 105.21(6)
Au7 Au8 Au11 62.34(5)
Au7 Au8 Au40 147.40(6)
Au9 Au8 Au10 57.13(5)
Au9 Au8 Au11 104.60(6)
Au9 Au8 Au40 84.19(6)
Au11 Au8 Au10 55.56(4)
Au40 Au8 Au10 56.98(5)
Au40 Au8 Au11 85.99(5)
S21 Au8 Au1 139.5(2)
S21 Au8 Au2 157.8(2)
S21 Au8 Au7 129.7(2)
S21 Au8 Au9 120.0(2)
S21 Au8 Au10 106.5(2)
S21 Au8 Au11 108.0(2)
S21 Au8 Au40 50.3(2)
Au1 Au9 Au10 112.37(6)
Au1 Au9 Au19 106.71(6)
Au1 Au9 Au39 89.70(5)
Au2 Au9 Au1 60.92(5)
Au2 Au9 Au3 59.75(5)
Au2 Au9 Au8 59.68(5)
Au2 Au9 Au10 57.05(5)
Au2 Au9 Au19 56.75(5)
Au2 Au9 Au39 123.73(6)
Au3 Au9 Au1 60.10(5)
Au3 Au9 Au8 107.62(6)
Au3 Au9 Au10 105.37(6)
Au3 Au9 Au19 57.58(5)
Au3 Au9 Au39 64.02(5)
Au8 Au9 Au1 58.09(5)
Au8 Au9 Au10 69.22(5)
Au8 Au9 Au19 111.42(6)
Au8 Au9 Au39 142.58(7)
Au10 Au9 Au19 56.75(5)
Au10 Au9 Au39 147.32(7)
Au19 Au9 Au39 94.82(6)
S19 Au9 Au1 110.0(2)
S19 Au9 Au2 169.9(2)
S19 Au9 Au3 112.7(2)
S19 Au9 Au8 120.7(2)
S19 Au9 Au10 133.0(2)
S19 Au9 Au19 126.5(2)
S19 Au9 Au39 48.9(2)
Au2 Au10 Au8 53.96(4)
Au2 Au10 Au9 57.51(5)
Au2 Au10 Au11 56.97(5)
Au2 Au10 Au19 59.26(5)
Au2 Au10 Au20 57.07(5)
Au2 Au10 Au40 109.59(6)
Au9 Au10 Au8 53.65(4)
Au9 Au10 Au40 81.32(5)
Au11 Au10 Au8 57.04(4)
Au11 Au10 Au9 102.89(6)
Au11 Au10 Au40 86.07(6)
Au19 Au10 Au8 104.22(5)
Au19 Au10 Au9 63.07(5)
Au19 Au10 Au11 109.17(6)
Au19 Au10 Au20 61.08(5)
Au19 Au10 Au40 143.31(7)
Au20 Au10 Au8 103.55(6)
Au20 Au10 Au9 108.43(6)
Au20 Au10 Au11 60.61(5)
Au20 Au10 Au40 146.44(7)
Au40 Au10 Au8 55.63(5)
S22 Au10 Au2 155.3(2)
S22 Au10 Au8 103.7(2)
S22 Au10 Au9 102.0(2)
S22 Au10 Au11 123.6(2)
S22 Au10 Au19 127.3(2)
S22 Au10 Au20 147.4(2)
S22 Au10 Au40 49.3(2)
Au2 Au11 Au7 58.43(5)
Au2 Au11 Au8 58.04(5)
Au2 Au11 Au10 57.57(5)
Au2 Au11 Au12 60.58(5)
Au2 Au11 Au20 56.49(5)
Au2 Au11 Au24 131.86(6)
Au7 Au11 Au24 83.92(5)
Au8 Au11 Au7 56.11(5)
Au8 Au11 Au24 125.68(6)
Au10 Au11 Au7 109.65(6)
Au10 Au11 Au8 67.39(5)
Au10 Au11 Au24 165.86(6)
Au12 Au11 Au7 57.71(5)
Au12 Au11 Au8 105.36(6)
Au12 Au11 Au10 108.80(6)
Au12 Au11 Au20 59.93(5)
Au12 Au11 Au24 74.61(5)
Au20 Au11 Au7 104.61(6)
Au20 Au11 Au8 109.83(6)
Au20 Au11 Au10 58.53(5)
Au20 Au11 Au24 115.31(6)
S4 Au11 Au2 175.6(3)
S4 Au11 Au7 120.7(3)
S4 Au11 Au8 125.6(3)
S4 Au11 Au10 125.2(3)
S4 Au11 Au12 115.1(3)
S4 Au11 Au20 121.3(3)
S4 Au11 Au24 44.6(3)
Au2 Au12 Au6 56.93(4)
Au2 Au12 Au7 59.55(5)
Au2 Au12 Au11 57.05(5)
Au2 Au12 Au20 55.94(4)
Au5 Au12 Au2 68.48(5)
Au5 Au12 Au6 60.63(5)
Au5 Au12 Au7 114.06(6)
Au5 Au12 Au11 116.32(6)
Au5 Au12 Au13 83.83(6)
Au5 Au12 Au20 62.11(5)
Au5 Au12 Au22 71.62(6)
Au7 Au12 Au6 58.11(5)
Au7 Au12 Au11 63.85(5)
Au7 Au12 Au20 110.34(6)
Au11 Au12 Au6 106.80(6)
Au11 Au12 Au20 61.28(5)
Au13 Au12 Au2 113.14(6)
Au13 Au12 Au6 56.39(4)
Au13 Au12 Au7 82.08(5)
Au13 Au12 Au11 144.98(7)
Au13 Au12 Au20 145.94(7)
Au20 Au12 Au6 102.25(5)
Au22 Au12 Au2 139.90(7)
Au22 Au12 Au6 99.55(6)
Au22 Au12 Au7 139.29(7)
Au22 Au12 Au11 152.92(6)
Au22 Au12 Au13 57.85(5)
Au22 Au12 Au20 107.43(6)
Au23 Au12 Au2 153.99(7)
Au23 Au12 Au5 128.91(7)
Au23 Au12 Au6 110.98(6)
Au23 Au12 Au7 94.45(6)
Au23 Au12 Au11 114.17(6)
Au23 Au12 Au13 58.05(5)
Au23 Au12 Au20 145.76(6)
Au23 Au12 Au22 59.88(5)
Au6 Au13 Au12 65.38(5)
Au6 Au13 Au14 56.81(5)
Au6 Au13 Au28 77.85(5)
Au6 Au13 Au29 136.67(6)
Au6 Au13 Au30 161.90(7)
Au6 Au13 Au33 101.74(6)
Au12 Au13 Au14 117.78(6)
Au12 Au13 Au28 91.89(5)
Au12 Au13 Au29 120.17(6)
Au12 Au13 Au30 123.12(6)
Au12 Au13 Au33 94.62(6)
Au14 Au13 Au28 56.75(5)
Au14 Au13 Au29 90.45(5)
Au14 Au13 Au30 118.94(6)
Au14 Au13 Au33 116.76(5)
Au22 Au13 Au6 108.11(6)
Au22 Au13 Au12 60.44(5)
Au22 Au13 Au14 117.88(7)
Au22 Au13 Au28 61.21(5)
Au22 Au13 Au29 59.73(5)
Au22 Au13 Au30 89.49(6)
Au22 Au13 Au32 172.87(7)
Au22 Au13 Au33 125.35(6)
Au23 Au13 Au6 120.83(6)
Au23 Au13 Au12 59.68(5)
Au23 Au13 Au14 177.46(7)
Au23 Au13 Au22 61.36(6)
Au23 Au13 Au28 122.57(6)
Au23 Au13 Au29 91.10(5)
Au23 Au13 Au30 63.60(5)
Au23 Au13 Au32 121.59(7)
Au23 Au13 Au33 64.09(5)
Au28 Au13 Au29 59.62(4)
Au28 Au13 Au33 172.62(6)
Au30 Au13 Au28 115.64(6)
Au30 Au13 Au29 56.17(5)
Au30 Au13 Au33 63.25(5)
Au31 Au13 Au6 109.81(6)
Au31 Au13 Au12 174.92(7)
Au31 Au13 Au14 57.15(5)
Au31 Au13 Au22 121.31(7)
Au31 Au13 Au23 125.39(7)
Au31 Au13 Au28 85.32(6)
Au31 Au13 Au29 61.85(5)
Au31 Au13 Au30 61.95(5)
Au31 Au13 Au32 63.19(5)
Au31 Au13 Au33 87.93(6)
Au32 Au13 Au6 64.75(5)
Au32 Au13 Au12 114.57(6)
Au32 Au13 Au14 58.85(5)
Au32 Au13 Au28 115.47(6)
Au32 Au13 Au29 125.04(6)
Au32 Au13 Au30 97.63(6)
Au32 Au13 Au33 58.44(5)
Au33 Au13 Au29 119.32(5)
Au4 Au14 Au13 99.28(5)
Au4 Au14 Au15 61.74(5)
Au4 Au14 Au28 58.34(5)
Au4 Au14 Au34 121.86(6)
Au4 Au14 Au38 118.09(6)
Au6 Au14 Au4 62.48(5)
Au6 Au14 Au13 57.41(5)
Au6 Au14 Au15 64.12(5)
Au6 Au14 Au28 82.72(5)
Au6 Au14 Au32 63.85(5)
Au6 Au14 Au34 98.58(6)
Au6 Au14 Au36 111.22(6)
Au6 Au14 Au38 178.67(7)
Au13 Au14 Au34 115.75(6)
Au15 Au14 Au13 120.16(6)
Au15 Au14 Au28 119.67(6)
Au15 Au14 Au34 60.72(5)
Au15 Au14 Au38 117.21(6)
Au28 Au14 Au13 65.32(5)
Au28 Au14 Au34 178.63(6)
Au28 Au14 Au38 96.56(6)
Au31 Au14 Au4 146.90(7)
Au31 Au14 Au6 108.87(6)
Au31 Au14 Au13 55.53(5)
Au31 Au14 Au15 146.82(7)
Au31 Au14 Au28 89.64(6)
Au31 Au14 Au32 61.43(5)
Au31 Au14 Au34 90.36(6)
Au31 Au14 Au36 139.89(7)
Au31 Au14 Au38 69.98(5)
Au32 Au14 Au4 125.76(6)
Au32 Au14 Au13 56.03(5)
Au32 Au14 Au15 88.41(6)
Au32 Au14 Au28 121.22(6)
Au32 Au14 Au34 59.92(5)
Au32 Au14 Au38 115.75(6)
Au36 Au14 Au4 58.51(5)
Au36 Au14 Au13 156.45(7)
Au36 Au14 Au15 58.98(5)
Au36 Au14 Au28 93.99(6)
Au36 Au14 Au32 141.72(7)
Au36 Au14 Au34 85.13(5)
Au36 Au14 Au38 69.93(5)
Au38 Au14 Au13 121.27(6)
Au38 Au14 Au34 82.15(5)
Au3 Au15 Au34 150.88(6)
Au4 Au15 Au3 57.82(4)
Au4 Au15 Au6 58.74(5)
Au4 Au15 Au34 125.87(6)
Au4 Au15 Au35 112.15(6)
Au6 Au15 Au3 57.11(4)
Au6 Au15 Au34 98.24(5)
Au6 Au15 Au35 158.59(6)
Au14 Au15 Au3 103.55(5)
Au14 Au15 Au4 58.69(5)
Au14 Au15 Au6 55.97(4)
Au14 Au15 Au16 112.98(6)
Au14 Au15 Au34 67.83(5)
Au14 Au15 Au35 102.62(6)
Au16 Au15 Au3 53.27(4)
Au16 Au15 Au4 56.82(5)
Au16 Au15 Au6 101.62(6)
Au16 Au15 Au34 155.79(7)
Au16 Au15 Au35 85.93(6)
Au35 Au15 Au3 137.67(6)
Au35 Au15 Au34 70.74(5)
Au36 Au15 Au3 110.85(6)
Au36 Au15 Au4 57.40(5)
Au36 Au15 Au6 104.43(6)
Au36 Au15 Au14 58.77(5)
Au36 Au15 Au16 72.87(6)
Au36 Au15 Au34 88.93(6)
Au36 Au15 Au35 58.31(5)
S20 Au15 Au3 87.9(2)
S20 Au15 Au4 136.8(2)
S20 Au15 Au6 81.3(2)
S20 Au15 Au14 113.6(2)
S20 Au15 Au16 124.7(2)
S20 Au15 Au34 71.9(2)
S20 Au15 Au35 111.0(2)
S20 Au15 Au36 160.7(2)
Au3 Au16 Au4 64.41(5)
Au3 Au16 Au15 67.30(5)
Au3 Au16 Au17 109.47(6)
Au3 Au16 Au18 58.50(5)
Au3 Au16 Au36 105.15(6)
Au3 Au16 Au37 160.68(7)
Au4 Au16 Au15 61.60(5)
Au4 Au16 Au17 61.05(5)
Au4 Au16 Au18 55.86(5)
Au4 Au16 Au36 51.60(4)
Au4 Au16 Au37 99.54(6)
Au15 Au16 Au18 109.15(6)
Au15 Au16 Au36 51.50(5)
Au15 Au16 Au37 96.11(6)
Au17 Au16 Au15 115.77(7)
Au17 Au16 Au18 55.07(5)
Au17 Au16 Au36 71.11(5)
Au17 Au16 Au37 67.79(5)
Au18 Au16 Au36 103.42(6)
Au37 Au16 Au18 122.82(7)
Au37 Au16 Au36 55.57(5)
S18 Au16 Au3 92.8(2)
S18 Au16 Au4 155.8(2)
S18 Au16 Au15 103.4(2)
S18 Au16 Au17 139.9(2)
S18 Au16 Au18 120.4(2)
S18 Au16 Au36 135.7(2)
S18 Au16 Au37 101.0(2)
Au4 Au17 Au26 117.36(6)
Au4 Au17 Au27 57.70(5)
Au4 Au17 Au37 93.29(6)
Au16 Au17 Au4 59.44(5)
Au16 Au17 Au26 137.00(7)
Au16 Au17 Au27 111.81(6)
Au16 Au17 Au37 59.14(5)
Au18 Au17 Au4 59.20(5)
Au18 Au17 Au16 67.08(6)
Au18 Au17 Au26 75.62(6)
Au18 Au17 Au27 60.26(5)
Au18 Au17 Au37 126.18(7)
Au26 Au17 Au27 63.07(5)
Au26 Au17 Au37 149.32(7)
Au27 Au17 Au37 143.84(6)
S14 Au17 Au4 118.3(3)
S14 Au17 Au16 105.2(3)
S14 Au17 Au18 172.3(3)
S14 Au17 Au26 111.1(3)
S14 Au17 Au27 125.7(3)
S14 Au17 Au37 46.1(3)
Au3 Au18 Au5 73.90(5)
Au3 Au18 Au16 55.29(5)
Au3 Au18 Au26 163.85(6)
Au3 Au18 Au27 118.24(6)
Au4 Au18 Au3 63.76(5)
Au4 Au18 Au5 56.03(5)
Au4 Au18 Au16 57.49(5)
Au4 Au18 Au19 111.74(7)
Au4 Au18 Au25 163.07(7)
Au4 Au18 Au26 104.40(6)
Au4 Au18 Au27 60.55(5)
Au5 Au18 Au26 109.52(6)
Au16 Au18 Au5 108.38(6)
Au16 Au18 Au26 109.58(6)
Au17 Au18 Au3 109.08(6)
Au17 Au18 Au4 62.80(5)
Au17 Au18 Au5 108.42(6)
Au17 Au18 Au16 57.85(5)
Au17 Au18 Au19 169.60(7)
Au17 Au18 Au25 100.51(7)
Au17 Au18 Au26 54.78(5)
Au17 Au18 Au27 65.92(5)
Au19 Au18 Au3 60.92(5)
Au19 Au18 Au5 72.60(5)
Au19 Au18 Au16 111.82(6)
Au19 Au18 Au25 84.26(6)
Au19 Au18 Au26 135.19(6)
Au19 Au18 Au27 120.24(7)
Au25 Au18 Au3 123.96(7)
Au25 Au18 Au5 138.24(7)
Au25 Au18 Au16 112.42(6)
Au25 Au18 Au26 64.51(5)
Au25 Au18 Au27 117.08(7)
Au27 Au18 Au5 54.14(5)
Au27 Au18 Au16 109.19(6)
Au27 Au18 Au26 58.15(5)
Au2 Au19 Au3 59.40(5)
Au2 Au19 Au5 58.93(5)
Au2 Au19 Au9 56.20(5)
Au2 Au19 Au10 58.16(5)
Au2 Au19 Au18 103.84(6)
Au2 Au19 Au20 56.32(5)
Au3 Au19 Au5 67.81(5)
Au3 Au19 Au9 57.20(5)
Au3 Au19 Au10 107.93(6)
Au3 Au19 Au20 107.85(6)
Au9 Au19 Au5 109.17(5)
Au10 Au19 Au5 105.04(6)
Au10 Au19 Au9 60.18(5)
Au10 Au19 Au20 59.81(5)
Au18 Au19 Au3 60.26(5)
Au18 Au19 Au5 58.28(5)
Au18 Au19 Au9 115.10(6)
Au18 Au19 Au10 161.56(7)
Au18 Au19 Au20 108.28(6)
Au20 Au19 Au5 53.43(4)
Au20 Au19 Au9 105.31(6)
S5 Au19 Au2 169.5(3)
S5 Au19 Au3 121.3(3)
S5 Au19 Au5 131.5(3)
S5 Au19 Au9 114.4(3)
S5 Au19 Au10 114.2(3)
S5 Au19 Au18 84.2(3)
S5 Au19 Au20 128.0(3)
Au2 Au20 Au5 68.03(5)
Au2 Au20 Au10 58.77(5)
Au2 Au20 Au11 57.54(5)
Au2 Au20 Au12 60.49(5)
Au2 Au20 Au19 59.05(5)
Au2 Au20 Au21 127.28(6)
Au5 Au20 Au11 109.47(6)
Au5 Au20 Au21 62.69(5)
Au10 Au20 Au5 121.16(6)
Au10 Au20 Au11 60.86(5)
Au10 Au20 Au12 109.80(6)
Au10 Au20 Au19 59.11(5)
Au10 Au20 Au21 172.92(7)
Au11 Au20 Au21 124.65(6)
Au12 Au20 Au5 56.81(5)
Au12 Au20 Au11 58.79(5)
Au12 Au20 Au19 111.74(6)
Au12 Au20 Au21 77.27(5)
Au19 Au20 Au5 73.55(5)
Au19 Au20 Au11 107.81(6)
Au19 Au20 Au21 119.38(6)
S1 Au20 Au2 172.1(3)
S1 Au20 Au5 104.1(3)
S1 Au20 Au10 127.8(3)
S1 Au20 Au11 128.3(3)
S1 Au20 Au12 116.5(3)
S1 Au20 Au19 118.9(3)
S1 Au20 Au21 45.9(3)
Au5 Au21 Au20 54.55(4)
Au22 Au21 Au5 62.15(5)
Au22 Au21 Au20 93.36(5)
S1 Au21 Au5 97.9(2)
S1 Au21 Au20 47.4(2)
S1 Au21 Au22 135.3(3)
S1 Au21 S2 171.9(3)
S2 Au21 Au5 90.2(2)
S2 Au21 Au20 139.9(2)
S2 Au21 Au22 49.2(2)
Au12 Au22 Au5 54.17(5)
Au12 Au22 Au21 80.92(5)
Au12 Au22 Au28 96.14(6)
Au12 Au22 Au29 133.27(6)
Au13 Au22 Au5 77.07(5)
Au13 Au22 Au12 61.71(5)
Au13 Au22 Au21 135.15(7)
Au13 Au22 Au23 59.18(5)
Au13 Au22 Au28 67.45(5)
Au13 Au22 Au29 71.56(5)
Au21 Au22 Au5 60.50(5)
Au21 Au22 Au29 139.41(7)
Au23 Au22 Au5 111.77(6)
Au23 Au22 Au12 59.42(5)
Au23 Au22 Au21 122.54(7)
Au23 Au22 Au28 126.62(6)
Au23 Au22 Au29 96.79(6)
Au28 Au22 Au5 52.74(5)
Au28 Au22 Au21 94.95(6)
Au28 Au22 Au29 64.80(5)
Au29 Au22 Au5 116.85(6)
S2 Au22 Au5 88.3(3)
S2 Au22 Au12 128.3(3)
S2 Au22 Au13 150.1(2)
S2 Au22 Au21 48.0(3)
S2 Au22 Au23 150.2(2)
S2 Au22 Au28 82.9(2)
S2 Au22 Au29 93.0(3)
Au12 Au23 Au22 60.70(5)
Au12 Au23 Au24 77.30(5)
Au12 Au23 Au30 126.52(6)
Au12 Au23 Au33 97.90(6)
Au13 Au23 Au12 62.27(5)
Au13 Au23 Au22 59.46(5)
Au13 Au23 Au24 130.71(6)
Au13 Au23 Au30 64.41(5)
Au13 Au23 Au33 67.32(5)
Au22 Au23 Au24 123.23(7)
Au22 Au23 Au30 88.99(6)
Au22 Au23 Au33 126.68(6)
Au24 Au23 Au33 93.41(6)
Au30 Au23 Au24 147.73(7)
Au30 Au23 Au33 64.49(5)
S3 Au23 Au12 122.7(3)
S3 Au23 Au13 147.7(3)
S3 Au23 Au22 152.8(3)
S3 Au23 Au24 46.0(3)
S3 Au23 Au30 104.5(3)
S3 Au23 Au33 80.5(3)
Au23 Au24 Au11 92.63(5)
S3 Au24 Au11 136.9(2)
S3 Au24 Au23 47.1(3)
S4 Au24 Au11 45.5(2)
S4 Au24 Au23 135.4(3)
S4 Au24 S3 177.5(4)
Au18 Au25 Au26 66.90(5)
S5 Au25 Au18 85.4(3)
S5 Au25 Au26 139.7(3)
S5 Au25 S6 175.1(4)
S6 Au25 Au18 99.5(3)
S6 Au25 Au26 43.8(3)
Au17 Au26 Au18 49.60(5)
Au17 Au26 Au25 84.55(6)
Au17 Au26 Au27 60.93(5)
Au25 Au26 Au18 48.59(4)
Au27 Au26 Au18 52.37(5)
Au27 Au26 Au25 97.17(6)
S6 Au26 Au17 90.5(3)
S6 Au26 Au18 83.5(3)
S6 Au26 Au25 43.7(3)
S6 Au26 Au27 135.8(3)
S7 Au26 Au17 95.5(2)
S7 Au26 Au18 100.9(2)
S7 Au26 Au25 137.5(3)
S7 Au26 Au27 48.9(2)
S7 Au26 S6 173.9(4)
Au4 Au27 Au17 57.23(5)
Au4 Au27 Au18 56.78(5)
Au4 Au27 Au26 110.26(6)
Au5 Au27 Au4 59.44(5)
Au5 Au27 Au17 109.22(6)
Au5 Au27 Au18 67.17(6)
Au5 Au27 Au26 132.12(7)
Au17 Au27 Au26 56.00(5)
Au18 Au27 Au17 53.83(5)
Au18 Au27 Au26 69.48(5)
Au28 Au27 Au4 60.75(5)
Au28 Au27 Au5 61.47(6)
Au28 Au27 Au17 107.88(6)
Au28 Au27 Au18 112.67(7)
Au28 Au27 Au26 159.78(7)
S7 Au27 Au4 145.5(3)
S7 Au27 Au5 154.3(2)
S7 Au27 Au17 90.8(3)
S7 Au27 Au18 116.9(3)
S7 Au27 Au26 47.9(3)
S7 Au27 Au28 128.5(3)
Au4 Au28 Au13 94.70(6)
Au4 Au28 Au14 58.84(5)
Au4 Au28 Au22 122.38(7)
Au4 Au28 Au29 152.00(7)
Au5 Au28 Au4 59.10(5)
Au5 Au28 Au13 76.71(6)
Au5 Au28 Au14 95.31(6)
Au5 Au28 Au22 67.59(5)
Au5 Au28 Au29 125.44(7)
Au13 Au28 Au29 63.46(5)
Au14 Au28 Au13 57.93(4)
Au14 Au28 Au22 109.22(6)
Au14 Au28 Au29 93.58(5)
Au22 Au28 Au13 51.35(4)
Au22 Au28 Au29 58.68(5)
Au27 Au28 Au4 61.51(5)
Au27 Au28 Au5 59.54(5)
Au27 Au28 Au13 136.14(7)
Au27 Au28 Au14 119.75(6)
Au27 Au28 Au22 108.48(7)
Au27 Au28 Au29 146.46(7)
S8 Au28 Au4 129.8(2)
S8 Au28 Au5 169.7(3)
S8 Au28 Au13 96.1(3)
S8 Au28 Au14 86.9(3)
S8 Au28 Au22 102.1(3)
S8 Au28 Au27 127.6(3)
S8 Au28 Au29 44.3(3)
Au22 Au29 Au13 48.71(4)
Au22 Au29 Au28 56.52(5)
Au22 Au29 Au31 95.99(6)
Au28 Au29 Au13 56.92(4)
Au30 Au29 Au13 56.51(4)
Au30 Au29 Au22 82.72(6)
Au30 Au29 Au28 113.30(6)
Au30 Au29 Au31 56.82(5)
Au31 Au29 Au13 47.44(4)
Au31 Au29 Au28 76.01(5)
S8 Au29 Au13 92.0(3)
S8 Au29 Au22 101.8(3)
S8 Au29 Au28 46.1(3)
S8 Au29 Au30 133.7(3)
S8 Au29 Au31 76.9(3)
S8 Au29 S9 177.0(4)
S9 Au29 Au13 89.8(3)
S9 Au29 Au22 77.5(2)
S9 Au29 Au28 133.7(3)
S9 Au29 Au30 49.3(3)
S9 Au29 Au31 106.1(3)
Au13 Au30 Au33 61.72(5)
Au23 Au30 Au13 52.00(4)
Au23 Au30 Au29 91.34(6)
Au23 Au30 Au33 60.19(5)
Au29 Au30 Au13 67.32(5)
Au29 Au30 Au33 128.92(6)
Au31 Au30 Au13 52.06(4)
Au31 Au30 Au23 103.95(6)
Au31 Au30 Au29 63.54(5)
Au31 Au30 Au33 82.15(5)
S9 Au30 Au13 97.5(2)
S9 Au30 Au23 81.2(2)
S9 Au30 Au29 48.1(3)
S9 Au30 Au31 111.6(3)
S9 Au30 Au33 141.3(2)
S11 Au30 Au13 90.6(2)
S11 Au30 Au23 103.2(2)
S11 Au30 Au29 137.5(2)
S11 Au30 Au31 74.2(2)
S11 Au30 Au33 43.3(2)
S11 Au30 S9 171.9(3)
Au13 Au31 Au14 67.32(5)
Au13 Au31 Au29 70.71(5)
Au13 Au31 Au30 65.98(5)
Au13 Au31 Au32 59.47(5)
Au13 Au31 Au38 121.61(6)
Au14 Au31 Au29 100.53(6)
Au14 Au31 Au30 133.09(7)
Au14 Au31 Au32 61.00(5)
Au14 Au31 Au38 58.62(5)
Au29 Au31 Au38 98.16(6)
Au30 Au31 Au29 59.63(5)
Au30 Au31 Au38 154.42(7)
Au32 Au31 Au29 130.18(6)
Au32 Au31 Au30 97.91(6)
Au32 Au31 Au38 106.78(6)
S17 Au31 Au13 161.5(3)
S17 Au31 Au14 94.8(3)
S17 Au31 Au29 119.7(3)
S17 Au31 Au30 132.1(3)
S17 Au31 Au32 108.3(3)
S17 Au31 Au38 45.1(3)
Au6 Au32 Au33 105.59(6)
Au6 Au32 Au34 100.21(6)
Au13 Au32 Au6 58.10(5)
Au13 Au32 Au14 65.12(5)
Au13 Au32 Au31 57.34(5)
Au13 Au32 Au33 70.69(5)
Au13 Au32 Au34 133.94(7)
Au14 Au32 Au6 56.81(5)
Au14 Au32 Au31 57.58(5)
Au14 Au32 Au33 135.01(6)
Au14 Au32 Au34 69.11(5)
Au31 Au32 Au6 100.67(6)
Au31 Au32 Au33 91.73(6)
Au31 Au32 Au34 93.67(6)
Au33 Au32 Au34 152.15(6)
S12 Au32 Au6 121.5(2)
S12 Au32 Au13 178.4(2)
S12 Au32 Au14 116.1(2)
S12 Au32 Au31 124.1(2)
S12 Au32 Au33 108.2(2)
S12 Au32 Au34 47.4(2)
Au13 Au33 Au30 55.02(4)
Au23 Au33 Au13 48.59(4)
Au23 Au33 Au30 55.32(4)
Au32 Au33 Au13 50.87(4)
Au32 Au33 Au23 98.85(6)
Au32 Au33 Au30 86.89(5)
S10 Au33 Au13 102.1(2)
S10 Au33 Au23 86.4(2)
S10 Au33 Au30 141.7(2)
S10 Au33 Au32 101.5(2)
S11 Au33 Au13 85.2(3)
S11 Au33 Au23 98.6(2)
S11 Au33 Au30 43.5(2)
S11 Au33 Au32 83.2(2)
S11 Au33 S10 172.7(4)
Au15 Au34 Au14 51.45(4)
Au32 Au34 Au14 50.97(4)
Au32 Au34 Au15 77.45(5)
S12 Au34 Au14 99.9(2)
S12 Au34 Au15 104.5(2)
S12 Au34 Au32 49.2(2)
S13 Au34 Au14 89.8(2)
S13 Au34 Au15 86.5(2)
S13 Au34 Au32 139.1(2)
S13 Au34 S12 168.4(3)
Au15 Au35 Au37 87.74(5)
Au36 Au35 Au15 55.10(5)
Au36 Au35 Au37 58.17(5)
S13 Au35 Au15 88.2(2)
S13 Au35 Au36 81.4(2)
S13 Au35 Au37 132.6(3)
S13 Au35 S15 170.5(3)
S15 Au35 Au15 100.9(2)
S15 Au35 Au36 101.5(3)
S15 Au35 Au37 46.2(3)
Au4 Au36 Au14 62.04(5)
Au4 Au36 Au15 64.10(5)
Au4 Au36 Au16 52.77(4)
Au4 Au36 Au35 125.91(7)
Au4 Au36 Au37 100.50(6)
Au4 Au36 Au38 111.04(6)
Au14 Au36 Au15 62.26(5)
Au14 Au36 Au16 102.87(6)
Au14 Au36 Au35 111.28(7)
Au14 Au36 Au37 158.30(7)
Au14 Au36 Au38 57.97(5)
Au15 Au36 Au16 55.63(5)
Au15 Au36 Au35 66.59(5)
Au15 Au36 Au37 99.41(6)
Au15 Au36 Au38 110.13(6)
Au35 Au36 Au16 81.58(5)
Au35 Au36 Au37 67.08(5)
Au35 Au36 Au38 105.44(6)
Au37 Au36 Au16 55.51(5)
Au37 Au36 Au38 143.68(6)
Au38 Au36 Au16 160.81(6)
S16 Au36 Au4 117.2(2)
S16 Au36 Au14 95.3(2)
S16 Au36 Au15 154.8(3)
S16 Au36 Au16 147.3(3)
S16 Au36 Au35 116.8(2)
S16 Au36 Au37 104.7(2)
S16 Au36 Au38 44.8(3)
Au16 Au37 Au17 53.07(5)
Au16 Au37 Au35 82.35(6)
Au16 Au37 Au36 68.92(5)
Au17 Au37 Au35 119.85(6)
Au36 Au37 Au17 71.12(5)
Au36 Au37 Au35 54.75(5)
S14 Au37 Au16 100.1(3)
S14 Au37 Au17 47.0(2)
S14 Au37 Au35 136.0(3)
S14 Au37 Au36 84.9(3)
S14 Au37 S15 176.5(4)
S15 Au37 Au16 82.8(3)
S15 Au37 Au17 135.8(3)
S15 Au37 Au35 46.1(3)
S15 Au37 Au36 98.1(3)
Au14 Au38 Au31 51.41(4)
Au14 Au38 Au36 52.10(4)
Au31 Au38 Au36 103.51(5)
S16 Au38 Au14 92.2(3)
S16 Au38 Au31 135.4(3)
S16 Au38 Au36 47.4(2)
S17 Au38 Au14 89.4(3)
S17 Au38 Au31 46.2(3)
S17 Au38 Au36 133.8(3)
S17 Au38 S16 178.3(4)
Au9 Au39 Au3 54.30(4)
S18 Au39 Au3 84.1(2)
S18 Au39 Au9 138.3(2)
S18 Au39 S19 169.5(3)
S19 Au39 Au3 103.7(2)
S19 Au39 Au9 49.7(2)
Au8 Au40 Au10 67.39(5)
S21 Au40 Au8 51.9(2)
S21 Au40 Au10 118.3(2)
S22 Au40 Au8 117.3(2)
S22 Au40 Au10 51.3(2)
S22 Au40 S21 169.1(3)
Au21 S1 Au20 86.8(3)
C31 S1 Au20 109.1(13)
C31 S1 Au21 103.4(13)
Au21 S2 Au22 82.7(3)
C21 S2 Au21 107.2(15)
C21 S2 Au22 113.3(15)
Au24 S3 Au23 86.9(4)
C11 S3 Au23 107.0(14)
C11 S3 Au24 106.4(14)
Au24 S4 Au11 89.9(3)
C1 S4 Au11 114.6(12)
C1 S4 Au24 107.5(13)
Au25 S5 Au19 106.0(4)
C161 S5 Au19 109.9(16)
C161 S5 Au25 104.7(15)
Au25 S6 Au26 92.5(4)
C151 S6 Au25 105.0(14)
C151 S6 Au26 105.5(15)
Au26 S7 Au27 83.2(3)
C141 S7 Au26 102.7(14)
C141 S7 Au27 110.4(14)
Au29 S8 Au28 89.6(4)
C131 S8 Au28 110.7(14)
C131 S8 Au29 111.3(14)
Au29 S9 Au30 82.6(3)
C121 S9 Au29 111.2(16)
C121 S9 Au30 108.1(17)
Au33 S10 Au7 100.0(4)
C41 S10 Au7 111.3(13)
C41 S10 Au33 104.7(13)
Au33 S11 Au30 93.3(3)
C51 S11 Au30 106.4(13)
C51 S11 Au33 106.8(13)
Au34 S12 Au32 83.4(3)
C111 S12 Au32 112.2(15)
C111 S12 Au34 101.6(14)
Au34 S13 Au35 104.3(4)
C101 S13 Au34 106.6(16)
C101 S13 Au35 105.0(15)
Au37 S14 Au17 86.9(4)
C61 S14 Au17 115.1(16)
C61 S14 Au37 107.8(19)
Au35 S15 Au37 87.7(4)
C71 S15 Au35 103.8(14)
C71 S15 Au37 110.3(16)
Au38 S16 Au36 87.8(3)
C91 S16 Au36 119.4(14)
C91 S16 Au38 107.0(15)
Au38 S17 Au31 88.7(4)
C81 S17 Au31 109.6(18)
C81 S17 Au38 113.6(17)
Au39 S18 Au16 103.9(3)
C181 S18 Au16 108.7(14)
C181 S18 Au39 102.1(15)
Au39 S19 Au9 81.4(3)
C171 S19 Au9 108.9(15)
C171 S19 Au39 110.7(14)
Au1 S20 Au15 97.1(3)
C191 S20 Au1 117.0(16)
C191 S20 Au15 113.9(16)
Au40 S21 Au8 77.8(3)
C201 S21 Au8 106.0(13)
C201 S21 Au40 108.4(14)
Au40 S22 Au10 79.4(3)
C211 S22 Au10 112.8(15)
C211 S22 Au40 111.4(15)
C2 C1 S4 113(3)
C2 C1 C6 112(3)
C2 C1 C9 110(3)
C6 C1 S4 110(3)
C6 C1 C9 109(3)
C9 C1 S4 104(2)
C1 C2 C3 108(3)
C4 C3 C2 112(4)
C10 C3 C2 107(3)
C10 C3 C4 110(4)
C5 C4 C3 107(4)
C4 C5 C6 112(4)
C4 C5 C7 111(4)
C6 C5 C7 108(3)
C1 C6 C5 109(4)
C8 C7 C5 110(4)
C7 C8 C9 110(4)
C7 C8 C10 106(3)
C9 C8 C10 106(4)
C8 C9 C1 110(3)
C3 C10 C8 113(4)
C12 C11 S3 107(3)
C16 C11 S3 105(3)
C16 C11 C12 106(3)
C19 C11 S3 115(3)
C19 C11 C12 110(3)
C19 C11 C16 114(3)
C13 C12 C11 109(3)
C12 C13 C20 111(3)
C14 C13 C12 107(3)
C14 C13 C20 110(3)
C13 C14 C15 112(4)
C16 C15 C14 109(3)
C17 C15 C14 105(4)
C17 C15 C16 119(4)
C15 C16 C11 106(4)
C15 C17 C18 108(3)
C17 C18 C20 103(3)
C19 C18 C17 113(4)
C19 C18 C20 110(3)
C11 C19 C18 113(4)
C13 C20 C18 106(3)
C22 C21 S2 109(3)
C26 C21 S2 110(3)
C26 C21 C22 106(3)
C29 C21 S2 109(3)
C29 C21 C22 113(4)
C29 C21 C26 109(3)
C23 C22 C21 104(4)
C24 C23 C22 111(4)
C24 C23 C30 114(4)
C30 C23 C22 112(4)
C23 C24 C25 109(4)
C26 C25 C24 106(4)
C27 C25 C24 108(4)
C27 C25 C26 113(4)
C25 C26 C21 108(3)
C25 C27 C28 112(4)
C27 C28 C29 107(4)
C30 C28 C27 107(4)
C30 C28 C29 113(4)
C21 C29 C28 110(4)
C28 C30 C23 108(4)
C32 C31 S1 106(3)
C36 C31 S1 113(3)
C36 C31 C32 107(3)
C39 C31 S1 109(3)
C39 C31 C32 110(3)
C39 C31 C36 112(3)
C31 C32 C33 108(3)
C32 C33 C34 104(3)
C40 C33 C32 112(3)
C40 C33 C34 111(3)
C35 C34 C33 109(3)
C34 C35 C36 106(3)
C37 C35 C34 112(3)
C37 C35 C36 112(4)
C35 C36 C31 110(3)
C35 C37 C38 113(3)
C37 C38 C40 106(3)
C39 C38 C37 110(3)
C39 C38 C40 106(3)
C31 C39 C38 112(4)
C33 C40 C38 110(3)
C42 C41 S10 109(3)
C46 C41 S10 113(3)
C46 C41 C42 109(3)
C46 C41 C49 107(3)
C49 C41 S10 107(3)
C49 C41 C42 112(3)
C43 C42 C41 107(3)
C42 C43 C44 114(4)
C42 C43 C50 109(4)
C44 C43 C50 106(4)
C43 C44 C45 111(4)
C44 C45 C47 109(4)
C46 C45 C44 111(3)
C46 C45 C47 109(3)
C45 C46 C41 111(3)
C48 C47 C45 111(4)
C47 C48 C49 105(4)
C50 C48 C47 110(4)
C50 C48 C49 109(4)
C41 C49 C48 109(3)
C48 C50 C43 113(4)
C52 C51 S11 109(3)
C56 C51 S11 105(3)
C56 C51 C52 105(3)
C59 C51 S11 111(3)
C59 C51 C52 118(3)
C59 C51 C56 107(3)
C51 C52 C53 104(3)
C54 C53 C52 109(3)
C60 C53 C52 113(3)
C60 C53 C54 112(4)
C53 C54 C55 105(3)
C56 C55 C54 110(4)
C56 C55 C57 110(4)
C57 C55 C54 107(3)
C55 C56 C51 110(3)
C58 C57 C55 111(4)
C57 C58 C59 108(4)
C57 C58 C60 111(4)
C60 C58 C59 110(4)
C51 C59 C58 108(3)
C53 C60 C58 111(4)
C62 C61 S14 113(4)
C66 C61 S14 112(4)
C66 C61 C62 108(5)
C66 C61 C69 110(5)
C69 C61 S14 108(3)
C69 C61 C62 107(4)
C61 C62 C63 111(5)
C64 C63 C62 112(5)
C70 C63 C62 108(5)
C70 C63 C64 110(5)
C65 C64 C63 109(5)
C64 C65 C66 110(5)
C64 C65 C67 115(6)
C67 C65 C66 104(5)
C61 C66 C65 111(5)
C68 C67 C65 111(6)
C67 C68 C69 109(5)
C67 C68 C70 110(5)
C70 C68 C69 104(5)
C61 C69 C68 110(4)
C63 C70 C68 111(5)
C72 C71 S15 112(3)
C72 C71 C79 103(3)
C76 C71 S15 110(3)
C76 C71 C72 111(3)
C76 C71 C79 113(4)
C79 C71 S15 107(3)
C73 C72 C71 108(3)
C74 C73 C72 110(4)
C74 C73 C80 112(4)
C80 C73 C72 102(3)
C73 C74 C75 110(4)
C74 C75 C76 108(4)
C74 C75 C77 113(4)
C77 C75 C76 111(4)
C71 C76 C75 105(4)
C78 C77 C75 112(4)
C77 C78 C79 112(4)
C77 C78 C80 108(4)
C79 C78 C80 107(4)
C78 C79 C71 110(4)
C78 C80 C73 115(4)
C82 C81 S17 114(4)
C82 C81 C90 105(4)
C86 C81 S17 109(4)
C86 C81 C82 119(5)
C86 C81 C90 107(5)
C90 C81 S17 101(3)
C81 C82 C83 111(4)
C84 C83 C82 103(4)
C84 C83 C89 112(5)
C89 C83 C82 105(5)
C83 C84 C85 114(6)
C84 C85 C86 110(5)
C87 C85 C84 114(6)
C87 C85 C86 97(5)
C81 C86 C85 109(5)
C88 C87 C85 114(6)
C87 C88 C90 103(5)
C89 C88 C87 120(7)
C89 C88 C90 103(5)
C88 C89 C83 114(5)
C81 C90 C88 103(4)
C92 C91 S16 110(3)
C96 C91 S16 104(3)
C96 C91 C92 113(4)
C99 C91 S16 115(3)
C99 C91 C92 109(4)
C99 C91 C96 106(4)
C91 C92 C93 103(4)
C94 C93 C92 105(4)
C100 C93 C92 113(4)
C100 C93 C94 117(4)
C93 C94 C95 107(5)
C94 C95 C96 106(4)
C97 C95 C94 115(5)
C97 C95 C96 107(4)
C91 C96 C95 105(4)
C95 C97 C98 113(4)
C97 C98 C100 111(5)
C99 C98 C97 110(4)
C99 C98 C100 105(4)
C98 C99 C91 114(4)
C93 C100 C98 109(4)
C102 C101 S13 109(3)
C102 C101 C109 108(4)
C106 C101 S13 109(3)
C106 C101 C102 111(4)
C106 C101 C109 106(4)
C109 C101 S13 114(3)
C101 C102 C103 112(4)
C102 C103 C110 109(4)
C104 C103 C102 107(4)
C104 C103 C110 104(4)
C103 C104 C105 117(4)
C106 C105 C104 107(4)
C107 C105 C104 106(4)
C107 C105 C106 108(4)
C101 C106 C105 112(4)
C108 C107 C105 115(5)
C107 C108 C109 107(4)
C107 C108 C110 113(5)
C110 C108 C109 105(4)
C108 C109 C101 111(4)
C108 C110 C103 112(4)
C112 C111 S12 114(3)
C112 C111 C119 108(4)
C116 C111 S12 106(3)
C116 C111 C112 110(4)
C116 C111 C119 113(4)
C119 C111 S12 106(3)
C113 C112 C111 110(4)
C112 C113 C114 110(4)
C112 C113 C120 109(4)
C114 C113 C120 109(4)
C113 C114 C115 111(4)
C114 C115 C116 105(4)
C117 C115 C114 107(4)
C117 C115 C116 110(4)
C111 C116 C115 108(3)
C115 C117 C118 115(4)
C117 C118 C120 105(4)
C119 C118 C117 113(3)
C119 C118 C120 103(4)
C118 C119 C111 112(4)
C113 C120 C118 111(3)
C122 C121 S9 116(3)
C122 C121 C126 106(4)
C126 C121 S9 110(3)
C129 C121 S9 110(3)
C129 C121 C122 107(4)
C129 C121 C126 107(4)
C123 C122 C121 114(4)
C122 C123 C124 108(4)
C130 C123 C122 113(4)
C130 C123 C124 105(4)
C123 C124 C125 108(4)
C126 C125 C124 107(4)
C127 C125 C124 108(4)
C127 C125 C126 114(5)
C125 C126 C121 113(4)
C125 C127 C128 107(5)
C129 C128 C127 110(4)
C130 C128 C127 110(5)
C130 C128 C129 109(4)
C121 C129 C128 113(4)
C128 C130 C123 113(4)
C132 C131 S8 111(3)
C132 C131 C136 112(4)
C132 C131 C139 109(4)
C136 C131 S8 112(3)
C136 C131 C139 105(3)
C139 C131 S8 108(3)
C131 C132 C133 109(4)
C134 C133 C132 107(4)
C134 C133 C140 107(4)
C140 C133 C132 108(4)
C133 C134 C135 110(4)
C136 C135 C134 107(4)
C136 C135 C137 116(4)
C137 C135 C134 108(4)
C135 C136 C131 109(4)
C138 C137 C135 112(4)
C137 C138 C139 108(4)
C137 C138 C140 106(4)
C140 C138 C139 105(4)
C138 C139 C131 115(4)
C138 C140 C133 117(4)
C142 C141 S7 111(3)
C142 C141 C149 110(4)
C146 C141 S7 108(3)
C146 C141 C142 111(3)
C146 C141 C149 110(3)
C149 C141 S7 106(3)
C143 C142 C141 108(4)
C142 C143 C144 110(4)
C150 C143 C142 111(4)
C150 C143 C144 107(4)
C145 C144 C143 110(4)
C146 C145 C144 111(4)
C146 C145 C147 109(4)
C147 C145 C144 107(4)
C145 C146 C141 111(4)
C145 C147 C148 113(4)
C149 C148 C147 107(4)
C150 C148 C147 105(4)
C150 C148 C149 113(4)
C148 C149 C141 104(3)
C148 C150 C143 115(4)
C152 C151 S6 108(3)
C152 C151 C159 107(4)
C156 C151 S6 107(3)
C156 C151 C152 114(4)
C156 C151 C159 112(4)
C159 C151 S6 110(3)
C151 C152 C153 108(4)
C154 C153 C152 114(4)
C160 C153 C152 107(4)
C160 C153 C154 109(4)
C153 C154 C155 108(4)
C156 C155 C154 113(4)
C157 C155 C154 108(4)
C157 C155 C156 109(4)
C151 C156 C155 106(4)
C155 C157 C158 108(4)
C159 C158 C157 107(4)
C160 C158 C157 109(4)
C160 C158 C159 110(4)
C158 C159 C151 108(3)
C153 C160 C158 112(4)
C162 C161 S5 108(3)
C162 C161 C166 113(4)
C162 C161 C169 101(4)
C166 C161 S5 112(3)
C166 C161 C169 117(4)
C169 C161 S5 103(3)
C161 C162 C163 113(4)
C164 C163 C162 110(4)
C164 C163 C170 110(4)
C170 C163 C162 105(4)
C163 C164 C165 112(4)
C164 C165 C167 104(4)
C166 C165 C164 110(4)
C166 C165 C167 110(4)
C165 C166 C161 108(4)
C168 C167 C165 113(5)
C167 C168 C169 116(4)
C167 C168 C170 108(5)
C170 C168 C169 101(4)
C161 C169 C168 104(4)
C163 C170 C168 111(4)
C172 C171 S19 113(3)
C172 C171 C176 112(4)
C172 C171 C179 115(4)
C176 C171 S19 106(3)
C176 C171 C179 102(4)
C179 C171 S19 108(3)
C171 C172 C173 112(4)
C174 C173 C172 109(4)
C174 C173 C180 108(5)
C180 C173 C172 107(4)
C173 C174 C175 110(5)
C174 C175 C176 112(4)
C177 C175 C174 114(4)
C177 C175 C176 102(4)
C171 C176 C175 108(4)
C178 C177 C175 107(4)
C177 C178 C179 108(4)
C177 C178 C180 111(5)
C180 C178 C179 111(4)
C171 C179 C178 105(4)
C173 C180 C178 114(4)
C182 C181 S18 106(3)
C186 C181 S18 107(3)
C186 C181 C182 105(3)
C186 C181 C189 116(4)
C189 C181 S18 110(3)
C189 C181 C182 112(4)
C183 C182 C181 107(4)
C182 C183 C190 108(4)
C184 C183 C182 115(4)
C184 C183 C190 111(4)
C183 C184 C185 109(4)
C184 C185 C187 105(4)
C186 C185 C184 109(4)
C186 C185 C187 110(4)
C185 C186 C181 112(4)
C188 C187 C185 109(4)
C187 C188 C189 114(4)
C187 C188 C190 111(4)
C190 C188 C189 107(4)
C181 C189 C188 101(4)
C183 C190 C188 110(4)
C192 C191 S20 109(3)
C192 C191 C196 108(4)
C192 C191 C199 115(4)
C196 C191 S20 109(3)
C199 C191 S20 108(3)
C199 C191 C196 108(4)
C191 C192 C193 110(4)
C194 C193 C192 101(4)
C200 C193 C192 106(4)
C200 C193 C194 109(5)
C195 C194 C193 114(5)
C194 C195 C196 105(4)
C194 C195 C197 115(5)
C197 C195 C196 105(4)
C195 C196 C191 109(4)
C195 C197 C198 115(5)
C197 C198 C199 103(4)
C200 C198 C197 110(5)
C200 C198 C199 107(4)
C191 C199 C198 108(4)
C198 C200 C193 117(5)
C202 C201 S21 101(3)
C206 C201 S21 117(3)
C206 C201 C202 116(4)
C206 C201 C209 116(4)
C209 C201 S21 102(3)
C209 C201 C202 103(4)
C203 C202 C201 101(3)
C202 C203 C210 107(4)
C204 C203 C202 116(4)
C204 C203 C210 114(4)
C203 C204 C205 110(4)
C204 C205 C206 111(4)
C204 C205 C207 107(4)
C206 C205 C207 102(4)
C201 C206 C205 113(4)
C208 C207 C205 115(4)
C207 C208 C209 110(4)
C207 C208 C210 110(4)
C209 C208 C210 104(3)
C201 C209 C208 108(4)
C203 C210 C208 103(4)
C212 C211 S22 113(3)
C219 C211 S22 112(3)
C219 C211 C212 109(4)
C220 C211 S22 106(3)
C220 C211 C212 106(4)
C220 C211 C219 111(4)
C211 C212 C213 111(4)
C214 C213 C212 108(4)
C214 C213 C218 114(5)
C218 C213 C212 106(4)
C215 C214 C213 118(5)
C214 C215 C216 119(5)
C214 C215 C219 105(4)
C216 C215 C219 98(4)
C217 C216 C215 116(5)
C216 C217 C218 107(5)
C216 C217 C220 103(4)
C220 C217 C218 95(4)
C213 C218 C217 111(4)
C211 C219 C215 107(4)
C211 C220 C217 122(5)

loop_
_geom_bond_atom_site_label_1
_geom_bond_atom_site_label_2
_geom_bond_distance
Au1 Au2 2.8484(18)
Au1 Au3 2.848(2)
Au1 Au6 2.8418(19)
Au1 Au7 2.8830(19)
Au1 Au8 2.772(2)
Au1 Au9 2.870(2)
Au1 S20 2.339(9)
Au2 Au3 2.7713(18)
Au2 Au5 3.144(2)
Au2 Au6 2.7774(18)
Au2 Au7 2.8097(19)
Au2 Au8 2.7801(19)
Au2 Au9 2.7455(19)
Au2 Au10 2.7313(19)
Au2 Au11 2.7130(18)
Au2 Au12 2.8162(18)
Au2 Au19 2.7632(19)
Au2 Au20 2.6809(18)
Au3 Au4 2.921(2)
Au3 Au6 2.9112(19)
Au3 Au9 2.817(2)
Au3 Au15 3.1196(19)
Au3 Au16 2.7101(19)
Au3 Au18 2.811(2)
Au3 Au19 2.8288(19)
Au3 Au39 3.118(2)
Au4 Au5 2.7627(19)
Au4 Au6 2.882(2)
Au4 Au14 2.8249(19)
Au4 Au15 2.9123(19)
Au4 Au16 2.771(2)
Au4 Au17 2.816(2)
Au4 Au18 2.7193(19)
Au4 Au27 2.831(2)
Au4 Au28 2.810(2)
Au4 Au36 2.7273(19)
Au5 Au6 2.920(2)
Au5 Au12 2.771(2)
Au5 Au18 3.115(2)
Au5 Au19 3.495(2)
Au5 Au20 2.927(2)
Au5 Au21 3.192(2)
Au5 Au22 3.243(2)
Au5 Au27 2.739(2)
Au5 Au28 2.792(2)
Au6 Au7 2.841(2)
Au6 Au12 3.0011(18)
Au6 Au13 2.7492(19)
Au6 Au14 2.7306(19)
Au6 Au15 2.9645(19)
Au6 Au32 2.9289(19)
Au7 Au8 2.828(2)
Au7 Au11 3.017(2)
Au7 Au12 2.842(2)
Au7 S10 2.327(9)
Au8 Au9 2.839(2)
Au8 Au10 3.295(2)
Au8 Au11 2.995(2)
Au8 Au40 2.946(2)
Au8 S21 2.371(9)
Au9 Au10 2.960(2)
Au9 Au19 3.042(2)
Au9 Au39 3.053(2)
Au9 S19 2.353(9)
Au10 Au11 2.944(2)
Au10 Au19 2.854(2)
Au10 Au20 2.875(2)
Au10 Au40 2.993(2)
Au10 S22 2.378(10)
Au11 Au12 2.864(2)
Au11 Au20 2.937(2)
Au11 Au24 3.282(2)
Au11 S4 2.341(10)
Au12 Au13 2.8064(19)
Au12 Au20 2.898(2)
Au12 Au22 2.772(2)
Au12 Au23 2.737(2)
Au13 Au14 2.9756(19)
Au13 Au22 2.6983(19)
Au13 Au23 2.6903(19)
Au13 Au28 3.191(2)
Au13 Au29 3.407(2)
Au13 Au30 3.079(2)
Au13 Au31 2.6586(19)
Au13 Au32 2.7204(19)
Au13 Au33 3.310(2)
Au14 Au15 2.8510(19)
Au14 Au28 2.937(2)
Au14 Au31 2.709(2)
Au14 Au32 2.807(2)
Au14 Au34 3.376(2)
Au14 Au36 2.754(2)
Au14 Au38 2.959(2)
Au15 Au16 2.912(2)
Au15 Au34 3.180(2)
Au15 Au35 3.089(2)
Au15 Au36 2.761(2)
Au15 S20 2.393(10)
Au16 Au17 2.773(2)
Au16 Au18 3.016(2)
Au16 Au36 3.371(2)
Au16 Au37 2.978(2)
Au16 S18 2.373(9)
Au17 Au18 2.685(2)
Au17 Au26 2.880(2)
Au17 Au27 3.037(2)
Au17 Au37 3.211(2)
Au17 S14 2.353(10)
Au18 Au19 2.769(2)
Au18 Au25 2.785(2)
Au18 Au26 3.415(2)
Au18 Au27 2.888(2)
Au19 Au20 2.911(2)
Au19 S5 2.374(11)
Au20 Au21 3.194(2)
Au20 S1 2.354(9)
Au21 Au22 3.088(2)
Au21 S1 2.296(11)
Au21 S2 2.315(10)
Au22 Au23 2.749(2)
Au22 Au28 3.028(2)
Au22 Au29 3.102(2)
Au22 S2 2.358(10)
Au23 Au24 3.220(2)
Au23 Au30 3.058(2)
Au23 Au33 3.226(2)
Au23 S3 2.362(10)
Au24 S3 2.322(11)
Au24 S4 2.306(10)
Au25 Au26 3.352(2)
Au25 S5 2.289(10)
Au25 S6 2.316(10)
Au26 Au27 3.098(2)
Au26 S6 2.322(11)
Au26 S7 2.315(11)
Au27 Au28 2.724(2)
Au27 S7 2.352(10)
Au28 Au29 3.285(2)
Au28 S8 2.367(10)
Au29 Au30 3.067(2)
Au29 Au31 3.182(2)
Au29 S8 2.293(11)
Au29 S9 2.303(10)
Au30 Au31 2.975(2)
Au30 Au33 3.356(2)
Au30 S9 2.344(10)
Au30 S11 2.312(10)
Au31 Au32 2.819(2)
Au31 Au38 3.257(2)
Au31 S17 2.353(10)
Au32 Au33 2.988(2)
Au32 Au34 3.127(2)
Au32 S12 2.383(9)
Au33 S10 2.313(9)
Au33 S11 2.304(9)
Au34 S12 2.317(9)
Au34 S13 2.285(10)
Au35 Au36 2.864(2)
Au35 Au37 3.230(2)
Au35 S13 2.312(10)
Au35 S15 2.329(11)
Au36 Au37 2.980(2)
Au36 Au38 3.278(2)
Au36 S16 2.413(10)
Au37 S14 2.318(11)
Au37 S15 2.335(12)
Au38 S16 2.313(11)
Au38 S17 2.307(11)
Au39 S18 2.315(9)
Au39 S19 2.328(9)
Au40 S21 2.320(9)
Au40 S22 2.308(10)
S1 C31 1.87(4)
S2 C21 1.83(4)
S3 C11 1.80(4)
S4 C1 1.84(4)
S5 C161 1.87(5)
S6 C151 1.89(4)
S7 C141 1.86(4)
S8 C131 1.81(4)
S9 C121 1.81(4)
S10 C41 1.83(4)
S11 C51 1.85(4)
S12 C111 1.89(4)
S13 C101 1.80(4)
S14 C61 1.83(5)
S15 C71 1.83(4)
S16 C91 1.89(4)
S17 C81 1.78(5)
S18 C181 1.88(4)
S19 C171 1.84(4)
S20 C191 1.86(4)
S21 C201 1.93(4)
S22 C211 1.86(4)
C1 C2 1.49(5)
C1 C6 1.50(5)
C1 C9 1.61(5)
C2 C3 1.59(6)
C3 C4 1.51(6)
C3 C10 1.50(6)
C4 C5 1.48(7)
C5 C6 1.58(6)
C5 C7 1.59(5)
C7 C8 1.48(6)
C8 C9 1.55(6)
C8 C10 1.59(7)
C11 C12 1.63(5)
C11 C16 1.60(6)
C11 C19 1.46(6)
C12 C13 1.54(5)
C13 C14 1.52(5)
C13 C20 1.58(6)
C14 C15 1.58(6)
C15 C16 1.52(6)
C15 C17 1.49(7)
C17 C18 1.65(6)
C18 C19 1.51(6)
C18 C20 1.66(6)
C21 C22 1.64(6)
C21 C26 1.60(6)
C21 C29 1.51(6)
C22 C23 1.55(6)
C23 C24 1.43(6)
C23 C30 1.53(7)
C24 C25 1.60(7)
C25 C26 1.52(5)
C25 C27 1.50(7)
C27 C28 1.52(6)
C28 C29 1.53(6)
C28 C30 1.51(7)
C31 C32 1.55(6)
C31 C36 1.54(6)
C31 C39 1.51(5)
C32 C33 1.61(5)
C33 C34 1.62(5)
C33 C40 1.50(5)
C34 C35 1.53(5)
C35 C36 1.53(6)
C35 C37 1.48(5)
C37 C38 1.54(6)
C38 C39 1.54(6)
C38 C40 1.65(5)
C41 C42 1.61(6)
C41 C46 1.53(5)
C41 C49 1.55(6)
C42 C43 1.49(5)
C43 C44 1.49(6)
C43 C50 1.62(7)
C44 C45 1.53(6)
C45 C46 1.51(5)
C45 C47 1.54(6)
C47 C48 1.54(6)
C48 C49 1.63(6)
C48 C50 1.46(7)
C51 C52 1.58(5)
C51 C56 1.57(5)
C51 C59 1.53(6)
C52 C53 1.62(5)
C53 C54 1.53(6)
C53 C60 1.46(6)
C54 C55 1.62(5)
C55 C56 1.51(6)
C55 C57 1.59(7)
C57 C58 1.42(6)
C58 C59 1.58(6)
C58 C60 1.53(6)
C61 C62 1.51(8)
C61 C66 1.45(8)
C61 C69 1.48(7)
C62 C63 1.52(7)
C63 C64 1.48(8)
C63 C70 1.46(8)
C64 C65 1.40(9)
C65 C66 1.62(7)
C65 C67 1.50(8)
C67 C68 1.43(8)
C68 C69 1.61(7)
C68 C70 1.53(9)
C71 C72 1.62(6)
C71 C76 1.55(6)
C71 C79 1.63(6)
C72 C73 1.59(5)
C73 C74 1.50(7)
C73 C80 1.55(6)
C74 C75 1.52(7)
C75 C76 1.59(6)
C75 C77 1.52(7)
C77 C78 1.48(7)
C78 C79 1.49(6)
C78 C80 1.49(7)
C81 C82 1.48(7)
C81 C86 1.47(7)
C81 C90 1.59(7)
C82 C83 1.67(7)
C83 C84 1.40(8)
C83 C89 1.57(8)
C84 C85 1.56(9)
C85 C86 1.61(8)
C85 C87 1.49(10)
C87 C88 1.41(9)
C88 C89 1.40(9)
C88 C90 1.81(8)
C91 C92 1.56(6)
C91 C96 1.56(7)
C91 C99 1.50(6)
C92 C93 1.58(6)
C93 C94 1.51(8)
C93 C100 1.44(7)
C94 C95 1.52(7)
C95 C96 1.66(6)
C95 C97 1.41(7)
C97 C98 1.48(7)
C98 C99 1.48(6)
C98 C100 1.49(2)
C101 C102 1.54(6)
C101 C106 1.53(6)
C101 C109 1.60(7)
C102 C103 1.55(5)
C103 C104 1.49(7)
C103 C110 1.56(8)
C104 C105 1.57(7)
C105 C106 1.53(5)
C105 C107 1.49(7)
C107 C108 1.44(7)
C108 C109 1.58(6)
C108 C110 1.53(7)
C111 C112 1.54(7)
C111 C116 1.52(6)
C111 C119 1.54(6)
C112 C113 1.51(6)
C113 C114 1.55(6)
C113 C120 1.59(6)
C114 C115 1.59(6)
C115 C116 1.63(6)
C115 C117 1.51(6)
C117 C118 1.54(6)
C118 C119 1.52(5)
C118 C120 1.59(7)
C121 C122 1.53(7)
C121 C126 1.55(7)
C121 C129 1.51(7)
C122 C123 1.49(6)
C123 C124 1.54(7)
C123 C130 1.48(6)
C124 C125 1.64(8)
C125 C126 1.50(7)
C125 C127 1.48(8)
C127 C128 1.53(8)
C128 C129 1.53(7)
C128 C130 1.47(7)
C131 C132 1.50(6)
C131 C136 1.54(6)
C131 C139 1.59(6)
C132 C133 1.60(7)
C133 C134 1.53(7)
C133 C140 1.56(7)
C134 C135 1.58(7)
C135 C136 1.48(6)
C135 C137 1.54(7)
C137 C138 1.49(7)
C138 C139 1.54(7)
C138 C140 1.51(7)
C141 C142 1.58(6)
C141 C146 1.54(6)
C141 C149 1.61(6)
C142 C143 1.50(6)
C143 C144 1.57(7)
C143 C150 1.49(7)
C144 C145 1.51(7)
C145 C146 1.49(6)
C145 C147 1.51(7)
C147 C148 1.61(6)
C148 C149 1.59(6)
C148 C150 1.47(7)
C151 C152 1.54(6)
C151 C156 1.49(7)
C151 C159 1.55(5)
C152 C153 1.56(6)
C153 C154 1.48(7)
C153 C160 1.47(6)
C154 C155 1.59(7)
C155 C156 1.57(6)
C155 C157 1.52(6)
C157 C158 1.60(7)
C158 C159 1.52(6)
C158 C160 1.52(6)
C161 C162 1.43(6)
C161 C166 1.52(7)
C161 C169 1.57(7)
C162 C163 1.55(6)
C163 C164 1.43(7)
C163 C170 1.50(7)
C164 C165 1.57(7)
C165 C166 1.50(6)
C165 C167 1.59(7)
C167 C168 1.42(8)
C168 C169 1.64(7)
C168 C170 1.57(7)
C171 C172 1.49(6)
C171 C176 1.52(6)
C171 C179 1.59(6)
C172 C173 1.60(7)
C173 C174 1.44(7)
C173 C180 1.50(8)
C174 C175 1.56(7)
C175 C176 1.62(6)
C175 C177 1.56(7)
C177 C178 1.45(7)
C178 C179 1.60(6)
C178 C180 1.54(8)
C181 C182 1.56(6)
C181 C186 1.54(6)
C181 C189 1.55(6)
C182 C183 1.50(6)
C183 C184 1.45(7)
C183 C190 1.50(7)
C184 C185 1.58(7)
C185 C186 1.44(6)
C185 C187 1.64(7)
C187 C188 1.44(7)
C188 C189 1.65(6)
C188 C190 1.54(7)
C191 C192 1.42(7)
C191 C196 1.57(7)
C191 C199 1.56(7)
C192 C193 1.60(7)
C193 C194 1.59(8)
C193 C200 1.53(7)
C194 C195 1.42(8)
C195 C196 1.52(6)
C195 C197 1.47(7)
C197 C198 1.54(8)
C198 C199 1.56(6)
C198 C200 1.45(8)
C201 C202 1.64(6)
C201 C206 1.40(6)
C201 C209 1.49(6)
C202 C203 1.53(6)
C203 C204 1.51(6)
C203 C210 1.56(7)
C204 C205 1.51(7)
C205 C206 1.51(6)
C205 C207 1.53(7)
C207 C208 1.51(6)
C208 C209 1.54(6)
C208 C210 1.64(6)
C211 C212 1.52(6)
C211 C219 1.47(6)
C211 C220 1.39(7)
C212 C213 1.56(7)
C213 C214 1.39(7)
C213 C218 1.44(8)
C214 C215 1.36(7)
C215 C216 1.51(8)
C215 C219 1.72(6)
C216 C217 1.46(8)
C217 C218 1.79(8)
C217 C220 1.58(7)

loop_
_geom_torsion_atom_site_label_1
_geom_torsion_atom_site_label_2
_geom_torsion_atom_site_label_3
_geom_torsion_atom_site_label_4
_geom_torsion
Au1 S20 C191 C192 -67(4)
Au1 S20 C191 C196 175(3)
Au1 S20 C191 C199 58(4)
Au7 S10 C41 C42 66(3)
Au7 S10 C41 C46 -54(3)
Au7 S10 C41 C49 -172(2)
Au9 S19 C171 C172 -48(3)
Au9 S19 C171 C176 75(3)
Au9 S19 C171 C179 -175(2)
Au10 S22 C211 C212 22(4)
Au10 S22 C211 C219 145(3)
Au10 S22 C211 C220 -94(3)
Au11 S4 C1 C2 -48(3)
Au11 S4 C1 C6 78(3)
Au11 S4 C1 C9 -167(2)
Au15 S20 C191 C192 45(4)
Au15 S20 C191 C196 -73(3)
Au15 S20 C191 C199 170(3)
Au16 S18 C181 C182 -64(3)
Au16 S18 C181 C186 -176(3)
Au16 S18 C181 C189 57(3)
Au17 S14 C61 C62 57(4)
Au17 S14 C61 C66 -64(4)
Au17 S14 C61 C69 175(3)
Au19 S5 C161 C162 76(4)
Au19 S5 C161 C166 -50(4)
Au19 S5 C161 C169 -177(3)
Au20 S1 C31 C32 87(3)
Au20 S1 C31 C36 -30(3)
Au20 S1 C31 C39 -155(2)
Au21 S1 C31 C32 178(2)
Au21 S1 C31 C36 61(3)
Au21 S1 C31 C39 -64(3)
Au21 S2 C21 C22 -62(3)
Au21 S2 C21 C26 54(3)
Au21 S2 C21 C29 173(3)
Au22 S2 C21 C22 27(3)
Au22 S2 C21 C26 143(3)
Au22 S2 C21 C29 -98(3)
Au23 S3 C11 C12 76(3)
Au23 S3 C11 C16 -172(2)
Au23 S3 C11 C19 -47(3)
Au24 S3 C11 C12 168(2)
Au24 S3 C11 C16 -80(3)
Au24 S3 C11 C19 45(3)
Au24 S4 C1 C2 50(3)
Au24 S4 C1 C6 176(2)
Au24 S4 C1 C9 -68(3)
Au25 S5 C161 C162 -171(3)
Au25 S5 C161 C166 63(4)
Au25 S5 C161 C169 -64(3)
Au25 S6 C151 C152 -164(3)
Au25 S6 C151 C156 73(3)
Au25 S6 C151 C159 -48(3)
Au26 S6 C151 C152 -67(3)
Au26 S6 C151 C156 170(3)
Au26 S6 C151 C159 49(3)
Au26 S7 C141 C142 -56(3)
Au26 S7 C141 C146 67(3)
Au26 S7 C141 C149 -176(2)
Au27 S7 C141 C142 32(3)
Au27 S7 C141 C146 154(2)
Au27 S7 C141 C149 -88(3)
Au28 S8 C131 C132 66(3)
Au28 S8 C131 C136 -60(3)
Au28 S8 C131 C139 -174(2)
Au29 S8 C131 C132 164(3)
Au29 S8 C131 C136 38(3)
Au29 S8 C131 C139 -76(3)
Au29 S9 C121 C122 67(4)
Au29 S9 C121 C126 -54(4)
Au29 S9 C121 C129 -171(3)
Au30 S9 C121 C122 -22(4)
Au30 S9 C121 C126 -143(3)
Au30 S9 C121 C129 100(4)
Au30 S11 C51 C52 -24(3)
Au30 S11 C51 C56 88(2)
Au30 S11 C51 C59 -156(2)
Au31 S17 C81 C82 80(4)
Au31 S17 C81 C86 -55(4)
Au31 S17 C81 C90 -167(3)
Au32 S12 C111 C112 40(3)
Au32 S12 C111 C116 -82(3)
Au32 S12 C111 C119 158(3)
Au33 S10 C41 C42 174(2)
Au33 S10 C41 C46 53(3)
Au33 S10 C41 C49 -65(3)
Au33 S11 C51 C52 74(3)
Au33 S11 C51 C56 -173(2)
Au33 S11 C51 C59 -58(3)
Au34 S12 C111 C112 -48(3)
Au34 S12 C111 C116 -169(3)
Au34 S12 C111 C119 71(3)
Au34 S13 C101 C102 -169(3)
Au34 S13 C101 C106 70(3)
Au34 S13 C101 C109 -48(4)
Au35 S13 C101 C102 -59(3)
Au35 S13 C101 C106 -180(3)
Au35 S13 C101 C109 62(3)
Au35 S15 C71 C72 60(3)
Au35 S15 C71 C76 -64(3)
Au35 S15 C71 C79 172(3)
Au36 S16 C91 C92 137(3)
Au36 S16 C91 C96 -103(3)
Au36 S16 C91 C99 13(4)
Au37 S14 C61 C62 -38(4)
Au37 S14 C61 C66 -159(4)
Au37 S14 C61 C69 80(4)
Au37 S15 C71 C72 -33(3)
Au37 S15 C71 C76 -157(3)
Au37 S15 C71 C79 80(3)
Au38 S16 C91 C92 39(4)
Au38 S16 C91 C96 160(3)
Au38 S16 C91 C99 -84(3)
Au38 S17 C81 C82 -17(5)
Au38 S17 C81 C86 -153(4)
Au38 S17 C81 C90 95(3)
Au39 S18 C181 C182 -173(2)
Au39 S18 C181 C186 75(3)
Au39 S18 C181 C189 -52(3)
Au39 S19 C171 C172 40(4)
Au39 S19 C171 C176 163(3)
Au39 S19 C171 C179 -88(3)
Au40 S22 C211 C212 -66(4)
Au40 S22 C211 C219 58(4)
Au40 S22 C211 C220 179(3)
S1 C31 C32 C33 175(3)
S1 C31 C36 C35 -178(3)
S1 C31 C39 C38 -179(3)
S2 C21 C22 C23 -179(3)
S2 C21 C26 C25 177(3)
S2 C21 C29 C28 177(3)
S3 C11 C12 C13 176(3)
S3 C11 C16 C15 -178(3)
S3 C11 C19 C18 -178(3)
S4 C1 C2 C3 -179(2)
S4 C1 C6 C5 175(3)
S4 C1 C9 C8 -177(3)
S5 C161 C162 C163 180(3)
S5 C161 C166 C165 -180(4)
S5 C161 C169 C168 175(3)
S6 C151 C152 C153 -177(3)
S6 C151 C156 C155 178(3)
S6 C151 C159 C158 -178(3)
S7 C141 C142 C143 179(3)
S7 C141 C146 C145 180(3)
S7 C141 C149 C148 179(3)
S8 C131 C132 C133 176(3)
S8 C131 C136 C135 -173(3)
S8 C131 C139 C138 180(3)
S9 C121 C122 C123 177(4)
S9 C121 C126 C125 -173(4)
S9 C121 C129 C128 176(4)
S10 C41 C42 C43 180(3)
S10 C41 C46 C45 179(3)
S10 C41 C49 C48 -176(3)
S11 C51 C52 C53 179(3)
S11 C51 C56 C55 178(3)
S11 C51 C59 C58 -177(3)
S12 C111 C112 C113 178(3)
S12 C111 C116 C115 -173(3)
S12 C111 C119 C118 172(3)
S13 C101 C102 C103 -178(3)
S13 C101 C106 C105 178(3)
S13 C101 C109 C108 177(3)
S14 C61 C62 C63 180(4)
S14 C61 C66 C65 -179(4)
S14 C61 C69 C68 177(4)
S15 C71 C72 C73 -180(3)
S15 C71 C76 C75 -176(3)
S15 C71 C79 C78 177(3)
S16 C91 C92 C93 -180(3)
S16 C91 C96 C95 -178(3)
S16 C91 C99 C98 -175(3)
S17 C81 C82 C83 177(4)
S17 C81 C86 C85 179(4)
S17 C81 C90 C88 173(3)
S18 C181 C182 C183 -173(3)
S18 C181 C186 C185 177(4)
S18 C181 C189 C188 178(3)
S19 C171 C172 C173 178(3)
S19 C171 C176 C175 -177(3)
S19 C171 C179 C178 -178(3)
S20 C191 C192 C193 178(4)
S20 C191 C196 C195 -179(3)
S20 C191 C199 C198 180(4)
S21 C201 C202 C203 -178(3)
S21 C201 C206 C205 -175(3)
S21 C201 C209 C208 178(3)
S22 C211 C212 C213 -176(3)
S22 C211 C219 C215 177(3)
S22 C211 C220 C217 -173(4)
C1 C2 C3 C4 -58(4)
C1 C2 C3 C10 63(4)
C2 C1 C6 C5 -59(4)
C2 C1 C9 C8 62(4)
C2 C3 C4 C5 59(5)
C2 C3 C10 C8 -63(5)
C3 C4 C5 C6 -60(4)
C3 C4 C5 C7 61(5)
C4 C3 C10 C8 60(5)
C4 C5 C6 C1 60(4)
C4 C5 C7 C8 -63(5)
C5 C7 C8 C9 -59(5)
C5 C7 C8 C10 55(5)
C6 C1 C2 C3 57(4)
C6 C1 C9 C8 -60(5)
C6 C5 C7 C8 61(5)
C7 C5 C6 C1 -63(4)
C7 C8 C9 C1 58(5)
C7 C8 C10 C3 -57(5)
C9 C1 C2 C3 -63(4)
C9 C1 C6 C5 62(4)
C9 C8 C10 C3 60(4)
C10 C3 C4 C5 -60(5)
C10 C8 C9 C1 -56(4)
C11 C12 C13 C14 -62(4)
C11 C12 C13 C20 58(4)
C12 C11 C16 C15 -65(4)
C12 C11 C19 C18 61(4)
C12 C13 C14 C15 60(5)
C12 C13 C20 C18 -58(4)
C13 C14 C15 C16 -63(5)
C13 C14 C15 C17 65(5)
C14 C13 C20 C18 60(4)
C14 C15 C16 C11 64(5)
C14 C15 C17 C18 -70(4)
C15 C17 C18 C19 -47(5)
C15 C17 C18 C20 71(4)
C16 C11 C12 C13 65(4)
C16 C11 C19 C18 -58(4)
C16 C15 C17 C18 52(5)
C17 C15 C16 C11 -56(5)
C17 C18 C19 C11 52(5)
C17 C18 C20 C13 -63(4)
C19 C11 C12 C13 -58(4)
C19 C11 C16 C15 56(4)
C19 C18 C20 C13 58(4)
C20 C13 C14 C15 -61(5)
C20 C18 C19 C11 -62(5)
C21 C22 C23 C24 -67(5)
C21 C22 C23 C30 61(5)
C22 C21 C26 C25 -65(4)
C22 C21 C29 C28 54(5)
C22 C23 C24 C25 69(5)
C22 C23 C30 C28 -65(5)
C23 C24 C25 C26 -65(5)
C23 C24 C25 C27 55(4)
C24 C23 C30 C28 61(5)
C24 C25 C26 C21 64(4)
C24 C25 C27 C28 -59(5)
C25 C27 C28 C29 -58(5)
C25 C27 C28 C30 63(5)
C26 C21 C22 C23 62(4)
C26 C21 C29 C28 -63(5)
C26 C25 C27 C28 57(6)
C27 C25 C26 C21 -54(5)
C27 C28 C29 C21 63(5)
C27 C28 C30 C23 -59(5)
C29 C21 C22 C23 -57(4)
C29 C21 C26 C25 57(5)
C29 C28 C30 C23 59(5)
C30 C23 C24 C25 -58(5)
C30 C28 C29 C21 -55(5)
C31 C32 C33 C34 63(4)
C31 C32 C33 C40 -58(4)
C32 C31 C36 C35 65(4)
C32 C31 C39 C38 -64(4)
C32 C33 C34 C35 -65(4)
C32 C33 C40 C38 58(4)
C33 C34 C35 C36 66(4)
C33 C34 C35 C37 -56(4)
C34 C33 C40 C38 -58(4)
C34 C35 C36 C31 -66(4)
C34 C35 C37 C38 63(5)
C35 C37 C38 C39 54(4)
C35 C37 C38 C40 -61(4)
C36 C31 C32 C33 -64(4)
C36 C31 C39 C38 55(5)
C36 C35 C37 C38 -56(4)
C37 C35 C36 C31 56(4)
C37 C38 C39 C31 -53(4)
C37 C38 C40 C33 59(4)
C39 C31 C32 C33 58(4)
C39 C31 C36 C35 -55(4)
C39 C38 C40 C33 -58(4)
C40 C33 C34 C35 56(4)
C40 C38 C39 C31 61(4)
C41 C42 C43 C44 58(5)
C41 C42 C43 C50 -60(4)
C42 C41 C46 C45 58(4)
C42 C41 C49 C48 -57(4)
C42 C43 C44 C45 -58(5)
C42 C43 C50 C48 64(5)
C43 C44 C45 C46 56(5)
C43 C44 C45 C47 -64(4)
C44 C43 C50 C48 -59(5)
C44 C45 C46 C41 -58(4)
C44 C45 C47 C48 58(4)
C45 C47 C48 C49 61(4)
C45 C47 C48 C50 -56(5)
C46 C41 C42 C43 -57(4)
C46 C41 C49 C48 63(4)
C46 C45 C47 C48 -62(5)
C47 C45 C46 C41 61(4)
C47 C48 C49 C41 -62(4)
C47 C48 C50 C43 56(5)
C49 C41 C42 C43 62(4)
C49 C41 C46 C45 -63(4)
C49 C48 C50 C43 -58(5)
C50 C43 C44 C45 61(4)
C50 C48 C49 C41 56(5)
C51 C52 C53 C54 -70(4)
C51 C52 C53 C60 55(4)
C52 C51 C56 C55 -67(4)
C52 C51 C59 C58 55(4)
C52 C53 C54 C55 65(4)
C52 C53 C60 C58 -64(5)
C53 C54 C55 C56 -60(5)
C53 C54 C55 C57 59(4)
C54 C53 C60 C58 60(4)
C54 C55 C56 C51 63(5)
C54 C55 C57 C58 -62(4)
C55 C57 C58 C59 -62(4)
C55 C57 C58 C60 59(5)
C56 C51 C52 C53 66(4)
C56 C51 C59 C58 -63(4)
C56 C55 C57 C58 58(5)
C57 C55 C56 C51 -54(4)
C57 C58 C59 C51 67(4)
C57 C58 C60 C53 -58(5)
C59 C51 C52 C53 -52(4)
C59 C51 C56 C55 59(4)
C59 C58 C60 C53 62(5)
C60 C53 C54 C55 -61(4)
C60 C58 C59 C51 -54(4)
C61 C62 C63 C64 58(6)
C61 C62 C63 C70 -63(6)
C62 C61 C66 C65 56(6)
C62 C61 C69 C68 -62(6)
C62 C63 C64 C65 -61(7)
C62 C63 C70 C68 64(6)
C63 C64 C65 C66 59(6)
C63 C64 C65 C67 -58(7)
C64 C63 C70 C68 -58(6)
C64 C65 C66 C61 -61(7)
C64 C65 C67 C68 55(7)
C65 C67 C68 C69 63(7)
C65 C67 C68 C70 -50(6)
C66 C61 C62 C63 -56(6)
C66 C61 C69 C68 55(6)
C66 C65 C67 C68 -65(7)
C67 C65 C66 C61 63(7)
C67 C68 C69 C61 -56(7)
C67 C68 C70 C63 55(6)
C69 C61 C62 C63 62(6)
C69 C61 C66 C65 -60(6)
C69 C68 C70 C63 -62(6)
C70 C63 C64 C65 59(6)
C70 C68 C69 C61 62(6)
C71 C72 C73 C74 55(5)
C71 C72 C73 C80 -64(4)
C72 C71 C76 C75 60(4)
C72 C71 C79 C78 -65(4)
C72 C73 C74 C75 -64(5)
C72 C73 C80 C78 65(5)
C73 C74 C75 C76 69(5)
C73 C74 C75 C77 -53(5)
C74 C73 C80 C78 -52(5)
C74 C75 C76 C71 -65(5)
C74 C75 C77 C78 59(5)
C75 C77 C78 C79 60(5)
C75 C77 C78 C80 -57(5)
C76 C71 C72 C73 -56(5)
C76 C71 C79 C78 56(5)
C76 C75 C77 C78 -62(5)
C77 C75 C76 C71 58(5)
C77 C78 C79 C71 -55(5)
C77 C78 C80 C73 54(5)
C79 C71 C72 C73 65(4)
C79 C71 C76 C75 -56(5)
C79 C78 C80 C73 -66(5)
C80 C73 C74 C75 49(5)
C80 C78 C79 C71 63(5)
C81 C82 C83 C84 58(6)
C81 C82 C83 C89 -59(6)
C82 C81 C86 C85 45(7)
C82 C81 C90 C88 -68(5)
C82 C83 C84 C85 -65(6)
C82 C83 C89 C88 63(6)
C83 C84 C85 C86 63(7)
C83 C84 C85 C87 -45(7)
C84 C83 C89 C88 -48(7)
C84 C85 C86 C81 -45(7)
C84 C85 C87 C88 39(8)
C85 C87 C88 C89 -42(9)
C85 C87 C88 C90 71(7)
C86 C81 C82 C83 -52(6)
C86 C81 C90 C88 59(5)
C86 C85 C87 C88 -77(7)
C87 C85 C86 C81 74(6)
C87 C88 C89 C83 46(8)
C87 C88 C90 C81 -56(6)
C89 C83 C84 C85 47(7)
C89 C88 C90 C81 69(6)
C90 C81 C82 C83 66(5)
C90 C81 C86 C85 -73(6)
C90 C88 C89 C83 -68(6)
C91 C92 C93 C94 -69(5)
C91 C92 C93 C100 59(5)
C92 C91 C96 C95 -59(5)
C92 C91 C99 C98 61(5)
C92 C93 C94 C95 76(5)
C92 C93 C100 C98 -67(6)
C93 C94 C95 C96 -70(5)
C93 C94 C95 C97 48(6)
C94 C93 C100 C98 55(6)
C94 C95 C96 C91 59(5)
C94 C95 C97 C98 -54(6)
C95 C97 C98 C99 -59(5)
C95 C97 C98 C100 57(6)
C96 C91 C92 C93 65(5)
C96 C91 C99 C98 -61(5)
C96 C95 C97 C98 63(5)
C97 C95 C96 C91 -64(5)
C97 C98 C99 C91 57(5)
C97 C98 C100 C93 -55(5)
C99 C91 C92 C93 -53(5)
C99 C91 C96 C95 60(5)
C99 C98 C100 C93 64(6)
C100 C93 C94 C95 -50(6)
C100 C98 C99 C91 -63(6)
C101 C102 C103 C104 55(5)
C101 C102 C103 C110 -57(5)
C102 C101 C106 C105 58(5)
C102 C101 C109 C108 -61(5)
C102 C103 C104 C105 -57(6)
C102 C103 C110 C108 60(5)
C103 C104 C105 C106 56(6)
C103 C104 C105 C107 -58(5)
C104 C103 C110 C108 -54(5)
C104 C105 C106 C101 -54(5)
C104 C105 C107 C108 52(5)
C105 C107 C108 C109 61(5)
C105 C107 C108 C110 -54(5)
C106 C101 C102 C103 -58(5)
C106 C101 C109 C108 57(5)
C106 C105 C107 C108 -62(5)
C107 C105 C106 C101 59(5)
C107 C108 C109 C101 -58(6)
C107 C108 C110 C103 55(5)
C109 C101 C102 C103 58(5)
C109 C101 C106 C105 -58(5)
C109 C108 C110 C103 -62(5)
C110 C103 C104 C105 59(5)
C110 C108 C109 C101 62(5)
C111 C112 C113 C114 60(5)
C111 C112 C113 C120 -59(5)
C112 C111 C116 C115 63(4)
C112 C111 C119 C118 -66(5)
C112 C113 C114 C115 -61(5)
C112 C113 C120 C118 60(5)
C113 C114 C115 C116 59(4)
C113 C114 C115 C117 -58(5)
C114 C113 C120 C118 -59(5)
C114 C115 C116 C111 -60(4)
C114 C115 C117 C118 62(5)
C115 C117 C118 C119 50(5)
C115 C117 C118 C120 -61(4)
C116 C111 C112 C113 -63(5)
C116 C111 C119 C118 56(5)
C116 C115 C117 C118 -52(5)
C117 C115 C116 C111 55(5)
C117 C118 C119 C111 -49(5)
C117 C118 C120 C113 58(4)
C119 C111 C112 C113 61(5)
C119 C111 C116 C115 -58(5)
C119 C118 C120 C113 -60(4)
C120 C113 C114 C115 58(4)
C120 C118 C119 C111 64(4)
C121 C122 C123 C124 63(5)
C121 C122 C123 C130 -52(6)
C122 C121 C126 C125 60(5)
C122 C121 C129 C128 -57(6)
C122 C123 C124 C125 -60(5)
C122 C123 C130 C128 53(6)
C123 C124 C125 C126 60(5)
C123 C124 C125 C127 -63(5)
C124 C123 C130 C128 -64(5)
C124 C125 C126 C121 -61(6)
C124 C125 C127 C128 61(5)
C125 C127 C128 C129 58(6)
C125 C127 C128 C130 -62(5)
C126 C121 C122 C123 -61(5)
C126 C121 C129 C128 56(6)
C126 C125 C127 C128 -58(6)
C127 C125 C126 C121 58(7)
C127 C128 C129 C121 -61(6)
C127 C128 C130 C123 65(5)
C129 C121 C122 C123 53(6)
C129 C121 C126 C125 -54(6)
C129 C128 C130 C123 -56(6)
C130 C123 C124 C125 60(5)
C130 C128 C129 C121 60(6)
C131 C132 C133 C134 58(5)
C131 C132 C133 C140 -57(5)
C132 C131 C136 C135 62(5)
C132 C131 C139 C138 -60(5)
C132 C133 C134 C135 -61(5)
C132 C133 C140 C138 59(6)
C133 C134 C135 C136 65(5)
C133 C134 C135 C137 -60(5)
C134 C133 C140 C138 -56(6)
C134 C135 C136 C131 -62(5)
C134 C135 C137 C138 65(5)
C135 C137 C138 C139 51(6)
C135 C137 C138 C140 -61(5)
C136 C131 C132 C133 -58(5)
C136 C131 C139 C138 61(5)
C136 C135 C137 C138 -56(6)
C137 C135 C136 C131 58(5)
C137 C138 C139 C131 -58(5)
C137 C138 C140 C133 58(5)
C139 C131 C132 C133 58(5)
C139 C131 C136 C135 -57(5)
C139 C138 C140 C133 -55(6)
C140 C133 C134 C135 54(5)
C140 C138 C139 C131 54(5)
C141 C142 C143 C144 -59(5)
C141 C142 C143 C150 59(5)
C142 C141 C146 C145 -58(5)
C142 C141 C149 C148 59(4)
C142 C143 C144 C145 60(5)
C142 C143 C150 C148 -58(5)
C143 C144 C145 C146 -58(5)
C143 C144 C145 C147 60(5)
C144 C143 C150 C148 63(5)
C144 C145 C146 C141 58(5)
C144 C145 C147 C148 -60(5)
C145 C147 C148 C149 -62(5)
C145 C147 C148 C150 58(5)
C146 C141 C142 C143 58(5)
C146 C141 C149 C148 -64(4)
C146 C145 C147 C148 60(5)
C147 C145 C146 C141 -60(5)
C147 C148 C149 C141 60(4)
C147 C148 C150 C143 -60(5)
C149 C141 C142 C143 -64(4)
C149 C141 C146 C145 65(5)
C149 C148 C150 C143 56(5)
C150 C143 C144 C145 -60(5)
C150 C148 C149 C141 -54(5)
C151 C152 C153 C154 56(5)
C151 C152 C153 C160 -64(5)
C152 C151 C156 C155 59(5)
C152 C151 C159 C158 -62(5)
C152 C153 C154 C155 -55(5)
C152 C153 C160 C158 61(5)
C153 C154 C155 C156 56(5)
C153 C154 C155 C157 -64(5)
C154 C153 C160 C158 -63(5)
C154 C155 C156 C151 -57(5)
C154 C155 C157 C158 59(5)
C155 C157 C158 C159 63(5)
C155 C157 C158 C160 -56(5)
C156 C151 C152 C153 -58(5)
C156 C151 C159 C158 63(5)
C156 C155 C157 C158 -64(5)
C157 C155 C156 C151 63(5)
C157 C158 C159 C151 -60(5)
C157 C158 C160 C153 58(5)
C159 C151 C152 C153 65(4)
C159 C151 C156 C155 -62(5)
C159 C158 C160 C153 -59(5)
C160 C153 C154 C155 64(5)
C160 C158 C159 C151 58(5)
C161 C162 C163 C164 53(6)
C161 C162 C163 C170 -65(5)
C162 C161 C166 C165 57(6)
C162 C161 C169 C168 -72(4)
C162 C163 C164 C165 -53(5)
C162 C163 C170 C168 60(5)
C163 C164 C165 C166 58(6)
C163 C164 C165 C167 -59(5)
C164 C163 C170 C168 -58(5)
C164 C165 C166 C161 -56(6)
C164 C165 C167 C168 60(5)
C165 C167 C168 C169 54(6)
C165 C167 C168 C170 -59(5)
C166 C161 C162 C163 -55(6)
C166 C161 C169 C168 52(5)
C166 C165 C167 C168 -58(6)
C167 C165 C166 C161 58(5)
C167 C168 C169 C161 -48(6)
C167 C168 C170 C163 57(6)
C169 C161 C162 C163 72(5)
C169 C161 C166 C165 -61(6)
C169 C168 C170 C163 -65(5)
C170 C163 C164 C165 61(5)
C170 C168 C169 C161 69(5)
C171 C172 C173 C174 -61(6)
C171 C172 C173 C180 55(5)
C172 C171 C176 C175 -54(5)
C172 C171 C179 C178 55(5)
C172 C173 C174 C175 60(6)
C172 C173 C180 C178 -57(6)
C173 C174 C175 C176 -59(6)
C173 C174 C175 C177 57(6)
C174 C173 C180 C178 60(6)
C174 C175 C176 C171 53(5)
C174 C175 C177 C178 -53(5)
C175 C177 C178 C179 -70(5)
C175 C177 C178 C180 52(5)
C176 C171 C172 C173 59(5)
C176 C171 C179 C178 -66(4)
C176 C175 C177 C178 67(5)
C177 C175 C176 C171 -70(5)
C177 C178 C179 C171 68(5)
C177 C178 C180 C173 -59(6)
C179 C171 C172 C173 -58(5)
C179 C171 C176 C175 70(5)
C179 C178 C180 C173 61(6)
C180 C173 C174 C175 -56(6)
C180 C178 C179 C171 -54(5)
C181 C182 C183 C184 61(5)
C181 C182 C183 C190 -62(5)
C182 C181 C186 C185 64(5)
C182 C181 C189 C188 -65(4)
C182 C183 C184 C185 -57(6)
C182 C183 C190 C188 66(5)
C183 C184 C185 C186 55(6)
C183 C184 C185 C187 -62(5)
C184 C183 C190 C188 -60(5)
C184 C185 C186 C181 -61(5)
C184 C185 C187 C188 60(5)
C185 C187 C188 C189 62(6)
C185 C187 C188 C190 -59(5)
C186 C181 C182 C183 -60(4)
C186 C181 C189 C188 56(5)
C186 C185 C187 C188 -57(6)
C187 C185 C186 C181 53(6)
C187 C188 C189 C181 -60(5)
C187 C188 C190 C183 58(5)
C189 C181 C182 C183 67(5)
C189 C181 C186 C185 -60(5)
C189 C188 C190 C183 -67(5)
C190 C183 C184 C185 65(5)
C190 C188 C189 C181 63(5)
C191 C192 C193 C194 61(5)
C191 C192 C193 C200 -52(6)
C192 C191 C196 C195 64(5)
C192 C191 C199 C198 -59(6)
C192 C193 C194 C195 -64(5)
C192 C193 C200 C198 59(6)
C193 C194 C195 C196 67(5)
C193 C194 C195 C197 -49(6)
C194 C193 C200 C198 -50(6)
C194 C195 C196 C191 -62(5)
C194 C195 C197 C198 50(6)
C195 C197 C198 C199 66(6)
C195 C197 C198 C200 -48(6)
C196 C191 C192 C193 -64(5)
C196 C191 C199 C198 63(5)
C196 C195 C197 C198 -66(6)
C197 C195 C196 C191 60(6)
C197 C198 C199 C191 -61(5)
C197 C198 C200 C193 50(6)
C199 C191 C192 C193 57(6)
C199 C191 C196 C195 -62(5)
C199 C198 C200 C193 -62(6)
C200 C193 C194 C195 47(6)
C200 C198 C199 C191 55(6)
C201 C202 C203 C204 -56(5)
C201 C202 C203 C210 73(4)
C202 C201 C206 C205 -57(5)
C202 C201 C209 C208 74(4)
C202 C203 C204 C205 60(5)
C202 C203 C210 C208 -71(4)
C203 C204 C205 C206 -53(5)
C203 C204 C205 C207 58(5)
C204 C203 C210 C208 60(4)
C204 C205 C206 C201 54(6)
C204 C205 C207 C208 -58(5)
C205 C207 C208 C209 -56(5)
C205 C207 C208 C210 58(5)
C206 C201 C202 C203 55(5)
C206 C201 C209 C208 -54(5)
C206 C205 C207 C208 58(5)
C207 C205 C206 C201 -60(5)
C207 C208 C209 C201 47(5)
C207 C208 C210 C203 -54(4)
C209 C201 C202 C203 -72(4)
C209 C201 C206 C205 64(5)
C209 C208 C210 C203 64(4)
C210 C203 C204 C205 -65(5)
C210 C208 C209 C201 -70(4)
C211 C212 C213 C214 -56(6)
C211 C212 C213 C218 66(5)
C212 C211 C219 C215 -57(5)
C212 C211 C220 C217 67(6)
C212 C213 C214 C215 64(7)
C212 C213 C218 C217 -67(5)
C213 C214 C215 C216 46(7)
C213 C214 C215 C219 -63(6)
C214 C213 C218 C217 52(6)
C214 C215 C216 C217 -42(7)
C214 C215 C219 C211 58(6)
C215 C216 C217 C218 39(6)
C215 C216 C217 C220 -60(6)
C216 C215 C219 C211 -65(5)
C216 C217 C218 C213 -46(6)
C216 C217 C220 C211 47(7)
C218 C213 C214 C215 -54(7)
C218 C217 C220 C211 -61(6)
C219 C211 C212 C213 59(5)
C219 C211 C220 C217 -52(6)
C219 C215 C216 C217 71(5)
C220 C211 C212 C213 -60(5)
C220 C211 C219 C215 59(5)
C220 C217 C218 C213 59(5)

loop_
_platon_squeeze_void_nr
_platon_squeeze_void_average_x
_platon_squeeze_void_average_y
_platon_squeeze_void_average_z
_platon_squeeze_void_volume
_platon_squeeze_void_count_electrons
_platon_squeeze_void_content
1 0.003 0.488 0.017 4639 3653 ' '
